data_1504113
loop_
_publ_author_name
'Huang, Wei-Hao'
'Zavalij, Peter Y.'
'Isaacs, Lyle'

_publ_section_title
;
 Metal-ion-induced folding and dimerization of a glycoluril decamer in
 water.
;
_journal_issue 17
_journal_name_full 'Organic letters'
_journal_page_first 3918
_journal_page_last 3921
_journal_paper_doi 10.1021/ol901539q
_journal_volume 11
_journal_year 2009
_chemical_formula_moiety 'Na7, (C57 H60 N40 O20)2, (S O4)2, (C F3 C O2)3, 27(H2 O)'
_chemical_formula_sum 'C120 H174.15 F9 N80 Na7 O81.07 S2'
_chemical_formula_weight 4430.79
_chemical_name_common 7Na(CB5-CH2-CB5)2(SO4)2(TFA)3*27H2O
_chemical_name_systematic
;
7Na(CB5-CH2-CB5)2(SO4)2(TFA)3*27H2O,Z=4
;
_space_group_IT_number 2
_symmetry_cell_setting triclinic
_symmetry_space_group_name_Hall '-P 1'
_symmetry_space_group_name_H-M 'P -1'
_atom_sites_solution_hydrogens geom
_atom_sites_solution_primary direct
_atom_sites_solution_secondary difmap
_audit_creation_method 'SHELXL-97 & ZCIF'
_cell_angle_alpha 108.2309(5)
_cell_angle_beta 99.0790(6)
_cell_angle_gamma 110.5886(5)
_cell_formula_units_Z 4
_cell_length_a 23.4650(10)
_cell_length_b 30.5747(13)
_cell_length_c 31.8174(13)
_cell_measurement_reflns_used 40473
_cell_measurement_temperature 150(2)
_cell_measurement_theta_max 25.5
_cell_measurement_theta_min 2.3
_cell_volume 19353.8(14)
_computing_cell_refinement Apex2
_computing_data_collection 'Apex2 (Bruker, 2005)'
_computing_data_reduction Apex2
_computing_molecular_graphics 'XSHEL (Bruker, 2004)'
_computing_publication_material SHELXL-97
_computing_structure_refinement 'SHELXL-97 (Sheldrick, 1997)'
_computing_structure_solution 'SHELXS-97 (Sheldrick, 1990)'
_diffrn_ambient_temperature 150(2)
_diffrn_detector 'CCD area detector'
_diffrn_detector_type 'Bruker Smart Apex II'
_diffrn_measured_fraction_theta_full 0.995
_diffrn_measured_fraction_theta_max 0.995
_diffrn_measurement_details 610,610,610,318
_diffrn_measurement_device_type 'three-circle diffractometer'
_diffrn_measurement_method '\w and \f scans'
_diffrn_measurement_specimen_support 'glass capillary'
_diffrn_orient_matrix_type standard
_diffrn_orient_matrix_UB_11 -0.0314947
_diffrn_orient_matrix_UB_12 -0.0068669
_diffrn_orient_matrix_UB_13 0.0176241
_diffrn_orient_matrix_UB_21 0.0158730
_diffrn_orient_matrix_UB_22 0.0374547
_diffrn_orient_matrix_UB_23 0.0179526
_diffrn_orient_matrix_UB_31 -0.0321774
_diffrn_orient_matrix_UB_32 0.0010318
_diffrn_orient_matrix_UB_33 -0.0239022
_diffrn_radiation_monochromator graphite
_diffrn_radiation_source 'fine-focus sealed tube'
_diffrn_radiation_type MoK\a
_diffrn_radiation_wavelength 0.71073
_diffrn_reflns_av_R_equivalents 0.0379
_diffrn_reflns_av_sigmaI/netI 0.0634
_diffrn_reflns_limit_h_max 27
_diffrn_reflns_limit_h_min -27
_diffrn_reflns_limit_k_max 36
_diffrn_reflns_limit_k_min -36
_diffrn_reflns_limit_l_max 37
_diffrn_reflns_limit_l_min -37
_diffrn_reflns_number 158281
_diffrn_reflns_theta_full 25.00
_diffrn_reflns_theta_max 25.00
_diffrn_reflns_theta_min 2.27
_diffrn_source_current 30
_diffrn_source_voltage 50
_diffrn_standards_decay_% 0
_exptl_absorpt_coefficient_mu 0.166
_exptl_absorpt_correction_T_max 0.978
_exptl_absorpt_correction_T_min 0.849
_exptl_absorpt_correction_type multi-scan
_exptl_absorpt_process_details 'SADABS (Sheldrick, 1996)'
_exptl_crystal_colour colourless
_exptl_crystal_density_diffrn 1.521
_exptl_crystal_density_method 'not measured'
_exptl_crystal_description prism
_exptl_crystal_F_000 9171
_exptl_crystal_id 'Isaacs/WeiHuangCB6 -1 xtal 3'
_exptl_crystal_size_max 0.45
_exptl_crystal_size_mid 0.23
_exptl_crystal_size_min 0.135
_platon_squeeze_details
;
intermolecular are contains about 4 SO4 and 6 CF3COO ions per asymm. unit; 
rest should be water
;
_refine_diff_density_max 0.572
_refine_diff_density_min -0.323
_refine_diff_density_rms 0.053
_refine_ls_extinction_method none
_refine_ls_goodness_of_fit_ref 1.000
_refine_ls_hydrogen_treatment constr
_refine_ls_matrix_type fullcycle
_refine_ls_number_parameters 4631
_refine_ls_number_reflns 67869
_refine_ls_number_restraints 24
_refine_ls_restrained_S_all 1.000
_refine_ls_R_factor_all 0.0766
_refine_ls_R_factor_gt 0.0487
_refine_ls_shift/su_max 0.001
_refine_ls_shift/su_mean 0.000
_refine_ls_structure_factor_coef Fsqd
_refine_ls_weighting_details 'w=1/[\s^2^(Fo^2^)+(0.03P)^2^+11.36P], P=(max(Fo^2^,0)+2Fc^2^)/3'
_refine_ls_weighting_scheme calc
_refine_ls_wR_factor_gt 0.1097
_refine_ls_wR_factor_ref 0.1150
_reflns_number_gt 40300
_reflns_number_total 67869
_reflns_threshold_expression >2sigma(I)
_cod_data_source_file ol901539q_si_002.cif
_cod_data_source_block 1549
_cod_depositor_comments
;
The following automatic conversions were performed:

'_symmetry_cell_setting' value 'Triclinic' changed to 'triclinic'
according to /home/saulius/struct/CIF-dictionaries/cif_core.dic
dictionary named 'cif_core.dic' version 2.4.2 from 2011-04-26.

Automatic conversion script
Id: cif_fix_values 1715 2011-07-08 13:25:40Z adriana 
;
_cod_original_cell_volume 19353.7(14)
_cod_database_code 1504113

loop_
_symmetry_equiv_pos_as_xyz
'x, y, z'
'-x, -y, -z'

loop_
_atom_site_label
_atom_site_type_symbol
_atom_site_fract_x
_atom_site_fract_y
_atom_site_fract_z
_atom_site_U_iso_or_equiv
_atom_site_adp_type
_atom_site_occupancy
_atom_site_symmetry_multiplicity
_atom_site_calc_flag
_atom_site_refinement_flags
_atom_site_disorder_assembly
_atom_site_disorder_group
C12 C 0.51410(14) 0.29631(11) 0.81745(9) 0.0392(7) Uani 1 1 d . . .
H12A H 0.4862 0.2893 0.8371 0.047 Uiso 1 1 calc R . .
H12B H 0.5414 0.3334 0.8308 0.047 Uiso 1 1 calc R . .
N101 N 0.55415(11) 0.27002(8) 0.81861(8) 0.0357(6) Uani 1 1 d . . .
C102 C 0.61722(13) 0.28807(11) 0.81329(9) 0.0394(7) Uani 1 1 d . . .
H102 H 0.6397 0.3261 0.8276 0.047 Uiso 1 1 calc R . .
N103 N 0.62067(12) 0.26780(9) 0.76661(8) 0.0460(6) Uani 1 1 d . . .
H103 H 0.6028 0.2733 0.7435 0.055 Uiso 1 1 calc R . .
O104 O 0.49731(8) 0.21724(7) 0.85000(6) 0.0323(4) Uani 1 1 d . F .
C105 C 0.54563(13) 0.23708(10) 0.84013(9) 0.0300(6) Uani 1 1 d . . .
O106 O 0.66592(10) 0.21887(8) 0.72680(7) 0.0529(6) Uani 1 1 d . . .
C107 C 0.65420(14) 0.23945(11) 0.76212(11) 0.0458(8) Uani 1 1 d . . .
N108 N 0.60036(10) 0.23163(8) 0.85031(7) 0.0338(5) Uani 1 1 d . . .
C109 C 0.65132(13) 0.26430(10) 0.83861(10) 0.0389(7) Uani 1 1 d . . .
H109 H 0.6869 0.2910 0.8670 0.047 Uiso 1 1 calc R . .
N110 N 0.67491(11) 0.23860(9) 0.80427(8) 0.0398(6) Uani 1 1 d . . .
C111 C 0.60765(13) 0.20140(10) 0.87593(9) 0.0357(7) Uani 1 1 d . . .
H11A H 0.6501 0.2205 0.8996 0.043 Uiso 1 1 calc R . .
H11B H 0.5751 0.1971 0.8926 0.043 Uiso 1 1 calc R . .
C112 C 0.71224(14) 0.21169(11) 0.81181(11) 0.0468(8) Uani 1 1 d . . .
H11C H 0.7395 0.2291 0.8445 0.056 Uiso 1 1 calc R . .
H11D H 0.7409 0.2139 0.7921 0.056 Uiso 1 1 calc R . .
N113 N 0.60181(10) 0.15171(9) 0.84838(7) 0.0339(5) Uani 1 1 d . . .
C114 C 0.65434(13) 0.14180(11) 0.83715(9) 0.0372(7) Uani 1 1 d . . .
H114 H 0.6907 0.1549 0.8657 0.045 Uiso 1 1 calc R . .
N115 N 0.67574(10) 0.15827(9) 0.80217(8) 0.0395(6) Uani 1 1 d . . .
O116 O 0.49497(9) 0.10592(7) 0.83873(6) 0.0372(5) Uani 1 1 d . . .
C117 C 0.54629(14) 0.10835(11) 0.83321(9) 0.0342(7) Uani 1 1 d . . .
O118 O 0.68746(9) 0.12218(7) 0.73042(7) 0.0426(5) Uani 1 1 d . . .
C119 C 0.66784(13) 0.11860(11) 0.76336(10) 0.0373(7) Uani 1 1 d . . .
N120 N 0.55844(10) 0.06759(9) 0.81157(7) 0.0343(5) Uani 1 1 d . . .
C121 C 0.62472(13) 0.08295(11) 0.81291(9) 0.0359(7) Uani 1 1 d . . .
H121 H 0.6460 0.0681 0.8305 0.043 Uiso 1 1 calc R . .
N122 N 0.63531(10) 0.07417(9) 0.76769(7) 0.0350(5) Uani 1 1 d . . .
C123 C 0.51737(13) 0.01690(11) 0.80514(9) 0.0370(7) Uani 1 1 d . . .
H12C H 0.4842 0.0185 0.8205 0.044 Uiso 1 1 calc R . .
H12D H 0.5428 0.0033 0.8206 0.044 Uiso 1 1 calc R . .
C124 C 0.62667(13) 0.02459(10) 0.73689(10) 0.0370(7) Uani 1 1 d . . .
H12E H 0.6449 0.0093 0.7554 0.044 Uiso 1 1 calc R . .
H12F H 0.6511 0.0290 0.7147 0.044 Uiso 1 1 calc R . .
N125 N 0.48630(10) -0.01804(8) 0.75675(7) 0.0331(5) Uani 1 1 d . . .
C126 C 0.51839(12) -0.04246(10) 0.72926(9) 0.0337(6) Uani 1 1 d . . .
H126 H 0.5408 -0.0572 0.7462 0.040 Uiso 1 1 calc R . .
N127 N 0.56047(10) -0.01076(8) 0.71088(7) 0.0338(5) Uani 1 1 d . . .
O128 O 0.38220(8) -0.03270(7) 0.75585(6) 0.0366(5) Uani 1 1 d . . .
C129 C 0.42145(13) -0.04222(10) 0.73792(9) 0.0325(6) Uani 1 1 d . . .
O130 O 0.56885(9) -0.01389(7) 0.63905(6) 0.0373(5) Uani 1 1 d . . .
C131 C 0.53963(13) -0.03026(11) 0.66334(9) 0.0330(6) Uani 1 1 d . . .
N132 N 0.40751(10) -0.07911(9) 0.69519(7) 0.0349(5) Uani 1 1 d . . .
C133 C 0.46342(13) -0.08439(10) 0.68560(9) 0.0341(7) Uani 1 1 d . . .
H133 H 0.4606 -0.1190 0.6811 0.041 Uiso 1 1 calc R . .
N134 N 0.48056(10) -0.07019(8) 0.64821(7) 0.0342(5) Uani 1 1 d . . .
C135 C 0.34315(13) -0.11713(11) 0.66817(9) 0.0374(7) Uani 1 1 d . . .
H13A H 0.3142 -0.1139 0.6872 0.045 Uiso 1 1 calc R . .
H13B H 0.3421 -0.1514 0.6607 0.045 Uiso 1 1 calc R . .
C136 C 0.45187(13) -0.10514(11) 0.59940(9) 0.0391(7) Uani 1 1 d . . .
H13C H 0.4822 -0.0950 0.5821 0.047 Uiso 1 1 calc R . .
H13D H 0.4448 -0.1399 0.5968 0.047 Uiso 1 1 calc R . .
N137 N 0.31962(10) -0.11284(8) 0.62525(7) 0.0332(5) Uani 1 1 d . . .
C138 C 0.33179(12) -0.13650(10) 0.58274(9) 0.0320(6) Uani 1 1 d . . .
H138 H 0.3268 -0.1718 0.5776 0.038 Uiso 1 1 calc R . .
N139 N 0.39188(10) -0.10627(8) 0.57815(7) 0.0337(5) Uani 1 1 d . . .
O140 O 0.24163(9) -0.08976(7) 0.64632(6) 0.0375(5) Uani 1 1 d . . .
C141 C 0.26612(13) -0.10454(10) 0.61679(9) 0.0329(6) Uani 1 1 d . . .
O142 O 0.42554(9) -0.06775(7) 0.52888(6) 0.0422(5) Uani 1 1 d . . .
C143 C 0.38348(13) -0.09111(10) 0.54221(9) 0.0326(6) Uani 1 1 d . . .
N144 N 0.24614(10) -0.11378(8) 0.57080(7) 0.0312(5) Uani 1 1 d . . .
C145 C 0.28133(12) -0.13654(10) 0.54491(9) 0.0309(6) Uani 1 1 d . . .
H145 H 0.2528 -0.1718 0.5214 0.037 Uiso 1 1 calc R . .
N146 N 0.31935(10) -0.10545(8) 0.52441(7) 0.0309(5) Uani 1 1 d . . .
C147 C 0.18101(13) -0.12509(11) 0.54804(10) 0.0362(7) Uani 1 1 d . . .
H14A H 0.1594 -0.1611 0.5255 0.043 Uiso 1 1 calc R . .
H14B H 0.1581 -0.1212 0.5716 0.043 Uiso 1 1 calc R . .
C148 C 0.29260(13) -0.10585(10) 0.47961(9) 0.0349(7) Uani 1 1 d . . .
H14C H 0.3281 -0.0907 0.4679 0.042 Uiso 1 1 calc R . .
H14D H 0.2667 -0.1416 0.4573 0.042 Uiso 1 1 calc R . .
N149 N 0.17662(11) -0.09279(8) 0.52398(7) 0.0353(6) Uani 1 1 d . . .
C150 C 0.18678(13) -0.10078(10) 0.47898(9) 0.0345(7) Uani 1 1 d . . .
H150 H 0.1645 -0.1375 0.4572 0.041 Uiso 1 1 calc R . .
N151 N 0.25313(10) -0.07841(8) 0.48095(7) 0.0329(5) Uani 1 1 d . . .
O152 O 0.12789(10) -0.05251(7) 0.56960(7) 0.0459(5) Uani 1 1 d . . .
C153 C 0.14602(13) -0.06195(10) 0.53499(10) 0.0356(7) Uani 1 1 d . . .
O154 O 0.31878(9) -0.01211(7) 0.46540(6) 0.0400(5) Uani 1 1 d . D .
C155 C 0.26595(14) -0.03851(10) 0.46680(9) 0.0349(7) Uani 1 1 d . . .
N156 N 0.13916(11) -0.04488(9) 0.50104(8) 0.0442(6) Uani 1 1 d . . .
H156 H 0.1242 -0.0220 0.5023 0.053 Uiso 1 1 calc R . .
C157 C 0.15885(13) -0.06791(11) 0.46262(9) 0.0373(7) Uani 1 1 d . . .
H157 H 0.1222 -0.0890 0.4334 0.045 Uiso 1 1 calc R . .
N158 N 0.21216(11) -0.03282(9) 0.45564(8) 0.0393(6) Uani 1 1 d . . .
H158 H 0.2098 -0.0099 0.4451 0.047 Uiso 1 1 calc R . .
N201 N 0.47488(11) 0.28174(8) 0.77145(7) 0.0346(5) Uani 1 1 d . . .
C202 C 0.42407(13) 0.23075(10) 0.74435(10) 0.0384(7) Uani 1 1 d . . .
H202 H 0.3992 0.2172 0.7638 0.046 Uiso 1 1 calc R . .
N203 N 0.44440(12) 0.19501(8) 0.71762(9) 0.0433(6) Uani 1 1 d . . .
H203 H 0.4694 0.1838 0.7301 0.052 Uiso 1 1 calc R . .
O204 O 0.49824(9) 0.36314(7) 0.77634(6) 0.0343(4) Uani 1 1 d . E .
C205 C 0.46630(13) 0.31688(10) 0.75689(9) 0.0325(6) Uani 1 1 d . . .
O206 O 0.42961(9) 0.14927(7) 0.64057(7) 0.0472(5) Uani 1 1 d . . .
C207 C 0.42124(13) 0.18034(10) 0.67131(11) 0.0411(7) Uani 1 1 d . . .
N208 N 0.41481(10) 0.29238(8) 0.71786(7) 0.0337(5) Uani 1 1 d . . .
C209 C 0.38226(13) 0.23836(10) 0.70665(9) 0.0357(7) Uani 1 1 d . . .
H209 H 0.3376 0.2286 0.7085 0.043 Uiso 1 1 calc R . .
N210 N 0.38398(11) 0.20508(8) 0.66397(8) 0.0367(6) Uani 1 1 d . . .
C211 C 0.39293(13) 0.31917(11) 0.69426(9) 0.0362(7) Uani 1 1 d . . .
H21A H 0.4111 0.3555 0.7155 0.043 Uiso 1 1 calc R . .
H21B H 0.3459 0.3055 0.6869 0.043 Uiso 1 1 calc R . .
C212 C 0.34560(14) 0.19395(11) 0.61887(10) 0.0420(7) Uani 1 1 d . . .
H21C H 0.3045 0.1948 0.6214 0.050 Uiso 1 1 calc R . .
H21D H 0.3361 0.1589 0.5981 0.050 Uiso 1 1 calc R . .
N213 N 0.40945(10) 0.31589(8) 0.65178(7) 0.0335(5) Uani 1 1 d . . .
C214 C 0.37089(13) 0.27651(10) 0.60649(9) 0.0373(7) Uani 1 1 d . . .
H214 H 0.3258 0.2724 0.5994 0.045 Uiso 1 1 calc R . .
N215 N 0.37400(11) 0.22810(8) 0.59764(8) 0.0395(6) Uani 1 1 d . . .
O216 O 0.50609(9) 0.38671(7) 0.68431(6) 0.0407(5) Uani 1 1 d . . .
C217 C 0.46393(14) 0.35043(11) 0.65095(9) 0.0349(7) Uani 1 1 d . . .
O218 O 0.39760(9) 0.17278(7) 0.54298(7) 0.0465(5) Uani 1 1 d . . .
C219 C 0.39584(13) 0.21353(11) 0.56076(10) 0.0369(7) Uani 1 1 d . . .
N220 N 0.46342(11) 0.33851(8) 0.60537(7) 0.0376(6) Uani 1 1 d . . .
C221 C 0.40459(14) 0.29559(10) 0.57362(9) 0.0384(7) Uani 1 1 d . . .
H221 H 0.3784 0.3061 0.5543 0.046 Uiso 1 1 calc R . .
N222 N 0.41246(11) 0.25185(9) 0.54544(7) 0.0376(6) Uani 1 1 d . . .
C223 C 0.50285(15) 0.37634(11) 0.59144(10) 0.0449(8) Uani 1 1 d . . .
H22A H 0.4752 0.3800 0.5671 0.054 Uiso 1 1 calc R . .
H22B H 0.5243 0.4096 0.6184 0.054 Uiso 1 1 calc R . .
C224 C 0.43697(14) 0.24860(11) 0.50619(9) 0.0422(7) Uani 1 1 d . . .
H22C H 0.4241 0.2123 0.4870 0.051 Uiso 1 1 calc R . .
H22D H 0.4167 0.2622 0.4869 0.051 Uiso 1 1 calc R . .
N225 N 0.55063(12) 0.36380(9) 0.57394(8) 0.0425(6) Uani 1 1 d . . .
C226 C 0.53613(14) 0.32897(11) 0.52638(9) 0.0406(7) Uani 1 1 d . . .
H226 H 0.5123 0.3375 0.5036 0.049 Uiso 1 1 calc R . .
N227 N 0.50536(11) 0.27554(9) 0.51793(8) 0.0394(6) Uani 1 1 d . . .
O228 O 0.63895(10) 0.43154(7) 0.63118(7) 0.0499(5) Uani 1 1 d . . .
C229 C 0.61390(16) 0.39485(11) 0.59383(11) 0.0445(8) Uani 1 1 d . . .
O230 O 0.52809(9) 0.20546(8) 0.49528(7) 0.0456(5) Uani 1 1 d . . .
C231 C 0.54371(14) 0.25108(12) 0.50791(9) 0.0401(7) Uani 1 1 d . . .
N232 N 0.64625(12) 0.37818(9) 0.56482(8) 0.0469(6) Uani 1 1 d . . .
C233 C 0.60314(14) 0.33624(11) 0.52131(10) 0.0452(8) Uani 1 1 d . . .
H233 H 0.6095 0.3449 0.4941 0.054 Uiso 1 1 calc R . .
N234 N 0.60390(12) 0.28753(9) 0.51530(8) 0.0437(6) Uani 1 1 d . . .
C235 C 0.71161(15) 0.40881(12) 0.56980(12) 0.0534(9) Uani 1 1 d . . .
H23A H 0.7136 0.4145 0.5410 0.064 Uiso 1 1 calc R . .
H23B H 0.7265 0.4424 0.5956 0.064 Uiso 1 1 calc R . .
C236 C 0.65052(14) 0.27313(12) 0.49761(10) 0.0498(8) Uani 1 1 d . . .
H23C H 0.6562 0.2836 0.4715 0.060 Uiso 1 1 calc R . .
H23D H 0.6342 0.2356 0.4853 0.060 Uiso 1 1 calc R . .
N237 N 0.75381(12) 0.38629(9) 0.57884(9) 0.0477(6) Uani 1 1 d . . .
C238 C 0.75936(15) 0.34655(11) 0.54291(11) 0.0470(8) Uani 1 1 d . . .
H238 H 0.7603 0.3535 0.5143 0.056 Uiso 1 1 calc R . .
N239 N 0.71217(12) 0.29582(9) 0.53253(8) 0.0464(6) Uani 1 1 d . . .
O240 O 0.81256(11) 0.44535(8) 0.65324(7) 0.0575(6) Uani 1 1 d . . .
C241 C 0.80399(15) 0.40903(12) 0.61818(11) 0.0483(8) Uani 1 1 d . . .
O242 O 0.71243(10) 0.21978(8) 0.53128(7) 0.0516(6) Uani 1 1 d . . .
C243 C 0.74035(15) 0.26534(12) 0.54091(10) 0.0440(8) Uani 1 1 d . . .
N244 N 0.84282(12) 0.38452(9) 0.61250(9) 0.0489(7) Uani 1 1 d . . .
C245 C 0.82250(15) 0.34671(11) 0.56554(10) 0.0479(8) Uani 1 1 d . . .
H245 H 0.8548 0.3560 0.5490 0.058 Uiso 1 1 calc R . .
N246 N 0.80419(12) 0.29527(9) 0.56253(8) 0.0453(6) Uani 1 1 d . . .
C247 C 0.90737(15) 0.40598(12) 0.64333(12) 0.0570(9) Uani 1 1 d . . .
H24A H 0.9378 0.4105 0.6250 0.068 Uiso 1 1 calc R . .
H24B H 0.9172 0.4400 0.6666 0.068 Uiso 1 1 calc R . .
C248 C 0.85062(14) 0.27485(11) 0.56880(10) 0.0461(5) Uani 1 1 d . . .
H24C H 0.8293 0.2375 0.5512 0.055 Uiso 1 1 calc R . .
H24D H 0.8845 0.2889 0.5554 0.055 Uiso 1 1 calc R . .
N249 N 0.91668(11) 0.37513(9) 0.66698(9) 0.0476(7) Uani 1 1 d . . .
C250 C 0.93390(14) 0.33372(11) 0.64793(11) 0.0509(9) Uani 1 1 d . . .
H250 H 0.9694 0.3435 0.6341 0.061 Uiso 1 1 calc R . .
N251 N 0.87995(11) 0.28558(9) 0.61622(8) 0.0461(5) Uani 1 1 d . . .
O252 O 0.90793(9) 0.42024(8) 0.73673(7) 0.0516(6) Uani 1 1 d . . .
C253 C 0.91970(13) 0.38627(12) 0.71234(12) 0.0459(8) Uani 1 1 d . . .
O254 O 0.83596(10) 0.20264(8) 0.60929(7) 0.0516(6) Uani 1 1 d . . .
C255 C 0.87351(14) 0.24757(12) 0.63145(11) 0.0461(8) Uani 1 1 d . . .
N256 N 0.93708(12) 0.35394(10) 0.72554(9) 0.0530(7) Uani 1 1 d . . .
H256 H 0.9383 0.3525 0.7528 0.064 Uiso 1 1 calc R . .
C257 C 0.95359(16) 0.32176(12) 0.69032(12) 0.0573(9) Uani 1 1 d . . .
H257 H 1.0002 0.3303 0.6996 0.069 Uiso 1 1 calc R . .
N258 N 0.91494(13) 0.26822(10) 0.67446(10) 0.0600(8) Uani 1 1 d . . .
H258 H 0.9179 0.2505 0.6911 0.072 Uiso 1 1 calc R . .
C34 C 0.57296(14) 0.11415(11) 0.58118(10) 0.0419(7) Uani 1 1 d . . .
H34A H 0.6044 0.0998 0.5844 0.050 Uiso 1 1 calc R . .
H34B H 0.5532 0.1033 0.5476 0.050 Uiso 1 1 calc R . .
N301 N 0.60617(11) 0.16918(9) 0.60243(8) 0.0380(6) Uani 1 1 d . . .
C302 C 0.57877(14) 0.20206(11) 0.59412(10) 0.0427(7) Uani 1 1 d . . .
H302 H 0.5590 0.1916 0.5603 0.051 Uiso 1 1 calc R . .
N303 N 0.53613(12) 0.20929(10) 0.62057(10) 0.0568(8) Uani 1 1 d . . .
H303 H 0.4996 0.1845 0.6167 0.068 Uiso 1 1 calc R . .
O304 O 0.70231(9) 0.17579(7) 0.64146(7) 0.0422(5) Uani 1 1 d . . .
C305 C 0.66827(14) 0.19484(11) 0.62899(10) 0.0362(7) Uani 1 1 d . . .
O306 O 0.53198(10) 0.27390(8) 0.68009(9) 0.0629(7) Uani 1 1 d . . .
C307 C 0.55701(14) 0.25750(11) 0.65192(11) 0.0438(8) Uani 1 1 d . . .
N308 N 0.68680(11) 0.24560(9) 0.63886(8) 0.0366(6) Uani 1 1 d . . .
C309 C 0.63633(13) 0.25544(11) 0.61615(10) 0.0392(7) Uani 1 1 d . . .
H309 H 0.6479 0.2687 0.5922 0.047 Uiso 1 1 calc R . .
N310 N 0.61358(11) 0.28620(8) 0.64727(8) 0.0376(6) Uani 1 1 d . . .
C311 C 0.75219(13) 0.28256(11) 0.66162(10) 0.0410(7) Uani 1 1 d . . .
H31A H 0.7648 0.3029 0.6430 0.049 Uiso 1 1 calc R . .
H31B H 0.7795 0.2642 0.6619 0.049 Uiso 1 1 calc R . .
C312 C 0.64546(13) 0.34086(10) 0.67233(9) 0.0385(7) Uani 1 1 d . . .
H31C H 0.6130 0.3538 0.6782 0.046 Uiso 1 1 calc R . .
H31D H 0.6667 0.3561 0.6526 0.046 Uiso 1 1 calc R . .
N313 N 0.76510(10) 0.31717(8) 0.70881(8) 0.0363(6) Uani 1 1 d . . .
C314 C 0.75727(13) 0.36381(10) 0.72049(10) 0.0351(7) Uani 1 1 d . . .
H314 H 0.7777 0.3843 0.7034 0.042 Uiso 1 1 calc R . .
N315 N 0.69260(10) 0.35774(8) 0.71633(8) 0.0356(6) Uani 1 1 d . . .
O316 O 0.80954(9) 0.27776(7) 0.74626(7) 0.0448(5) Uani 1 1 d . . .
C317 C 0.79505(13) 0.31250(11) 0.74666(11) 0.0387(7) Uani 1 1 d . . .
O318 O 0.63671(9) 0.38618(7) 0.76419(7) 0.0431(5) Uani 1 1 d . . .
C319 C 0.68510(14) 0.38216(10) 0.75825(10) 0.0368(7) Uani 1 1 d . . .
N320 N 0.80693(11) 0.35441(9) 0.78487(8) 0.0392(6) Uani 1 1 d . . .
C321 C 0.79058(13) 0.39151(10) 0.77331(9) 0.0360(7) Uani 1 1 d . . .
H321 H 0.8292 0.4238 0.7814 0.043 Uiso 1 1 calc R . .
N322 N 0.74166(11) 0.40117(8) 0.79200(8) 0.0366(6) Uani 1 1 d . . .
C323 C 0.85095(14) 0.36856(12) 0.82915(10) 0.0452(8) Uani 1 1 d . . .
H32A H 0.8859 0.4026 0.8378 0.054 Uiso 1 1 calc R . .
H32B H 0.8701 0.3440 0.8258 0.054 Uiso 1 1 calc R . .
C324 C 0.75518(15) 0.43849(11) 0.83760(10) 0.0420(7) Uani 1 1 d . . .
H32C H 0.7212 0.4506 0.8374 0.050 Uiso 1 1 calc R . .
H32D H 0.7960 0.4680 0.8447 0.050 Uiso 1 1 calc R . .
N325 N 0.82218(11) 0.37001(9) 0.86665(8) 0.0415(6) Uani 1 1 d . . .
C326 C 0.81568(14) 0.41520(11) 0.89401(10) 0.0424(7) Uani 1 1 d . . .
H326 H 0.8554 0.4470 0.9031 0.051 Uiso 1 1 calc R . .
N327 N 0.75952(11) 0.41989(9) 0.87427(8) 0.0427(6) Uani 1 1 d . . .
O328 O 0.84597(10) 0.30828(9) 0.88167(8) 0.0567(6) Uani 1 1 d . . .
C329 C 0.83051(13) 0.34348(13) 0.89282(12) 0.0465(8) Uani 1 1 d . . .
O330 O 0.66086(9) 0.40716(7) 0.88470(6) 0.0394(5) Uani 1 1 d . . .
C331 C 0.71276(14) 0.40636(10) 0.89454(9) 0.0360(7) Uani 1 1 d . . .
N332 N 0.81875(11) 0.36316(11) 0.93362(10) 0.0531(7) Uani 1 1 d . . .
C333 C 0.80222(14) 0.40457(12) 0.93660(11) 0.0461(8) Uani 1 1 d . . .
H333 H 0.8281 0.4350 0.9663 0.055 Uiso 1 1 calc R . .
N334 N 0.73382(10) 0.39062(9) 0.92759(8) 0.0374(6) Uani 1 1 d . . .
C335 C 0.83224(15) 0.34899(14) 0.97214(12) 0.0612(10) Uani 1 1 d . . .
H33A H 0.8609 0.3318 0.9673 0.073 Uiso 1 1 calc R . .
H33B H 0.8549 0.3802 1.0011 0.073 Uiso 1 1 calc R . .
C336 C 0.70148(13) 0.38657(11) 0.96273(9) 0.0383(7) Uani 1 1 d . . .
H33C H 0.7288 0.4152 0.9928 0.046 Uiso 1 1 calc R . .
H33D H 0.6612 0.3898 0.9540 0.046 Uiso 1 1 calc R . .
N337 N 0.77528(11) 0.31557(10) 0.97750(9) 0.0465(7) Uani 1 1 d . . .
C338 C 0.73480(13) 0.33387(11) 0.99977(10) 0.0391(7) Uani 1 1 d . . .
H338 H 0.7601 0.3662 1.0280 0.047 Uiso 1 1 calc R . .
N339 N 0.68713(10) 0.33865(9) 0.96829(7) 0.0358(6) Uani 1 1 d . . .
O340 O 0.79202(10) 0.24283(9) 0.95593(8) 0.0581(6) Uani 1 1 d . . .
C341 C 0.76421(13) 0.26725(13) 0.97304(10) 0.0440(8) Uani 1 1 d . . .
O342 O 0.57691(9) 0.30899(7) 0.94765(6) 0.0394(5) Uani 1 1 d . F .
C343 C 0.62634(13) 0.30871(10) 0.96668(9) 0.0338(7) Uani 1 1 d . . .
N344 N 0.71601(10) 0.25014(9) 0.99151(8) 0.0376(6) Uani 1 1 d . . .
C345 C 0.69592(12) 0.28982(10) 1.01195(10) 0.0361(7) Uani 1 1 d . . .
H345 H 0.7047 0.3002 1.0462 0.043 Uiso 1 1 calc R . .
N346 N 0.63038(10) 0.27774(8) 0.98913(7) 0.0330(5) Uani 1 1 d . . .
C347 C 0.70320(13) 0.20612(11) 1.00270(10) 0.0412(7) Uani 1 1 d . . .
H34C H 0.7353 0.1930 0.9962 0.049 Uiso 1 1 calc R . .
H34D H 0.7084 0.2167 1.0364 0.049 Uiso 1 1 calc R . .
C348 C 0.57767(12) 0.24740(10) 1.00082(9) 0.0330(6) Uani 1 1 d . . .
H34E H 0.5909 0.2562 1.0346 0.040 Uiso 1 1 calc R . .
H34F H 0.5418 0.2565 0.9938 0.040 Uiso 1 1 calc R . .
N349 N 0.64041(11) 0.16547(9) 0.97755(8) 0.0367(6) Uani 1 1 d . . .
C350 C 0.58483(12) 0.16397(10) 0.99192(9) 0.0328(6) Uani 1 1 d . . .
H350 H 0.5932 0.1728 1.0260 0.039 Uiso 1 1 calc R . .
N351 N 0.55536(10) 0.19327(8) 0.97674(7) 0.0306(5) Uani 1 1 d . . .
O352 O 0.66989(10) 0.11110(8) 0.92665(7) 0.0532(6) Uani 1 1 d . . .
C353 C 0.63000(15) 0.12008(12) 0.94384(10) 0.0416(7) Uani 1 1 d . . .
O354 O 0.46097(8) 0.17731(7) 0.92623(6) 0.0318(4) Uani 1 1 d . F .
C355 C 0.49564(12) 0.16239(10) 0.94521(9) 0.0297(6) Uani 1 1 d . . .
N356 N 0.56805(12) 0.08804(9) 0.93266(9) 0.0499(7) Uani 1 1 d . . .
H356 H 0.5496 0.0579 0.9095 0.060 Uiso 1 1 calc R . .
C357 C 0.53490(13) 0.10830(11) 0.96281(10) 0.0383(7) Uani 1 1 d . . .
H357 H 0.5224 0.0890 0.9826 0.046 Uiso 1 1 calc R . .
N358 N 0.48234(10) 0.11390(8) 0.93897(7) 0.0343(5) Uani 1 1 d . . .
H358 H 0.4452 0.0882 0.9220 0.041 Uiso 1 1 calc R . .
N401 N 0.52370(11) 0.09313(9) 0.60113(8) 0.0378(6) Uani 1 1 d . . .
C402 C 0.53690(13) 0.07999(10) 0.64056(10) 0.0379(7) Uani 1 1 d . . .
H402 H 0.5649 0.0616 0.6376 0.045 Uiso 1 1 calc R . .
N403 N 0.55998(11) 0.12208(9) 0.68453(8) 0.0422(6) Uani 1 1 d . . .
H403 H 0.5974 0.1483 0.6941 0.051 Uiso 1 1 calc R . .
O404 O 0.43705(9) 0.07793(7) 0.54431(7) 0.0420(5) Uani 1 1 d . . .
C405 C 0.46020(14) 0.07364(10) 0.57918(10) 0.0359(7) Uani 1 1 d . . .
O406 O 0.52677(9) 0.14866(7) 0.74849(7) 0.0444(5) Uani 1 1 d . . .
C407 C 0.51906(14) 0.11781(11) 0.70996(10) 0.0371(7) Uani 1 1 d . . .
N408 N 0.42722(11) 0.04757(8) 0.60223(8) 0.0359(6) Uani 1 1 d . . .
C409 C 0.46894(13) 0.04596(10) 0.64006(10) 0.0382(7) Uani 1 1 d . . .
H409 H 0.4633 0.0104 0.6342 0.046 Uiso 1 1 calc R . .
N410 N 0.46682(11) 0.07144(8) 0.68578(8) 0.0372(6) Uani 1 1 d . . .
C411 C 0.35906(13) 0.01761(10) 0.58470(10) 0.0385(7) Uani 1 1 d . . .
H41A H 0.3497 -0.0164 0.5851 0.046 Uiso 1 1 calc R . .
H41B H 0.3447 0.0127 0.5519 0.046 Uiso 1 1 calc R . .
C412 C 0.41665(14) 0.05308(11) 0.70489(10) 0.0398(7) Uani 1 1 d . . .
H41C H 0.4345 0.0682 0.7391 0.048 Uiso 1 1 calc R . .
H41D H 0.4013 0.0157 0.6944 0.048 Uiso 1 1 calc R . .
N413 N 0.32155(10) 0.03841(8) 0.60937(8) 0.0345(5) Uani 1 1 d . . .
C414 C 0.31010(13) 0.03154(10) 0.65036(10) 0.0359(7) Uani 1 1 d . . .
H414 H 0.2942 -0.0051 0.6456 0.043 Uiso 1 1 calc R . .
N415 N 0.36265(11) 0.06390(8) 0.69293(8) 0.0347(5) Uani 1 1 d . . .
O416 O 0.28658(9) 0.06936(7) 0.55825(6) 0.0384(5) Uani 1 1 d . . .
C417 C 0.28760(13) 0.06112(10) 0.59362(10) 0.0341(7) Uani 1 1 d . . .
O418 O 0.37885(10) 0.12298(8) 0.76522(7) 0.0427(5) Uani 1 1 d . . .
C419 C 0.34614(14) 0.09461(10) 0.72533(10) 0.0349(7) Uani 1 1 d . . .
N420 N 0.25381(11) 0.07287(8) 0.62395(8) 0.0351(5) Uani 1 1 d . . .
C421 C 0.25883(13) 0.05138(10) 0.65826(9) 0.0354(7) Uani 1 1 d . . .
H421 H 0.2172 0.0233 0.6537 0.043 Uiso 1 1 calc R . .
N422 N 0.28610(11) 0.08843(8) 0.70560(8) 0.0353(5) Uani 1 1 d . . .
C423 C 0.19863(13) 0.08202(10) 0.61068(10) 0.0385(7) Uani 1 1 d . . .
H42A H 0.1601 0.0537 0.6092 0.046 Uiso 1 1 calc R . .
H42B H 0.1937 0.0821 0.5792 0.046 Uiso 1 1 calc R . .
C424 C 0.24862(14) 0.10552(11) 0.73315(10) 0.0394(7) Uani 1 1 d . . .
H42C H 0.2080 0.0760 0.7265 0.047 Uiso 1 1 calc R . .
H42D H 0.2721 0.1185 0.7664 0.047 Uiso 1 1 calc R . .
N425 N 0.20260(11) 0.13028(9) 0.64268(8) 0.0375(6) Uani 1 1 d . . .
C426 C 0.18485(14) 0.13470(11) 0.68573(10) 0.0383(7) Uani 1 1 d . . .
H426 H 0.1442 0.1052 0.6805 0.046 Uiso 1 1 calc R . .
N427 N 0.23443(11) 0.14470(9) 0.72495(8) 0.0386(6) Uani 1 1 d . . .
O428 O 0.18627(9) 0.16108(7) 0.58583(7) 0.0436(5) Uani 1 1 d . . .
C429 C 0.18684(13) 0.16148(11) 0.62453(10) 0.0384(7) Uani 1 1 d . . .
O430 O 0.31025(10) 0.21409(7) 0.78937(7) 0.0424(5) Uani 1 1 d . . .
C431 C 0.26502(15) 0.19507(11) 0.75433(10) 0.0370(7) Uani 1 1 d . . .
N432 N 0.17322(11) 0.19367(9) 0.65764(8) 0.0393(6) Uani 1 1 d . . .
C433 C 0.17780(14) 0.18516(11) 0.69953(10) 0.0391(7) Uani 1 1 d . . .
H433 H 0.1391 0.1824 0.7099 0.047 Uiso 1 1 calc R . .
N434 N 0.23664(11) 0.22071(9) 0.73716(8) 0.0381(6) Uani 1 1 d . . .
C435 C 0.14990(14) 0.22912(11) 0.64946(10) 0.0412(7) Uani 1 1 d . . .
H43A H 0.1325 0.2183 0.6156 0.049 Uiso 1 1 calc R . .
H43B H 0.1145 0.2279 0.6631 0.049 Uiso 1 1 calc R . .
C436 C 0.24638(15) 0.27158(10) 0.76738(10) 0.0419(7) Uani 1 1 d . . .
H43C H 0.2062 0.2696 0.7745 0.050 Uiso 1 1 calc R . .
H43D H 0.2794 0.2833 0.7970 0.050 Uiso 1 1 calc R . .
N437 N 0.19823(11) 0.28086(9) 0.66882(8) 0.0381(6) Uani 1 1 d . . .
C438 C 0.21847(14) 0.31481(11) 0.71665(10) 0.0391(7) Uani 1 1 d . . .
H438 H 0.1813 0.3136 0.7287 0.047 Uiso 1 1 calc R . .
N439 N 0.26588(12) 0.30882(9) 0.74694(8) 0.0374(6) Uani 1 1 d . . .
O440 O 0.20901(9) 0.28503(7) 0.59932(7) 0.0446(5) Uani 1 1 d . . .
C441 C 0.22039(13) 0.30514(11) 0.64135(10) 0.0363(7) Uani 1 1 d . . .
O442 O 0.36751(10) 0.36127(7) 0.79948(6) 0.0426(5) Uani 1 1 d . E .
C443 C 0.32117(15) 0.35328(11) 0.76901(10) 0.0365(7) Uani 1 1 d . . .
N444 N 0.25756(11) 0.35538(9) 0.66883(8) 0.0368(6) Uani 1 1 d . . .
C445 C 0.25593(13) 0.36775(11) 0.71646(9) 0.0364(7) Uani 1 1 d . . .
H445 H 0.2340 0.3905 0.7251 0.044 Uiso 1 1 calc R . .
N446 N 0.31690(11) 0.38703(8) 0.75013(7) 0.0348(5) Uani 1 1 d . . .
C447 C 0.27414(14) 0.39346(11) 0.64958(10) 0.0410(7) Uani 1 1 d . . .
H44A H 0.2535 0.3766 0.6156 0.049 Uiso 1 1 calc R . .
H44B H 0.2566 0.4180 0.6625 0.049 Uiso 1 1 calc R . .
C448 C 0.36294(14) 0.43981(10) 0.76851(9) 0.0379(7) Uani 1 1 d . . .
H44C H 0.3398 0.4616 0.7734 0.045 Uiso 1 1 calc R . .
H44D H 0.3913 0.4481 0.7992 0.045 Uiso 1 1 calc R . .
N449 N 0.34136(11) 0.42090(9) 0.65853(8) 0.0388(6) Uani 1 1 d . . .
C450 C 0.38112(14) 0.46451(10) 0.70084(9) 0.0373(7) Uani 1 1 d . . .
H450 H 0.3614 0.4889 0.7096 0.045 Uiso 1 1 calc R . .
N451 N 0.40184(11) 0.45206(8) 0.73912(8) 0.0365(6) Uani 1 1 d . . .
O452 O 0.34918(10) 0.37873(8) 0.58708(7) 0.0475(5) Uani 1 1 d . . .
C453 C 0.37263(14) 0.41365(12) 0.62571(10) 0.0393(7) Uani 1 1 d . . .
O454 O 0.49771(9) 0.46712(7) 0.78698(6) 0.0410(5) Uani 1 1 d . E .
C455 C 0.46700(14) 0.47021(10) 0.75363(10) 0.0356(7) Uani 1 1 d . . .
N456 N 0.43280(12) 0.45094(10) 0.64398(8) 0.0477(7) Uani 1 1 d . . .
H456 H 0.4623 0.4525 0.6298 0.057 Uiso 1 1 calc R . .
C457 C 0.44374(14) 0.48813(11) 0.68937(10) 0.0425(7) Uani 1 1 d . . .
H457 H 0.4516 0.5223 0.6890 0.051 Uiso 1 1 calc R . .
N458 N 0.49140(11) 0.49126(9) 0.72577(8) 0.0414(6) Uani 1 1 d . . .
H458 H 0.5326 0.5056 0.7294 0.050 Uiso 1 1 calc R . .
C56 C 0.06975(13) 0.11751(10) 0.07661(9) 0.0343(7) Uani 1 1 d . . .
H56A H 0.1028 0.1045 0.0774 0.041 Uiso 1 1 calc R . .
H56B H 0.0463 0.1062 0.0436 0.041 Uiso 1 1 calc R . .
N501 N 0.10092(10) 0.17259(8) 0.09733(7) 0.0324(5) Uani 1 1 d . . .
C502 C 0.07014(13) 0.20404(10) 0.09007(10) 0.0352(7) Uani 1 1 d . . .
H502 H 0.0479 0.1929 0.0565 0.042 Uiso 1 1 calc R . .
N503 N 0.02950(11) 0.21042(9) 0.11873(10) 0.0573(8) Uani 1 1 d . . .
H503 H -0.0053 0.1851 0.1165 0.069 Uiso 1 1 calc R . .
O504 O 0.19987(8) 0.18251(7) 0.13472(6) 0.0366(5) Uani 1 1 d . . .
C505 C 0.16341(12) 0.19989(10) 0.12299(9) 0.0300(6) Uani 1 1 d . . .
O506 O 0.02593(11) 0.27487(8) 0.17897(9) 0.0681(7) Uani 1 1 d . . .
C507 C 0.04973(14) 0.25874(11) 0.14929(11) 0.0450(8) Uani 1 1 d . . .
N508 N 0.17919(10) 0.25034(8) 0.13246(7) 0.0323(5) Uani 1 1 d . . .
C509 C 0.12593(13) 0.25799(10) 0.11051(9) 0.0342(7) Uani 1 1 d . . .
H509 H 0.1349 0.2708 0.0859 0.041 Uiso 1 1 calc R . .
N510 N 0.10341(10) 0.28817(8) 0.14233(8) 0.0332(5) Uani 1 1 d . . .
C511 C 0.24438(12) 0.28861(10) 0.15265(9) 0.0346(7) Uani 1 1 d . . .
H51A H 0.2535 0.3082 0.1330 0.042 Uiso 1 1 calc R . .
H51B H 0.2730 0.2713 0.1520 0.042 Uiso 1 1 calc R . .
C512 C 0.13393(13) 0.34270(10) 0.16696(9) 0.0344(7) Uani 1 1 d . . .
H51C H 0.1011 0.3546 0.1741 0.041 Uiso 1 1 calc R . .
H51D H 0.1525 0.3581 0.1464 0.041 Uiso 1 1 calc R . .
N513 N 0.25962(10) 0.32393(8) 0.19969(7) 0.0321(5) Uani 1 1 d . . .
C514 C 0.24895(12) 0.36952(10) 0.21139(9) 0.0309(6) Uani 1 1 d . . .
H514 H 0.2653 0.3893 0.1927 0.037 Uiso 1 1 calc R . .
N515 N 0.18381(10) 0.36102(8) 0.20987(7) 0.0329(5) Uani 1 1 d . . .
O516 O 0.31233(9) 0.28906(7) 0.23721(7) 0.0397(5) Uani 1 1 d . . .
C517 C 0.29443(12) 0.32239(11) 0.23772(10) 0.0341(7) Uani 1 1 d . . .
O518 O 0.13165(9) 0.39062(7) 0.26007(6) 0.0399(5) Uani 1 1 d . . .
C519 C 0.17944(13) 0.38690(10) 0.25194(9) 0.0318(6) Uani 1 1 d . . .
N520 N 0.30640(10) 0.36467(8) 0.27576(7) 0.0346(5) Uani 1 1 d . . .
C521 C 0.28555(13) 0.39957(10) 0.26358(9) 0.0323(6) Uani 1 1 d . . .
H521 H 0.3224 0.4322 0.2696 0.039 Uiso 1 1 calc R . .
N522 N 0.23840(10) 0.40849(8) 0.28408(7) 0.0322(5) Uani 1 1 d . . .
C523 C 0.35493(13) 0.38142(11) 0.31831(9) 0.0395(7) Uani 1 1 d . . .
H52A H 0.3877 0.4158 0.3250 0.047 Uiso 1 1 calc R . .
H52B H 0.3760 0.3581 0.3143 0.047 Uiso 1 1 calc R . .
C524 C 0.25403(14) 0.44687(10) 0.33020(9) 0.0372(7) Uani 1 1 d . . .
H52C H 0.2933 0.4770 0.3357 0.045 Uiso 1 1 calc R . .
H52D H 0.2190 0.4577 0.3315 0.045 Uiso 1 1 calc R . .
N525 N 0.33064(11) 0.38334(9) 0.35771(8) 0.0374(6) Uani 1 1 d . . .
C526 C 0.32233(13) 0.42715(11) 0.38550(9) 0.0360(7) Uani 1 1 d . . .
H526 H 0.3604 0.4598 0.3936 0.043 Uiso 1 1 calc R . .
N527 N 0.26379(11) 0.42939(8) 0.36699(7) 0.0351(5) Uani 1 1 d . . .
O528 O 0.35907(10) 0.32257(8) 0.37161(7) 0.0493(5) Uani 1 1 d . . .
C529 C 0.34248(13) 0.35699(11) 0.38349(10) 0.0404(7) Uani 1 1 d . . .
O530 O 0.16691(9) 0.41546(7) 0.38172(6) 0.0382(5) Uani 1 1 d . . .
C531 C 0.22013(14) 0.41619(10) 0.38976(9) 0.0346(7) Uani 1 1 d . . .
N532 N 0.33149(11) 0.37560(10) 0.42493(8) 0.0428(6) Uani 1 1 d . . .
C533 C 0.31350(13) 0.41662(11) 0.42904(10) 0.0397(7) Uani 1 1 d . . .
H533 H 0.3405 0.4473 0.4583 0.048 Uiso 1 1 calc R . .
N534 N 0.24505(10) 0.40221(8) 0.42265(7) 0.0345(5) Uani 1 1 d . . .
C535 C 0.35043(14) 0.36357(13) 0.46366(11) 0.0501(8) Uani 1 1 d . . .
H53A H 0.3740 0.3955 0.4919 0.060 Uiso 1 1 calc R . .
H53B H 0.3798 0.3474 0.4576 0.060 Uiso 1 1 calc R . .
C536 C 0.21629(14) 0.39779(11) 0.45949(9) 0.0380(7) Uani 1 1 d . . .
H53C H 0.2446 0.4268 0.4891 0.046 Uiso 1 1 calc R . .
H53D H 0.1750 0.4000 0.4524 0.046 Uiso 1 1 calc R . .
N537 N 0.29669(11) 0.32984(10) 0.47210(8) 0.0430(6) Uani 1 1 d . . .
C538 C 0.25598(13) 0.34720(11) 0.49534(9) 0.0381(7) Uani 1 1 d . . .
H538 H 0.2813 0.3797 0.5234 0.046 Uiso 1 1 calc R . .
N539 N 0.20557(10) 0.35060(8) 0.46520(7) 0.0350(5) Uani 1 1 d . . .
O540 O 0.31882(11) 0.25946(9) 0.45227(9) 0.0637(7) Uani 1 1 d . . .
C541 C 0.28877(14) 0.28229(12) 0.46903(10) 0.0437(8) Uani 1 1 d . . .
O542 O 0.09521(9) 0.31826(7) 0.44685(6) 0.0383(5) Uani 1 1 d . C .
C543 C 0.14630(14) 0.31934(10) 0.46470(9) 0.0346(7) Uani 1 1 d . . .
N544 N 0.24218(11) 0.26478(9) 0.48816(8) 0.0415(6) Uani 1 1 d . . .
C545 C 0.21994(13) 0.30302(11) 0.50844(9) 0.0382(7) Uani 1 1 d . . .
H545 H 0.2300 0.3139 0.5429 0.046 Uiso 1 1 calc R . .
N546 N 0.15353(10) 0.28891(8) 0.48688(7) 0.0341(5) Uani 1 1 d . . .
C547 C 0.23212(14) 0.22132(11) 0.50012(11) 0.0468(8) Uani 1 1 d . . .
H54A H 0.2634 0.2080 0.4917 0.056 Uiso 1 1 calc R . .
H54B H 0.2406 0.2327 0.5341 0.056 Uiso 1 1 calc R . .
C548 C 0.10342(13) 0.26011(10) 0.50192(9) 0.0353(7) Uani 1 1 d . . .
H54C H 0.1191 0.2712 0.5360 0.042 Uiso 1 1 calc R . .
H54D H 0.0666 0.2682 0.4952 0.042 Uiso 1 1 calc R . .
N549 N 0.16900(11) 0.18078(9) 0.47775(8) 0.0424(6) Uani 1 1 d . . .
C550 C 0.11631(14) 0.17952(11) 0.49583(11) 0.0432(7) Uani 1 1 d . . .
H550 H 0.1292 0.1911 0.5304 0.052 Uiso 1 1 calc R . .
N551 N 0.08191(10) 0.20572(9) 0.48027(8) 0.0370(6) Uani 1 1 d . . .
O552 O 0.19484(11) 0.12398(9) 0.42585(9) 0.0685(7) Uani 1 1 d . . .
C553 C 0.15689(16) 0.13377(13) 0.44595(13) 0.0565(9) Uani 1 1 d . . .
O554 O -0.01871(9) 0.18518(7) 0.43575(6) 0.0412(5) Uani 1 1 d . C .
C555 C 0.02044(14) 0.17290(12) 0.45327(10) 0.0385(7) Uani 1 1 d . . .
N556 N 0.09761(14) 0.10109(11) 0.43960(12) 0.0832(11) Uani 1 1 d . . .
H556 H 0.0790 0.0697 0.4184 0.100 Uiso 1 1 calc R . .
C557 C 0.06726(15) 0.12243(12) 0.47091(12) 0.0527(9) Uani 1 1 d . . .
H557 H 0.0598 0.1058 0.4933 0.063 Uiso 1 1 calc R . .
N558 N 0.01072(11) 0.12530(9) 0.44907(8) 0.0444(6) Uani 1 1 d . . .
H558 H -0.0264 0.0987 0.4345 0.053 Uiso 1 1 calc R . .
N601 N 0.02551(10) 0.09510(8) 0.09919(7) 0.0312(5) Uani 1 1 d . . .
C602 C 0.04455(12) 0.08469(10) 0.13890(9) 0.0327(6) Uani 1 1 d . . .
H602 H 0.0742 0.0679 0.1351 0.039 Uiso 1 1 calc R . .
N603 N 0.06887(11) 0.12813(9) 0.18248(7) 0.0386(6) Uani 1 1 d . . .
H603 H 0.1043 0.1556 0.1898 0.046 Uiso 1 1 calc R . .
O604 O -0.06754(8) 0.07691(7) 0.04627(6) 0.0340(4) Uani 1 1 d . . .
C605 C -0.03904(13) 0.07453(9) 0.08078(9) 0.0299(6) Uani 1 1 d . . .
O606 O 0.04160(9) 0.15393(7) 0.24959(6) 0.0438(5) Uani 1 1 d . . .
C607 C 0.03258(13) 0.12299(11) 0.21099(10) 0.0342(7) Uani 1 1 d . . .
N608 N -0.06671(10) 0.04947(8) 0.10641(7) 0.0288(5) Uani 1 1 d . . .
C609 C -0.01982(12) 0.04964(10) 0.14217(9) 0.0308(6) Uani 1 1 d . . .
H609 H -0.0231 0.0146 0.1359 0.037 Uiso 1 1 calc R . .
N610 N -0.01775(10) 0.07513(8) 0.18923(7) 0.0317(5) Uani 1 1 d . . .
C611 C -0.13420(12) 0.01782(10) 0.09208(9) 0.0319(6) Uani 1 1 d . . .
H61A H -0.1404 -0.0155 0.0931 0.038 Uiso 1 1 calc R . .
H61B H -0.1523 0.0116 0.0594 0.038 Uiso 1 1 calc R . .
C612 C -0.06396(12) 0.05625(10) 0.21128(9) 0.0343(7) Uani 1 1 d . . .
H61C H -0.0431 0.0719 0.2452 0.041 Uiso 1 1 calc R . .
H61D H -0.0780 0.0190 0.2009 0.041 Uiso 1 1 calc R . .
N613 N -0.17009(10) 0.03786(8) 0.11920(7) 0.0275(5) Uani 1 1 d . . .
C614 C -0.17506(12) 0.03220(10) 0.16208(8) 0.0286(6) Uani 1 1 d . . .
H614 H -0.1886 -0.0041 0.1582 0.034 Uiso 1 1 calc R . .
N615 N -0.11967(10) 0.06600(8) 0.20198(7) 0.0283(5) Uani 1 1 d . . .
O616 O -0.21732(8) 0.06358(6) 0.06789(6) 0.0321(4) Uani 1 1 d . . .
C617 C -0.20955(12) 0.05741(9) 0.10435(9) 0.0278(6) Uani 1 1 d . . .
O618 O -0.09798(9) 0.12579(7) 0.27540(6) 0.0364(4) Uani 1 1 d . . .
C619 C -0.13346(13) 0.09729(10) 0.23601(9) 0.0312(6) Uani 1 1 d . . .
N620 N -0.23996(10) 0.06849(8) 0.13717(7) 0.0279(5) Uani 1 1 d . . .
C621 C -0.22603(12) 0.05101(9) 0.17331(8) 0.0286(6) Uani 1 1 d . . .
H621 H -0.2650 0.0231 0.1728 0.034 Uiso 1 1 calc R . .
N622 N -0.19426(10) 0.09154(8) 0.21910(7) 0.0281(5) Uani 1 1 d . . .
C623 C -0.29805(12) 0.07473(10) 0.12768(9) 0.0315(6) Uani 1 1 d . . .
H62A H -0.3332 0.0459 0.1290 0.038 Uiso 1 1 calc R . .
H62B H -0.3087 0.0732 0.0957 0.038 Uiso 1 1 calc R . .
C624 C -0.22984(13) 0.10562(10) 0.25013(9) 0.0319(6) Uani 1 1 d . . .
H62C H -0.2667 0.0745 0.2461 0.038 Uiso 1 1 calc R . .
H62D H -0.2021 0.1208 0.2826 0.038 Uiso 1 1 calc R . .
N625 N -0.29460(10) 0.12250(8) 0.15988(7) 0.0306(5) Uani 1 1 d . . .
C626 C -0.30707(12) 0.12782(10) 0.20464(9) 0.0321(6) Uani 1 1 d . . .
H626 H -0.3449 0.0974 0.2017 0.038 Uiso 1 1 calc R . .
N627 N -0.25299(10) 0.14139(8) 0.24258(7) 0.0306(5) Uani 1 1 d . . .
O628 O -0.31862(9) 0.15155(7) 0.10305(6) 0.0376(5) Uani 1 1 d . . .
C629 C -0.31538(12) 0.15153(10) 0.14198(10) 0.0313(6) Uani 1 1 d . . .
O630 O -0.17501(9) 0.21495(7) 0.30202(6) 0.0386(5) Uani 1 1 d . . .
C631 C -0.22375(13) 0.19260(10) 0.26912(9) 0.0315(6) Uani 1 1 d . . .
N632 N -0.33097(10) 0.18218(8) 0.17513(7) 0.0322(5) Uani 1 1 d . . .
C633 C -0.31908(12) 0.17606(10) 0.21808(9) 0.0335(6) Uani 1 1 d . . .
H633 H -0.3558 0.1722 0.2311 0.040 Uiso 1 1 calc R . .
N634 N -0.25806(10) 0.21494(8) 0.25267(7) 0.0323(5) Uani 1 1 d . . .
C635 C -0.35744(12) 0.21562(10) 0.16598(10) 0.0358(7) Uani 1 1 d . . .
H63A H -0.3785 0.2021 0.1322 0.043 Uiso 1 1 calc R . .
H63B H -0.3905 0.2155 0.1818 0.043 Uiso 1 1 calc R . .
C636 C -0.24875(13) 0.26630(10) 0.28099(9) 0.0351(7) Uani 1 1 d . . .
H63C H -0.2878 0.2643 0.2901 0.042 Uiso 1 1 calc R . .
H63D H -0.2131 0.2804 0.3097 0.042 Uiso 1 1 calc R . .
N637 N -0.31065(10) 0.26731(8) 0.18106(7) 0.0336(5) Uani 1 1 d . . .
C638 C -0.28658(12) 0.30378(10) 0.22828(9) 0.0330(6) Uani 1 1 d . . .
H638 H -0.3218 0.3027 0.2426 0.040 Uiso 1 1 calc R . .
N639 N -0.23491(10) 0.30082(8) 0.25755(7) 0.0320(5) Uani 1 1 d . . .
O640 O -0.31296(9) 0.26783(7) 0.10814(6) 0.0438(5) Uani 1 1 d . . .
C641 C -0.29553(13) 0.28964(11) 0.15071(10) 0.0348(7) Uani 1 1 d . . .
O642 O -0.13248(9) 0.35773(7) 0.30679(6) 0.0379(5) Uani 1 1 d . B .
C643 C -0.18137(13) 0.34685(10) 0.27695(9) 0.0324(6) Uani 1 1 d . . .
N644 N -0.25691(10) 0.34029(8) 0.17591(7) 0.0326(5) Uani 1 1 d . . .
C645 C -0.25440(12) 0.35513(10) 0.22431(9) 0.0331(6) Uani 1 1 d . . .
H645 H -0.2776 0.3768 0.2329 0.040 Uiso 1 1 calc R . .
N646 N -0.19101(10) 0.37781(8) 0.25636(7) 0.0313(5) Uani 1 1 d . . .
C647 C -0.24714(13) 0.37649(11) 0.15437(10) 0.0384(7) Uani 1 1 d . . .
H64A H -0.2692 0.3576 0.1206 0.046 Uiso 1 1 calc R . .
H64B H -0.2672 0.3992 0.1669 0.046 Uiso 1 1 calc R . .
C648 C -0.14846(13) 0.43120(10) 0.27210(9) 0.0341(7) Uani 1 1 d . . .
H64C H -0.1737 0.4513 0.2775 0.041 Uiso 1 1 calc R . .
H64D H -0.1172 0.4418 0.3022 0.041 Uiso 1 1 calc R . .
N649 N -0.18146(11) 0.40729(8) 0.16107(8) 0.0364(6) Uani 1 1 d . . .
C650 C -0.14190(13) 0.45276(10) 0.20206(9) 0.0343(7) Uani 1 1 d . . .
H650 H -0.1642 0.4750 0.2114 0.041 Uiso 1 1 calc R . .
N651 N -0.11417(10) 0.44359(8) 0.24060(7) 0.0324(5) Uani 1 1 d . . .
O652 O -0.17457(9) 0.36352(8) 0.08964(7) 0.0463(5) Uani 1 1 d . . .
C653 C -0.15185(14) 0.40017(12) 0.12728(10) 0.0380(7) Uani 1 1 d . . .
O654 O -0.01293(9) 0.46536(7) 0.28566(6) 0.0372(5) Uani 1 1 d . B .
C655 C -0.04849(13) 0.46605(10) 0.25308(10) 0.0327(6) Uani 1 1 d . . .
N656 N -0.09342(11) 0.43993(10) 0.14296(8) 0.0426(6) Uani 1 1 d . . .
H656 H -0.0649 0.4420 0.1278 0.051 Uiso 1 1 calc R . .
C657 C -0.08322(13) 0.47868(11) 0.18751(10) 0.0380(7) Uani 1 1 d . . .
H657 H -0.0812 0.5109 0.1849 0.046 Uiso 1 1 calc R . .
N658 N -0.03025(11) 0.48791(8) 0.22398(8) 0.0371(6) Uani 1 1 d . . .
H658 H 0.0099 0.5060 0.2269 0.045 Uiso 1 1 calc R . .
C78 C 0.02048(14) 0.29875(11) 0.32103(9) 0.0415(7) Uani 1 1 d . . .
H78A H 0.0462 0.3361 0.3334 0.050 Uiso 1 1 calc R . .
H78B H -0.0052 0.2916 0.3420 0.050 Uiso 1 1 calc R . .
N701 N -0.02211(11) 0.28187(8) 0.27518(8) 0.0360(6) Uani 1 1 d . . .
C702 C -0.07053(13) 0.22973(10) 0.24971(10) 0.0378(7) Uani 1 1 d . . .
H702 H -0.0923 0.2157 0.2703 0.045 Uiso 1 1 calc R . .
N703 N -0.04891(11) 0.19594(8) 0.22191(8) 0.0416(6) Uani 1 1 d . . .
H703 H -0.0207 0.1868 0.2336 0.050 Uiso 1 1 calc R . .
O704 O -0.00580(8) 0.36191(6) 0.27857(6) 0.0342(4) Uani 1 1 d . B .
C705 C -0.03549(13) 0.31515(10) 0.26009(9) 0.0315(6) Uani 1 1 d . . .
O706 O -0.06827(9) 0.14884(7) 0.14431(7) 0.0471(5) Uani 1 1 d . . .
C707 C -0.07618(14) 0.17939(10) 0.17575(11) 0.0402(7) Uani 1 1 d . . .
N708 N -0.08831(10) 0.28849(8) 0.22235(7) 0.0327(5) Uani 1 1 d . . .
C709 C -0.11725(13) 0.23478(10) 0.21272(9) 0.0351(7) Uani 1 1 d . . .
H709 H -0.1610 0.2240 0.2164 0.042 Uiso 1 1 calc R . .
N710 N -0.11716(11) 0.20117(8) 0.16956(8) 0.0361(6) Uani 1 1 d . . .
C711 C -0.11498(13) 0.31275(10) 0.19811(9) 0.0336(7) Uani 1 1 d . . .
H71A H -0.0985 0.3492 0.2187 0.040 Uiso 1 1 calc R . .
H71B H -0.1619 0.2973 0.1920 0.040 Uiso 1 1 calc R . .
C712 C -0.15945(13) 0.18776(10) 0.12498(10) 0.0397(7) Uani 1 1 d . . .
H71C H -0.2004 0.1877 0.1291 0.048 Uiso 1 1 calc R . .
H71D H -0.1683 0.1526 0.1046 0.048 Uiso 1 1 calc R . .
N713 N -0.10176(10) 0.30951(8) 0.15478(7) 0.0298(5) Uani 1 1 d . . .
C714 C -0.14103(12) 0.26886(10) 0.11038(9) 0.0346(7) Uani 1 1 d . . .
H714 H -0.1866 0.2635 0.1044 0.042 Uiso 1 1 calc R . .
N715 N -0.13566(11) 0.22109(8) 0.10170(8) 0.0367(6) Uani 1 1 d . . .
O716 O -0.00757(8) 0.38243(7) 0.18373(6) 0.0332(4) Uani 1 1 d . . .
C717 C -0.04942(12) 0.34451(10) 0.15135(9) 0.0293(6) Uani 1 1 d . . .
O718 O -0.11361(9) 0.16589(7) 0.04569(6) 0.0408(5) Uani 1 1 d . . .
C719 C -0.11659(12) 0.20637(11) 0.06329(9) 0.0334(7) Uani 1 1 d . . .
N720 N -0.05244(10) 0.33113(8) 0.10534(7) 0.0300(5) Uani 1 1 d . . .
C721 C -0.11152(12) 0.28730(10) 0.07547(9) 0.0327(6) Uani 1 1 d . . .
H721 H -0.1400 0.2967 0.0567 0.039 Uiso 1 1 calc R . .
N722 N -0.10365(10) 0.24386(8) 0.04691(7) 0.0322(5) Uani 1 1 d . . .
C723 C -0.01753(13) 0.36864(10) 0.08965(9) 0.0334(6) Uani 1 1 d . . .
H72A H 0.0051 0.4020 0.1164 0.040 Uiso 1 1 calc R . .
H72B H -0.0481 0.3717 0.0668 0.040 Uiso 1 1 calc R . .
C724 C -0.08457(13) 0.23956(11) 0.00547(9) 0.0365(7) Uani 1 1 d . . .
H72C H -0.1087 0.2513 -0.0134 0.044 Uiso 1 1 calc R . .
H72D H -0.0965 0.2032 -0.0130 0.044 Uiso 1 1 calc R . .
N725 N 0.02856(10) 0.35691(8) 0.06864(7) 0.0333(5) Uani 1 1 d . . .
C726 C 0.01045(13) 0.32128(10) 0.02088(9) 0.0333(6) Uani 1 1 d . . .
H726 H -0.0173 0.3285 -0.0007 0.040 Uiso 1 1 calc R . .
N727 N -0.01708(10) 0.26822(8) 0.01375(7) 0.0330(5) Uani 1 1 d . . .
O728 O 0.11938(9) 0.42741(7) 0.12132(6) 0.0384(5) Uani 1 1 d . . .
C729 C 0.09163(13) 0.38966(11) 0.08431(10) 0.0334(6) Uani 1 1 d . . .
O730 O 0.00884(9) 0.19984(7) -0.00998(6) 0.0403(5) Uani 1 1 d . . .
C731 C 0.02216(13) 0.24519(12) 0.00199(9) 0.0345(7) Uani 1 1 d . . .
N732 N 0.12022(11) 0.37371(9) 0.05236(8) 0.0374(6) Uani 1 1 d . . .
C733 C 0.07495(13) 0.33008(11) 0.01136(9) 0.0370(7) Uani 1 1 d . . .
H733 H 0.0759 0.3369 -0.0174 0.044 Uiso 1 1 calc R . .
N734 N 0.07951(10) 0.28237(9) 0.00629(7) 0.0354(6) Uani 1 1 d . . .
C735 C 0.18363(13) 0.40484(11) 0.05402(11) 0.0403(7) Uani 1 1 d . . .
H73A H 0.1822 0.4079 0.0239 0.048 Uiso 1 1 calc R . .
H73B H 0.1983 0.4394 0.0782 0.048 Uiso 1 1 calc R . .
C736 C 0.12633(13) 0.26945(12) -0.01303(9) 0.0412(7) Uani 1 1 d . . .
H73C H 0.1296 0.2799 -0.0393 0.049 Uiso 1 1 calc R . .
H73D H 0.1116 0.2320 -0.0252 0.049 Uiso 1 1 calc R . .
N737 N 0.22894(11) 0.38506(8) 0.06372(8) 0.0370(6) Uani 1 1 d . . .
C738 C 0.23457(13) 0.34434(11) 0.02931(10) 0.0365(7) Uani 1 1 d . . .
H738 H 0.2342 0.3495 -0.0003 0.044 Uiso 1 1 calc R . .
N739 N 0.18924(10) 0.29382(8) 0.02098(7) 0.0353(5) Uani 1 1 d . . .
O740 O 0.28553(9) 0.44518(7) 0.13828(7) 0.0495(5) Uani 1 1 d . . .
C741 C 0.27799(14) 0.40841(11) 0.10398(11) 0.0405(7) Uani 1 1 d . . .
O742 O 0.19427(9) 0.21897(7) 0.01919(6) 0.0414(5) Uani 1 1 d . . .
C743 C 0.21993(13) 0.26459(11) 0.02848(9) 0.0337(7) Uani 1 1 d . . .
N744 N 0.31702(11) 0.38414(9) 0.09998(8) 0.0404(6) Uani 1 1 d . . .
C745 C 0.29934(13) 0.34709(10) 0.05253(9) 0.0363(7) Uani 1 1 d . . .
H745 H 0.3318 0.3581 0.0366 0.044 Uiso 1 1 calc R . .
N746 N 0.28373(10) 0.29584(8) 0.04897(7) 0.0332(5) Uani 1 1 d . . .
C747 C 0.38174(14) 0.40774(11) 0.13100(11) 0.0456(8) Uani 1 1 d . . .
H74A H 0.4121 0.4165 0.1134 0.055 Uiso 1 1 calc R . .
H74B H 0.3884 0.4399 0.1558 0.055 Uiso 1 1 calc R . .
C748 C 0.33192(13) 0.27672(11) 0.05238(9) 0.0368(7) Uani 1 1 d . . .
H74C H 0.3113 0.2393 0.0350 0.044 Uiso 1 1 calc R . .
H74D H 0.3633 0.2913 0.0374 0.044 Uiso 1 1 calc R . .
N749 N 0.39584(11) 0.37582(9) 0.15211(8) 0.0396(6) Uani 1 1 d . . .
C750 C 0.41717(13) 0.33790(10) 0.13021(9) 0.0370(7) Uani 1 1 d . . .
H750 H 0.4493 0.3505 0.1146 0.044 Uiso 1 1 calc R . .
N751 N 0.36530(10) 0.28861(8) 0.09954(7) 0.0332(5) Uani 1 1 d . . .
O752 O 0.39456(9) 0.41913(7) 0.22553(7) 0.0497(5) Uani 1 1 d . . .
C753 C 0.40737(12) 0.38759(11) 0.19877(10) 0.0397(7) Uani 1 1 d . . .
O754 O 0.32627(9) 0.20626(7) 0.09443(6) 0.0418(5) Uani 1 1 d . . .
C755 C 0.36354(13) 0.25175(11) 0.11528(10) 0.0344(7) Uani 1 1 d . . .
N756 N 0.43520(11) 0.35933(9) 0.20992(8) 0.0453(6) Uani 1 1 d . . .
H756 H 0.4458 0.3604 0.2381 0.054 Uiso 1 1 calc R . .
C757 C 0.44588(13) 0.32730(11) 0.17102(9) 0.0387(7) Uani 1 1 d . . .
H757 H 0.4924 0.3361 0.1758 0.046 Uiso 1 1 calc R . .
N758 N 0.40869(11) 0.27318(9) 0.15684(8) 0.0426(6) Uani 1 1 d . . .
H758 H 0.4148 0.2561 0.1735 0.051 Uiso 1 1 calc R . .
N801 N 0.06285(11) 0.27422(9) 0.32105(8) 0.0371(6) Uani 1 1 d . . .
C802 C 0.12456(14) 0.29361(11) 0.31378(9) 0.0431(8) Uani 1 1 d . . .
H802 H 0.1455 0.3317 0.3275 0.052 Uiso 1 1 calc R . .
N803 N 0.12550(12) 0.27291(9) 0.26623(8) 0.0479(7) Uani 1 1 d . . .
H803 H 0.1048 0.2771 0.2433 0.058 Uiso 1 1 calc R . .
O804 O 0.01291(8) 0.22259(7) 0.35599(6) 0.0323(4) Uani 1 1 d . C .
C805 C 0.05876(13) 0.24250(10) 0.34374(9) 0.0328(6) Uani 1 1 d . . .
O806 O 0.17223(10) 0.22653(8) 0.22472(7) 0.0581(6) Uani 1 1 d . . .
C807 C 0.16140(15) 0.24662(11) 0.26097(11) 0.0461(5) Uani 1 1 d . . .
N808 N 0.11502(10) 0.23840(8) 0.35171(7) 0.0356(6) Uani 1 1 d . . .
C809 C 0.16294(13) 0.27162(11) 0.33822(10) 0.0398(7) Uani 1 1 d . . .
H809 H 0.1989 0.2992 0.3659 0.048 Uiso 1 1 calc R . .
N810 N 0.18624(12) 0.24699(9) 0.30294(8) 0.0461(5) Uani 1 1 d . . .
C811 C 0.12640(13) 0.20894(11) 0.37662(9) 0.0378(7) Uani 1 1 d . . .
H81A H 0.0951 0.2035 0.3942 0.045 Uiso 1 1 calc R . .
H81B H 0.1695 0.2291 0.3995 0.045 Uiso 1 1 calc R . .
C812 C 0.22664(14) 0.22191(11) 0.30940(11) 0.0515(9) Uani 1 1 d . . .
H81C H 0.2551 0.2400 0.3418 0.062 Uiso 1 1 calc R . .
H81D H 0.2540 0.2251 0.2888 0.062 Uiso 1 1 calc R . .
N813 N 0.12230(10) 0.16001(9) 0.34849(7) 0.0360(6) Uani 1 1 d . . .
C814 C 0.17531(13) 0.15191(11) 0.33624(10) 0.0423(7) Uani 1 1 d . . .
H814 H 0.2129 0.1662 0.3642 0.051 Uiso 1 1 calc R . .
N815 N 0.19314(11) 0.16850(9) 0.30025(8) 0.0467(7) Uani 1 1 d . . .
O816 O 0.01797(9) 0.11146(7) 0.34254(6) 0.0410(5) Uani 1 1 d . . .
C817 C 0.06896(14) 0.11561(11) 0.33521(9) 0.0384(7) Uani 1 1 d . . .
O818 O 0.20229(9) 0.13320(7) 0.22741(7) 0.0449(5) Uani 1 1 d . . .
C819 C 0.18501(13) 0.12910(11) 0.26116(10) 0.0406(7) Uani 1 1 d . . .
N820 N 0.08272(11) 0.07591(9) 0.31266(8) 0.0421(6) Uani 1 1 d . . .
C821 C 0.14838(13) 0.09330(11) 0.31232(10) 0.0401(7) Uani 1 1 d . . .
H821 H 0.1723 0.0795 0.3294 0.048 Uiso 1 1 calc R . .
N822 N 0.15610(10) 0.08483(9) 0.26659(8) 0.0370(6) Uani 1 1 d . . .
C823 C 0.04538(14) 0.02516(11) 0.30774(9) 0.0427(7) Uani 1 1 d . . .
H82A H 0.0128 0.0256 0.3240 0.051 Uiso 1 1 calc R . .
H82B H 0.0735 0.0133 0.3230 0.051 Uiso 1 1 calc R . .
C824 C 0.15017(12) 0.03584(10) 0.23579(9) 0.0370(7) Uani 1 1 d . . .
H82C H 0.1725 0.0410 0.2126 0.044 Uiso 1 1 calc R . .
H82D H 0.1716 0.0221 0.2541 0.044 Uiso 1 1 calc R . .
N825 N 0.01346(10) -0.01097(8) 0.25961(7) 0.0351(5) Uani 1 1 d . . .
C826 C 0.04714(12) -0.03324(10) 0.23161(9) 0.0328(6) Uani 1 1 d . . .
H826 H 0.0730 -0.0458 0.2487 0.039 Uiso 1 1 calc R . .
N827 N 0.08474(10) -0.00119(8) 0.21172(7) 0.0338(5) Uani 1 1 d . . .
O828 O -0.09136(9) -0.03292(7) 0.26094(6) 0.0415(5) Uani 1 1 d . . .
C829 C -0.05100(13) -0.03955(10) 0.24256(10) 0.0337(7) Uani 1 1 d . . .
O830 O 0.08530(8) -0.00424(7) 0.13841(6) 0.0355(4) Uani 1 1 d . A .
C831 C 0.06027(12) -0.02093(10) 0.16434(9) 0.0307(6) Uani 1 1 d . . .
N832 N -0.06420(10) -0.07721(8) 0.20080(7) 0.0331(5) Uani 1 1 d . . .
C833 C -0.00744(12) -0.07755(10) 0.18905(9) 0.0328(6) Uani 1 1 d . . .
H833 H -0.0052 -0.1108 0.1840 0.039 Uiso 1 1 calc R . .
N834 N 0.00243(10) -0.06234(8) 0.15083(7) 0.0311(5) Uani 1 1 d . . .
C835 C -0.12754(12) -0.11826(10) 0.17546(9) 0.0356(7) Uani 1 1 d . . .
H83A H -0.1244 -0.1512 0.1663 0.043 Uiso 1 1 calc R . .
H83B H -0.1549 -0.1181 0.1962 0.043 Uiso 1 1 calc R . .
C836 C -0.02834(12) -0.09717(10) 0.10223(9) 0.0337(7) Uani 1 1 d . . .
H83C H -0.0010 -0.0854 0.0836 0.040 Uiso 1 1 calc R . .
H83D H -0.0318 -0.1314 0.0989 0.040 Uiso 1 1 calc R . .
N837 N -0.15731(10) -0.11413(8) 0.13447(7) 0.0303(5) Uani 1 1 d . . .
C838 C -0.14823(12) -0.13468(10) 0.08975(9) 0.0303(6) Uani 1 1 d . . .
H838 H -0.1502 -0.1696 0.0825 0.036 Uiso 1 1 calc R . .
N839 N -0.09139(10) -0.10122(8) 0.08367(7) 0.0310(5) Uani 1 1 d . . .
O840 O -0.23180(9) -0.09124(7) 0.16258(6) 0.0373(5) Uani 1 1 d . . .
C841 C -0.21036(12) -0.10499(10) 0.13083(9) 0.0313(6) Uani 1 1 d . . .
O842 O -0.06799(8) -0.06245(7) 0.03282(6) 0.0371(5) Uani 1 1 d . . .
C843 C -0.10635(12) -0.08717(10) 0.04786(9) 0.0286(6) Uani 1 1 d . . .
N844 N -0.23479(10) -0.11251(8) 0.08553(7) 0.0292(5) Uani 1 1 d . . .
C845 C -0.20340(12) -0.13541(10) 0.05556(9) 0.0279(6) Uani 1 1 d . . .
H845 H -0.2331 -0.1708 0.0330 0.033 Uiso 1 1 calc R . .
N846 N -0.17121(9) -0.10459(8) 0.03257(7) 0.0271(5) Uani 1 1 d . . .
C847 C -0.30128(12) -0.12358(10) 0.06749(9) 0.0327(6) Uani 1 1 d . . .
H84A H -0.3249 -0.1600 0.0461 0.039 Uiso 1 1 calc R . .
H84B H -0.3197 -0.1180 0.0936 0.039 Uiso 1 1 calc R . .
C848 C -0.20385(12) -0.10715(10) -0.01160(9) 0.0312(6) Uani 1 1 d . . .
H84C H -0.1715 -0.0922 -0.0257 0.037 Uiso 1 1 calc R . .
H84D H -0.2298 -0.1434 -0.0327 0.037 Uiso 1 1 calc R . .
N849 N -0.31059(10) -0.09279(8) 0.04310(7) 0.0322(5) Uani 1 1 d . . .
C850 C -0.30892(12) -0.10314(10) -0.00427(9) 0.0318(6) Uani 1 1 d . . .
H850 H -0.3322 -0.1403 -0.0246 0.038 Uiso 1 1 calc R . .
N851 N -0.24521(10) -0.08105(8) -0.00828(7) 0.0303(5) Uani 1 1 d . . .
O852 O -0.34813(8) -0.04740(7) 0.09542(7) 0.0381(5) Uani 1 1 d . . .
C853 C -0.33895(12) -0.06115(10) 0.05740(10) 0.0325(6) Uani 1 1 d . . .
O854 O -0.18781(8) -0.01588(7) -0.02818(6) 0.0345(4) Uani 1 1 d . . .
C855 C -0.23733(13) -0.04217(10) -0.02274(9) 0.0308(6) Uani 1 1 d . . .
N856 N -0.35575(11) -0.04802(9) 0.02236(8) 0.0396(6) Uani 1 1 d . . .
H856 H -0.3737 -0.0269 0.0245 0.048 Uiso 1 1 calc R . .
C857 C -0.34166(13) -0.07166(10) -0.01902(10) 0.0346(7) Uani 1 1 d . . .
H857 H -0.3810 -0.0936 -0.0462 0.042 Uiso 1 1 calc R . .
N858 N -0.29244(10) -0.03736(8) -0.02986(8) 0.0350(5) Uani 1 1 d . . .
H858 H -0.2978 -0.0151 -0.0403 0.042 Uiso 1 1 calc R . .
Na1 Na -0.05901(5) 0.14253(4) 0.35078(3) 0.0353(2) Uani 1 1 d . C .
O1W O -0.11874(8) 0.19227(7) 0.37114(6) 0.0378(5) Uani 1 1 d . C .
O2W O -0.14423(9) 0.06213(7) 0.33418(6) 0.0400(5) Uani 1 1 d . . .
Na2 Na 0.26565(5) 0.20048(4) 0.20687(4) 0.0469(3) Uani 1 1 d . . .
O3W O 0.31407(10) 0.15973(9) 0.15481(9) 0.0645(7) Uani 1 1 d . . .
O4W O 0.35276(15) 0.21237(15) 0.26982(13) 0.0893(12) Uani 0.75 1 d P . .
Na3 Na 0.14225(5) -0.00351(4) 0.08547(4) 0.0387(3) Uani 1 1 d . . .
O5W O 0.05746(9) 0.00154(7) 0.04019(6) 0.0443(5) Uani 1 1 d . A .
O6W O 0.10565(11) -0.09438(8) 0.04512(7) 0.0630(7) Uani 1 1 d . . .
O7W O 0.1954(5) 0.0821(4) 0.1336(3) 0.0462(13) Uani 0.512(9) 1 d P A 1
O8W O 0.2109(5) 0.0730(4) 0.1431(3) 0.0462(13) Uani 0.488(9) 1 d P A 2
Na4 Na 0.05897(5) 0.42360(4) 0.25904(3) 0.0326(2) Uani 1 1 d . B .
O9W O 0.12945(10) 0.49373(7) 0.24882(7) 0.0515(6) Uani 1 1 d . . .
O10W O 0.09773(9) 0.46057(7) 0.34385(6) 0.0426(5) Uani 1 1 d . B .
Na5 Na -0.01517(5) 0.42438(4) 0.33852(4) 0.0442(3) Uani 1 1 d . . .
O11W O -0.03765(18) 0.48941(13) 0.38636(10) 0.0852(11) Uani 0.75 1 d P B .
O12W O 0.0315(4) 0.4101(3) 0.4039(2) 0.0887(19) Uani 0.608(8) 1 d P B 1
O13W O -0.0070(6) 0.4092(4) 0.4051(4) 0.0887(19) Uani 0.392(8) 1 d P B 2
Na6 Na -0.16024(5) 0.07936(4) 0.01310(3) 0.0334(2) Uani 1 1 d . . .
O14W O -0.26183(11) 0.06202(9) -0.03444(10) 0.0794(8) Uani 1 1 d . . .
Na7 Na -0.01739(5) 0.25949(4) 0.42105(4) 0.0408(3) Uani 1 1 d . . .
O15W O -0.0406(4) 0.2894(4) 0.4901(2) 0.0679(17) Uani 0.636(13) 1 d P C 1
O16W O -0.0420(7) 0.2709(6) 0.4967(5) 0.0679(17) Uani 0.364(13) 1 d P C 2
O17W O -0.0633(6) 0.3085(4) 0.3941(4) 0.084(2) Uani 0.635(16) 1 d P C 1
O18W O -0.0434(10) 0.3243(7) 0.4173(6) 0.084(2) Uani 0.365(16) 1 d P C 2
Na8 Na 0.41766(5) 0.13637(4) 0.83988(4) 0.0386(3) Uani 1 1 d . F .
O19W O 0.36198(8) 0.18918(7) 0.85944(6) 0.0409(5) Uani 1 1 d . F .
O20W O 0.34908(9) 0.04568(8) 0.81163(8) 0.0524(6) Uani 1 1 d . . .
Na9 Na 0.36996(6) 0.01125(4) 0.41113(4) 0.0468(3) Uani 1 1 d . . .
O21W O 0.44898(10) 0.00089(8) 0.45758(7) 0.0501(5) Uani 1 1 d . D .
O22W O 0.41791(11) 0.10043(8) 0.45808(7) 0.0626(6) Uani 1 1 d . D .
O23W O 0.2976(5) -0.0626(4) 0.3529(3) 0.0556(19) Uani 0.623(17) 1 d P D 1
O24W O 0.3115(8) -0.0727(6) 0.3608(6) 0.0556(19) Uani 0.377(17) 1 d P D 2
Na10 Na 0.76110(6) 0.18922(4) 0.71377(4) 0.0480(3) Uani 1 1 d . . .
O25W O 0.81381(11) 0.14950(9) 0.66493(9) 0.0721(7) Uani 1 1 d . . .
O26W O 0.83646(12) 0.19515(12) 0.78116(10) 0.0728(9) Uani 0.85 1 d P . .
Na11 Na 0.49146(6) 0.42597(5) 0.83780(4) 0.0520(3) Uani 1 1 d . . .
O27W O 0.60735(10) 0.46110(7) 0.84508(7) 0.0533(6) Uani 1 1 d . E .
O28W O 0.4614(2) 0.48453(13) 0.88460(10) 0.0914(13) Uani 0.75 1 d P E .
O29W O 0.5334(4) 0.4082(2) 0.90144(16) 0.0891(18) Uani 0.708(10) 1 d PU E 1
O30W O 0.4923(9) 0.3999(5) 0.9006(4) 0.0891(18) Uani 0.292(10) 1 d PU E 2
Na12 Na 0.34952(5) 0.08553(4) 0.50856(4) 0.0436(3) Uani 1 1 d . D .
O31W O 0.25987(12) 0.06542(10) 0.44617(10) 0.0815(8) Uani 1 1 d . . .
Na13 Na 0.57074(5) 0.42626(4) 0.76038(4) 0.0374(3) Uani 1 1 d . E .
O32W O 0.63892(13) 0.47718(10) 0.72915(10) 0.0497(8) Uani 0.802(4) 1 d P E 1
O33W O 0.6517(5) 0.4962(4) 0.7637(4) 0.0497(8) Uani 0.198(4) 1 d P E 2
Na14 Na 0.46411(5) 0.25225(4) 0.91265(3) 0.0361(3) Uani 1 1 d . . .
O34W O 0.43125(11) 0.27629(9) 0.97833(7) 0.0625(7) Uani 1 1 d . F .
O35W O 0.4511(3) 0.3233(2) 0.9093(2) 0.0642(13) Uani 0.531(5) 1 d P F 1
O36W O 0.4188(4) 0.3012(3) 0.8827(2) 0.0642(13) Uani 0.469(5) 1 d P F 2

loop_
_atom_site_aniso_label
_atom_site_aniso_U_11
_atom_site_aniso_U_22
_atom_site_aniso_U_33
_atom_site_aniso_U_23
_atom_site_aniso_U_13
_atom_site_aniso_U_12
C12 0.0525(19) 0.0312(16) 0.0356(17) 0.0126(14) 0.0200(15) 0.0176(15)
N101 0.0405(14) 0.0332(14) 0.0354(14) 0.0157(12) 0.0186(11) 0.0131(11)
C102 0.0431(18) 0.0284(16) 0.0340(17) 0.0081(13) 0.0166(14) 0.0031(14)
N103 0.0563(17) 0.0434(16) 0.0329(14) 0.0142(12) 0.0230(13) 0.0123(14)
O104 0.0321(11) 0.0346(11) 0.0290(10) 0.0118(9) 0.0146(9) 0.0113(9)
C105 0.0339(16) 0.0275(15) 0.0232(15) 0.0050(12) 0.0125(13) 0.0100(13)
O106 0.0604(14) 0.0392(13) 0.0422(13) 0.0055(10) 0.0334(11) 0.0048(11)
C107 0.0443(19) 0.0295(17) 0.046(2) 0.0066(15) 0.0243(16) -0.0010(15)
N108 0.0315(13) 0.0389(14) 0.0282(13) 0.0132(11) 0.0117(10) 0.0111(11)
C109 0.0336(16) 0.0330(17) 0.0324(16) 0.0016(13) 0.0140(13) 0.0032(13)
N110 0.0389(14) 0.0342(14) 0.0377(15) 0.0073(12) 0.0201(12) 0.0087(12)
C111 0.0340(16) 0.0424(18) 0.0243(15) 0.0064(14) 0.0101(13) 0.0146(14)
C112 0.0344(17) 0.0416(19) 0.0431(19) 0.0001(15) 0.0167(15) 0.0055(15)
N113 0.0293(13) 0.0406(15) 0.0302(13) 0.0117(11) 0.0108(10) 0.0145(11)
C114 0.0284(16) 0.0456(18) 0.0283(16) 0.0068(14) 0.0065(13) 0.0135(14)
N115 0.0338(14) 0.0354(14) 0.0358(14) 0.0032(12) 0.0151(11) 0.0079(11)
O116 0.0332(11) 0.0483(12) 0.0345(11) 0.0161(10) 0.0163(9) 0.0201(10)
C117 0.0414(18) 0.0456(19) 0.0190(14) 0.0143(13) 0.0098(13) 0.0208(15)
O118 0.0450(12) 0.0387(12) 0.0399(12) 0.0103(10) 0.0244(10) 0.0130(10)
C119 0.0270(16) 0.0409(18) 0.0374(18) 0.0108(15) 0.0104(14) 0.0112(14)
N120 0.0283(13) 0.0393(14) 0.0323(13) 0.0110(11) 0.0113(10) 0.0132(11)
C121 0.0335(16) 0.0443(18) 0.0297(16) 0.0128(14) 0.0102(13) 0.0179(14)
N122 0.0363(14) 0.0372(14) 0.0312(13) 0.0093(11) 0.0157(11) 0.0169(12)
C123 0.0375(17) 0.0477(19) 0.0285(16) 0.0152(14) 0.0133(13) 0.0197(15)
C124 0.0330(16) 0.0406(18) 0.0390(17) 0.0126(14) 0.0142(14) 0.0186(14)
N125 0.0331(14) 0.0403(14) 0.0267(13) 0.0113(11) 0.0144(11) 0.0160(11)
C126 0.0351(16) 0.0372(17) 0.0332(16) 0.0168(14) 0.0134(13) 0.0165(14)
N127 0.0331(13) 0.0388(14) 0.0301(13) 0.0131(11) 0.0139(11) 0.0148(11)
O128 0.0374(11) 0.0425(12) 0.0329(11) 0.0151(9) 0.0191(9) 0.0166(10)
C129 0.0379(17) 0.0350(17) 0.0297(16) 0.0169(14) 0.0156(14) 0.0154(14)
O130 0.0411(12) 0.0410(12) 0.0340(11) 0.0160(10) 0.0211(9) 0.0169(10)
C131 0.0379(17) 0.0370(17) 0.0334(17) 0.0147(14) 0.0193(14) 0.0220(14)
N132 0.0338(13) 0.0382(14) 0.0311(13) 0.0127(12) 0.0151(11) 0.0121(11)
C133 0.0393(17) 0.0333(16) 0.0343(16) 0.0147(14) 0.0181(14) 0.0164(14)
N134 0.0376(14) 0.0361(14) 0.0283(13) 0.0105(11) 0.0155(11) 0.0146(12)
C135 0.0403(17) 0.0341(17) 0.0363(17) 0.0151(14) 0.0183(14) 0.0104(14)
C136 0.0398(17) 0.0430(18) 0.0346(17) 0.0091(14) 0.0186(14) 0.0202(15)
N137 0.0341(13) 0.0369(14) 0.0271(13) 0.0103(11) 0.0152(11) 0.0132(11)
C138 0.0379(16) 0.0264(15) 0.0294(15) 0.0060(12) 0.0164(13) 0.0130(13)
N139 0.0331(13) 0.0391(14) 0.0288(13) 0.0108(11) 0.0155(11) 0.0153(11)
O140 0.0422(12) 0.0388(12) 0.0350(11) 0.0139(9) 0.0231(10) 0.0169(10)
C141 0.0346(16) 0.0258(15) 0.0333(17) 0.0088(13) 0.0170(14) 0.0073(13)
O142 0.0381(12) 0.0476(13) 0.0371(12) 0.0161(10) 0.0207(10) 0.0109(10)
C143 0.0374(17) 0.0277(15) 0.0270(15) 0.0018(13) 0.0177(13) 0.0122(13)
N144 0.0357(13) 0.0333(13) 0.0283(13) 0.0114(11) 0.0159(11) 0.0169(11)
C145 0.0341(16) 0.0236(15) 0.0298(15) 0.0055(12) 0.0166(13) 0.0083(12)
N146 0.0350(14) 0.0275(13) 0.0276(12) 0.0079(10) 0.0170(11) 0.0102(11)
C147 0.0381(17) 0.0362(17) 0.0381(17) 0.0166(14) 0.0209(14) 0.0145(14)
C148 0.0411(17) 0.0340(16) 0.0246(15) 0.0068(13) 0.0152(13) 0.0126(14)
N149 0.0444(14) 0.0363(14) 0.0318(13) 0.0150(11) 0.0199(11) 0.0195(12)
C150 0.0405(17) 0.0296(16) 0.0281(15) 0.0087(13) 0.0151(13) 0.0097(13)
N151 0.0362(14) 0.0290(13) 0.0317(13) 0.0111(11) 0.0149(11) 0.0110(11)
O152 0.0611(14) 0.0464(13) 0.0439(13) 0.0198(11) 0.0320(11) 0.0294(11)
C153 0.0363(17) 0.0312(16) 0.0379(17) 0.0124(14) 0.0173(14) 0.0113(14)
O154 0.0440(12) 0.0383(12) 0.0377(12) 0.0162(10) 0.0218(10) 0.0127(10)
C155 0.0474(19) 0.0312(16) 0.0229(15) 0.0078(13) 0.0169(14) 0.0132(15)
N156 0.0573(17) 0.0463(16) 0.0496(16) 0.0281(14) 0.0301(13) 0.0307(14)
C157 0.0386(17) 0.0375(17) 0.0287(16) 0.0094(14) 0.0107(13) 0.0117(14)
N158 0.0436(15) 0.0415(15) 0.0399(14) 0.0216(12) 0.0181(12) 0.0187(12)
N201 0.0430(14) 0.0255(13) 0.0324(13) 0.0103(11) 0.0149(11) 0.0109(11)
C202 0.0447(18) 0.0279(16) 0.0395(17) 0.0122(14) 0.0199(14) 0.0100(14)
N203 0.0528(16) 0.0290(14) 0.0478(16) 0.0110(12) 0.0185(13) 0.0195(12)
O204 0.0437(11) 0.0219(11) 0.0326(11) 0.0073(9) 0.0174(9) 0.0094(9)
C205 0.0391(17) 0.0277(17) 0.0339(16) 0.0114(14) 0.0218(14) 0.0140(14)
O206 0.0498(13) 0.0259(11) 0.0520(13) -0.0005(10) 0.0237(11) 0.0115(10)
C207 0.0360(17) 0.0217(16) 0.050(2) 0.0063(15) 0.0156(15) 0.0009(13)
N208 0.0389(14) 0.0259(13) 0.0308(13) 0.0077(11) 0.0120(11) 0.0102(11)
C209 0.0351(16) 0.0287(16) 0.0388(17) 0.0093(14) 0.0200(14) 0.0085(13)
N210 0.0369(14) 0.0272(13) 0.0349(14) 0.0030(11) 0.0131(11) 0.0088(11)
C211 0.0411(17) 0.0337(16) 0.0338(16) 0.0068(14) 0.0146(14) 0.0204(14)
C212 0.0393(17) 0.0280(16) 0.0423(18) 0.0029(14) 0.0154(15) 0.0050(14)
N213 0.0373(14) 0.0317(13) 0.0264(13) 0.0061(11) 0.0100(11) 0.0138(11)
C214 0.0353(16) 0.0357(17) 0.0314(16) 0.0036(14) 0.0080(13) 0.0144(14)
N215 0.0443(15) 0.0274(13) 0.0388(14) 0.0054(11) 0.0199(12) 0.0104(12)
O216 0.0522(13) 0.0298(11) 0.0281(11) 0.0047(9) 0.0103(10) 0.0113(10)
C217 0.0466(19) 0.0294(16) 0.0286(16) 0.0072(14) 0.0118(14) 0.0198(15)
O218 0.0539(13) 0.0284(12) 0.0438(12) 0.0027(10) 0.0200(10) 0.0110(10)
C219 0.0351(17) 0.0263(17) 0.0332(17) 0.0018(14) 0.0083(13) 0.0053(13)
N220 0.0472(15) 0.0296(13) 0.0265(13) 0.0059(11) 0.0097(11) 0.0113(12)
C221 0.0461(18) 0.0356(17) 0.0265(15) 0.0043(13) 0.0064(14) 0.0190(15)
N222 0.0473(15) 0.0320(14) 0.0270(13) 0.0044(11) 0.0131(11) 0.0154(12)
C223 0.065(2) 0.0319(17) 0.0340(17) 0.0111(14) 0.0165(16) 0.0177(16)
C224 0.0459(19) 0.0398(18) 0.0280(16) 0.0030(14) 0.0064(14) 0.0154(15)
N225 0.0507(16) 0.0348(14) 0.0289(13) 0.0049(11) 0.0152(12) 0.0094(13)
C226 0.0527(19) 0.0337(17) 0.0280(16) 0.0080(14) 0.0117(14) 0.0143(15)
N227 0.0444(15) 0.0337(14) 0.0317(14) 0.0060(11) 0.0121(12) 0.0134(12)
O228 0.0663(15) 0.0289(12) 0.0355(12) 0.0050(10) 0.0093(11) 0.0091(11)
C229 0.063(2) 0.0308(18) 0.0362(18) 0.0152(16) 0.0166(17) 0.0134(17)
O230 0.0475(13) 0.0324(13) 0.0412(12) 0.0029(10) 0.0116(10) 0.0111(10)
C231 0.0470(19) 0.0382(19) 0.0251(16) 0.0067(14) 0.0103(14) 0.0128(16)
N232 0.0524(17) 0.0336(15) 0.0412(15) 0.0075(12) 0.0153(13) 0.0096(13)
C233 0.053(2) 0.0431(19) 0.0339(17) 0.0148(15) 0.0173(15) 0.0135(16)
N234 0.0493(16) 0.0337(15) 0.0385(15) 0.0071(12) 0.0169(12) 0.0122(13)
C235 0.059(2) 0.0330(18) 0.059(2) 0.0180(17) 0.0198(18) 0.0092(17)
C236 0.051(2) 0.0423(19) 0.0402(19) 0.0024(15) 0.0184(16) 0.0124(16)
N237 0.0507(17) 0.0296(14) 0.0492(17) 0.0078(13) 0.0106(14) 0.0113(13)
C238 0.053(2) 0.0368(18) 0.0403(18) 0.0112(15) 0.0201(16) 0.0090(16)
N239 0.0434(16) 0.0336(15) 0.0449(16) 0.0033(12) 0.0146(13) 0.0078(13)
O240 0.0697(16) 0.0263(12) 0.0516(14) -0.0019(11) 0.0111(12) 0.0119(11)
C241 0.052(2) 0.0280(18) 0.051(2) 0.0135(17) 0.0150(17) 0.0040(16)
O242 0.0497(13) 0.0286(12) 0.0581(14) -0.0012(10) 0.0248(11) 0.0093(10)
C243 0.047(2) 0.0354(19) 0.0391(18) 0.0013(15) 0.0236(15) 0.0141(16)
N244 0.0479(16) 0.0323(15) 0.0463(16) 0.0014(13) 0.0123(13) 0.0083(13)
C245 0.0459(19) 0.0364(18) 0.0452(19) 0.0074(15) 0.0192(16) 0.0052(15)
N246 0.0431(16) 0.0318(14) 0.0457(16) 0.0031(12) 0.0182(13) 0.0083(12)
C247 0.048(2) 0.0312(18) 0.059(2) 0.0008(17) 0.0137(17) -0.0022(16)
C248 0.0425(12) 0.0343(11) 0.0433(11) -0.0007(10) 0.0198(10) 0.0079(9)
N249 0.0446(16) 0.0347(15) 0.0507(17) 0.0046(13) 0.0163(13) 0.0130(13)
C250 0.0371(18) 0.0337(18) 0.062(2) -0.0035(16) 0.0231(16) 0.0091(15)
N251 0.0425(12) 0.0343(11) 0.0433(11) -0.0007(10) 0.0198(10) 0.0079(9)
O252 0.0481(13) 0.0338(12) 0.0595(14) 0.0039(11) 0.0237(11) 0.0125(10)
C253 0.0323(17) 0.0318(18) 0.054(2) 0.0007(16) 0.0173(15) 0.0055(14)
O254 0.0466(13) 0.0324(12) 0.0564(14) 0.0020(11) 0.0191(11) 0.0079(11)
C255 0.0361(18) 0.039(2) 0.054(2) 0.0053(17) 0.0200(16) 0.0153(16)
N256 0.0594(18) 0.0428(16) 0.0534(17) 0.0103(14) 0.0227(14) 0.0237(14)
C257 0.043(2) 0.046(2) 0.064(2) 0.0006(18) 0.0089(17) 0.0190(17)
N258 0.0593(18) 0.0348(16) 0.0632(19) 0.0016(14) 0.0012(16) 0.0184(14)
C34 0.0465(18) 0.0396(18) 0.0383(17) 0.0084(15) 0.0235(15) 0.0186(15)
N301 0.0362(14) 0.0356(14) 0.0398(14) 0.0120(12) 0.0163(12) 0.0133(12)
C302 0.0448(18) 0.0403(18) 0.0347(17) 0.0084(14) 0.0105(14) 0.0153(15)
N303 0.0358(15) 0.0353(16) 0.079(2) 0.0020(15) 0.0246(14) 0.0080(12)
O304 0.0418(12) 0.0430(12) 0.0449(12) 0.0137(10) 0.0222(10) 0.0207(10)
C305 0.0414(18) 0.0406(18) 0.0341(17) 0.0141(14) 0.0248(14) 0.0208(15)
O306 0.0594(15) 0.0408(13) 0.0915(18) 0.0185(13) 0.0492(14) 0.0203(12)
C307 0.0428(19) 0.0382(19) 0.054(2) 0.0174(16) 0.0245(16) 0.0179(16)
N308 0.0362(14) 0.0365(15) 0.0368(14) 0.0129(12) 0.0159(11) 0.0147(12)
C309 0.0444(18) 0.0426(18) 0.0331(16) 0.0174(14) 0.0180(14) 0.0166(15)
N310 0.0404(14) 0.0318(14) 0.0408(14) 0.0127(12) 0.0212(12) 0.0135(12)
C311 0.0396(18) 0.0438(18) 0.0453(19) 0.0210(16) 0.0243(15) 0.0163(15)
C312 0.0439(18) 0.0359(17) 0.0386(17) 0.0186(14) 0.0145(14) 0.0160(14)
N313 0.0358(14) 0.0310(14) 0.0395(14) 0.0123(12) 0.0135(11) 0.0120(11)
C314 0.0347(16) 0.0298(16) 0.0417(17) 0.0188(14) 0.0151(14) 0.0093(13)
N315 0.0353(14) 0.0364(14) 0.0349(14) 0.0154(12) 0.0135(11) 0.0129(11)
O316 0.0408(12) 0.0376(12) 0.0573(14) 0.0194(11) 0.0154(10) 0.0175(10)
C317 0.0346(17) 0.0321(17) 0.051(2) 0.0194(16) 0.0181(15) 0.0109(14)
O318 0.0456(13) 0.0431(12) 0.0486(13) 0.0204(10) 0.0210(10) 0.0230(10)
C319 0.0392(18) 0.0298(16) 0.0441(19) 0.0202(14) 0.0158(15) 0.0116(14)
N320 0.0443(15) 0.0344(14) 0.0387(15) 0.0155(12) 0.0101(12) 0.0167(12)
C321 0.0373(17) 0.0308(16) 0.0395(17) 0.0177(14) 0.0136(14) 0.0100(13)
N322 0.0413(15) 0.0329(14) 0.0356(14) 0.0144(12) 0.0129(12) 0.0147(12)
C323 0.0399(18) 0.0409(18) 0.055(2) 0.0229(16) 0.0114(16) 0.0152(15)
C324 0.054(2) 0.0329(17) 0.0421(18) 0.0185(15) 0.0204(15) 0.0167(15)
N325 0.0412(15) 0.0397(15) 0.0403(15) 0.0203(13) 0.0097(12) 0.0110(12)
C326 0.0364(17) 0.0379(18) 0.0407(18) 0.0163(15) 0.0089(14) 0.0034(14)
N327 0.0438(15) 0.0418(15) 0.0389(15) 0.0205(13) 0.0106(12) 0.0114(12)
O328 0.0426(13) 0.0607(15) 0.0755(17) 0.0425(14) 0.0124(12) 0.0204(12)
C329 0.0261(17) 0.051(2) 0.058(2) 0.0311(19) 0.0012(15) 0.0080(15)
O330 0.0469(13) 0.0360(12) 0.0347(11) 0.0141(9) 0.0093(10) 0.0184(10)
C331 0.0441(19) 0.0229(15) 0.0292(16) 0.0077(13) 0.0051(14) 0.0062(14)
N332 0.0353(15) 0.085(2) 0.0570(18) 0.0486(17) 0.0169(13) 0.0261(15)
C333 0.0349(18) 0.052(2) 0.0413(18) 0.0214(16) 0.0046(14) 0.0081(15)
N334 0.0338(14) 0.0409(14) 0.0323(13) 0.0161(12) 0.0076(11) 0.0100(11)
C335 0.0380(19) 0.091(3) 0.062(2) 0.051(2) 0.0079(17) 0.0204(19)
C336 0.0370(17) 0.0379(17) 0.0304(16) 0.0118(14) 0.0055(13) 0.0091(14)
N337 0.0325(14) 0.0607(18) 0.0517(17) 0.0360(15) 0.0108(12) 0.0146(13)
C338 0.0315(16) 0.0448(18) 0.0306(16) 0.0150(14) 0.0014(13) 0.0086(14)
N339 0.0320(13) 0.0371(14) 0.0327(13) 0.0169(11) 0.0034(11) 0.0087(11)
O340 0.0439(13) 0.0972(19) 0.0604(15) 0.0447(14) 0.0231(12) 0.0450(14)
C341 0.0283(17) 0.075(2) 0.0348(18) 0.0277(17) 0.0055(14) 0.0250(17)
O342 0.0346(12) 0.0403(12) 0.0401(12) 0.0170(10) 0.0038(9) 0.0148(10)
C343 0.0351(17) 0.0307(16) 0.0262(15) 0.0054(13) 0.0055(13) 0.0105(13)
N344 0.0310(13) 0.0456(15) 0.0341(14) 0.0145(12) 0.0083(11) 0.0159(12)
C345 0.0325(16) 0.0405(17) 0.0290(16) 0.0126(14) 0.0055(13) 0.0115(14)
N346 0.0279(13) 0.0360(14) 0.0335(13) 0.0159(11) 0.0054(10) 0.0118(11)
C347 0.0346(17) 0.053(2) 0.0426(18) 0.0225(16) 0.0076(14) 0.0243(15)
C348 0.0344(16) 0.0359(17) 0.0283(15) 0.0107(13) 0.0116(13) 0.0157(13)
N349 0.0373(14) 0.0363(14) 0.0401(14) 0.0141(12) 0.0119(11) 0.0205(12)
C350 0.0337(16) 0.0369(17) 0.0310(16) 0.0146(13) 0.0099(13) 0.0176(13)
N351 0.0327(13) 0.0291(13) 0.0289(12) 0.0109(11) 0.0058(10) 0.0141(11)
O352 0.0674(15) 0.0711(16) 0.0465(13) 0.0263(12) 0.0261(12) 0.0510(14)
C353 0.050(2) 0.051(2) 0.0376(18) 0.0199(16) 0.0117(16) 0.0348(18)
O354 0.0322(10) 0.0380(11) 0.0303(10) 0.0162(9) 0.0103(8) 0.0179(9)
C355 0.0292(15) 0.0373(17) 0.0254(15) 0.0140(13) 0.0135(12) 0.0139(13)
N356 0.0465(17) 0.0380(15) 0.0490(16) -0.0004(13) -0.0005(13) 0.0224(14)
C357 0.0397(17) 0.0360(17) 0.0413(17) 0.0184(14) 0.0097(14) 0.0168(14)
N358 0.0291(13) 0.0301(14) 0.0378(14) 0.0129(11) 0.0049(11) 0.0088(11)
N401 0.0393(15) 0.0355(14) 0.0356(14) 0.0095(12) 0.0191(12) 0.0134(12)
C402 0.0431(18) 0.0309(16) 0.0392(17) 0.0082(14) 0.0181(14) 0.0180(14)
N403 0.0407(15) 0.0375(15) 0.0373(14) 0.0085(12) 0.0159(12) 0.0084(12)
O404 0.0449(12) 0.0428(12) 0.0301(11) 0.0090(10) 0.0151(10) 0.0131(10)
C405 0.0402(18) 0.0244(15) 0.0353(18) 0.0008(14) 0.0186(15) 0.0120(14)
O406 0.0556(13) 0.0378(12) 0.0333(12) 0.0101(10) 0.0159(10) 0.0153(10)
C407 0.0460(18) 0.0331(17) 0.0369(18) 0.0156(15) 0.0158(15) 0.0192(15)
N408 0.0395(14) 0.0301(13) 0.0335(14) 0.0074(11) 0.0171(12) 0.0119(11)
C409 0.0435(18) 0.0258(16) 0.0449(18) 0.0101(14) 0.0191(15) 0.0155(14)
N410 0.0437(15) 0.0300(14) 0.0374(14) 0.0110(12) 0.0188(12) 0.0144(12)
C411 0.0412(18) 0.0233(15) 0.0382(17) 0.0001(13) 0.0157(14) 0.0086(13)
C412 0.0525(19) 0.0327(17) 0.0424(18) 0.0212(15) 0.0226(15) 0.0182(15)
N413 0.0392(14) 0.0263(13) 0.0327(13) 0.0067(11) 0.0179(11) 0.0097(11)
C414 0.0424(17) 0.0219(15) 0.0406(17) 0.0107(13) 0.0185(14) 0.0099(13)
N415 0.0401(14) 0.0321(13) 0.0352(14) 0.0140(11) 0.0161(11) 0.0167(11)
O416 0.0440(12) 0.0320(11) 0.0312(11) 0.0072(9) 0.0165(9) 0.0098(9)
C417 0.0354(16) 0.0180(14) 0.0349(17) 0.0018(13) 0.0141(14) 0.0026(12)
O418 0.0568(13) 0.0456(13) 0.0301(12) 0.0176(10) 0.0157(10) 0.0235(11)
C419 0.0506(19) 0.0260(16) 0.0343(17) 0.0179(14) 0.0226(15) 0.0139(14)
N420 0.0422(14) 0.0299(13) 0.0348(13) 0.0118(11) 0.0203(11) 0.0144(11)
C421 0.0398(17) 0.0247(15) 0.0372(17) 0.0084(13) 0.0185(14) 0.0093(13)
N422 0.0390(14) 0.0338(14) 0.0322(13) 0.0098(11) 0.0169(11) 0.0147(11)
C423 0.0437(18) 0.0352(17) 0.0335(16) 0.0098(14) 0.0178(14) 0.0142(14)
C424 0.0520(19) 0.0393(18) 0.0358(17) 0.0176(14) 0.0254(15) 0.0217(15)
N425 0.0483(15) 0.0374(14) 0.0329(13) 0.0151(12) 0.0213(12) 0.0200(12)
C426 0.0448(18) 0.0360(17) 0.0426(18) 0.0192(15) 0.0252(15) 0.0182(14)
N427 0.0552(16) 0.0307(14) 0.0385(14) 0.0167(12) 0.0220(13) 0.0219(12)
O428 0.0503(13) 0.0473(13) 0.0385(12) 0.0206(10) 0.0191(10) 0.0212(11)
C429 0.0364(17) 0.0379(18) 0.0412(18) 0.0168(15) 0.0169(14) 0.0130(14)
O430 0.0582(14) 0.0404(12) 0.0350(12) 0.0169(10) 0.0203(11) 0.0235(11)
C431 0.0494(19) 0.0389(18) 0.0357(18) 0.0209(15) 0.0277(16) 0.0216(16)
N432 0.0484(15) 0.0386(14) 0.0398(14) 0.0192(12) 0.0209(12) 0.0220(12)
C433 0.0432(18) 0.0402(18) 0.0423(18) 0.0198(15) 0.0238(15) 0.0194(15)
N434 0.0516(16) 0.0340(14) 0.0348(14) 0.0142(12) 0.0211(12) 0.0211(12)
C435 0.0423(18) 0.0407(18) 0.0466(19) 0.0208(15) 0.0171(15) 0.0195(15)
C436 0.065(2) 0.0380(18) 0.0336(17) 0.0161(15) 0.0265(15) 0.0267(16)
N437 0.0443(15) 0.0335(14) 0.0352(14) 0.0143(12) 0.0144(12) 0.0134(12)
C438 0.0465(18) 0.0401(18) 0.0392(18) 0.0184(15) 0.0218(15) 0.0217(15)
N439 0.0546(16) 0.0335(14) 0.0318(13) 0.0165(12) 0.0192(12) 0.0214(13)
O440 0.0534(13) 0.0405(12) 0.0310(12) 0.0153(10) 0.0043(10) 0.0129(10)
C441 0.0372(17) 0.0394(18) 0.0363(18) 0.0160(15) 0.0106(14) 0.0202(14)
O442 0.0610(14) 0.0400(12) 0.0315(11) 0.0144(10) 0.0123(11) 0.0272(11)
C443 0.055(2) 0.0374(18) 0.0279(16) 0.0128(14) 0.0230(15) 0.0278(16)
N444 0.0494(15) 0.0345(14) 0.0314(13) 0.0160(12) 0.0128(12) 0.0204(12)
C445 0.0441(18) 0.0387(17) 0.0378(17) 0.0173(14) 0.0193(14) 0.0254(15)
N446 0.0444(15) 0.0338(14) 0.0300(13) 0.0131(11) 0.0129(11) 0.0199(12)
C447 0.0470(19) 0.0385(18) 0.0379(17) 0.0190(15) 0.0080(14) 0.0173(15)
C448 0.0505(19) 0.0334(17) 0.0314(16) 0.0097(14) 0.0137(14) 0.0219(15)
N449 0.0452(15) 0.0347(14) 0.0325(14) 0.0116(12) 0.0117(12) 0.0144(12)
C450 0.0503(19) 0.0303(16) 0.0331(16) 0.0124(14) 0.0105(14) 0.0203(14)
N451 0.0437(15) 0.0353(14) 0.0338(14) 0.0163(11) 0.0115(12) 0.0181(12)
O452 0.0534(13) 0.0566(14) 0.0274(12) 0.0090(11) 0.0044(10) 0.0280(11)
C453 0.0467(19) 0.0461(19) 0.0341(18) 0.0202(16) 0.0108(15) 0.0264(16)
O454 0.0471(12) 0.0344(12) 0.0349(12) 0.0127(10) 0.0044(10) 0.0144(10)
C455 0.0475(19) 0.0229(15) 0.0287(16) 0.0041(13) 0.0075(14) 0.0138(14)
N456 0.0397(16) 0.0589(18) 0.0362(15) 0.0150(14) 0.0123(12) 0.0152(14)
C457 0.0509(19) 0.0336(17) 0.0408(18) 0.0167(15) 0.0121(15) 0.0148(15)
N458 0.0397(14) 0.0369(14) 0.0357(14) 0.0152(12) 0.0061(12) 0.0050(12)
C56 0.0335(16) 0.0347(17) 0.0321(16) 0.0080(13) 0.0152(13) 0.0140(13)
N501 0.0274(13) 0.0307(13) 0.0353(13) 0.0118(11) 0.0101(11) 0.0092(11)
C502 0.0338(16) 0.0348(17) 0.0317(16) 0.0089(13) 0.0059(13) 0.0143(13)
N503 0.0332(15) 0.0306(15) 0.089(2) 0.0053(15) 0.0266(15) 0.0050(12)
O504 0.0331(11) 0.0372(11) 0.0399(12) 0.0122(9) 0.0121(9) 0.0179(9)
C505 0.0297(16) 0.0342(17) 0.0258(15) 0.0093(13) 0.0150(12) 0.0129(13)
O506 0.0696(16) 0.0388(13) 0.107(2) 0.0227(14) 0.0635(16) 0.0245(12)
C507 0.0415(18) 0.0365(19) 0.063(2) 0.0177(17) 0.0264(17) 0.0200(16)
N508 0.0260(12) 0.0339(14) 0.0348(13) 0.0117(11) 0.0115(10) 0.0110(11)
C509 0.0369(16) 0.0372(17) 0.0307(16) 0.0147(13) 0.0129(13) 0.0163(14)
N510 0.0297(13) 0.0309(13) 0.0378(14) 0.0122(11) 0.0141(11) 0.0114(11)
C511 0.0319(16) 0.0350(16) 0.0325(16) 0.0094(13) 0.0147(13) 0.0108(13)
C512 0.0354(16) 0.0350(17) 0.0363(16) 0.0173(14) 0.0109(13) 0.0161(14)
N513 0.0303(13) 0.0288(13) 0.0326(13) 0.0100(11) 0.0089(11) 0.0098(10)
C514 0.0308(15) 0.0268(15) 0.0331(16) 0.0126(13) 0.0112(12) 0.0089(12)
N515 0.0312(13) 0.0374(14) 0.0309(13) 0.0143(11) 0.0095(11) 0.0149(11)
O516 0.0396(12) 0.0375(12) 0.0476(12) 0.0191(10) 0.0156(10) 0.0198(10)
C517 0.0299(16) 0.0347(17) 0.0402(18) 0.0191(15) 0.0139(13) 0.0114(13)
O518 0.0440(12) 0.0426(12) 0.0414(12) 0.0168(10) 0.0180(10) 0.0251(10)
C519 0.0409(18) 0.0266(15) 0.0337(16) 0.0163(13) 0.0151(14) 0.0154(14)
N520 0.0403(14) 0.0324(14) 0.0306(13) 0.0117(11) 0.0083(11) 0.0169(11)
C521 0.0353(16) 0.0284(15) 0.0330(16) 0.0139(13) 0.0125(13) 0.0111(13)
N522 0.0356(14) 0.0330(13) 0.0276(13) 0.0119(11) 0.0099(11) 0.0142(11)
C523 0.0377(17) 0.0469(19) 0.0346(17) 0.0161(15) 0.0095(14) 0.0194(15)
C524 0.0485(18) 0.0294(16) 0.0357(17) 0.0141(14) 0.0137(14) 0.0174(14)
N525 0.0405(14) 0.0391(14) 0.0339(14) 0.0173(12) 0.0102(11) 0.0165(12)
C526 0.0339(16) 0.0312(16) 0.0341(16) 0.0107(13) 0.0071(13) 0.0077(13)
N527 0.0404(14) 0.0356(14) 0.0294(13) 0.0148(11) 0.0108(11) 0.0147(11)
O528 0.0497(13) 0.0426(13) 0.0561(14) 0.0215(11) 0.0097(11) 0.0213(11)
C529 0.0311(17) 0.0359(18) 0.0442(19) 0.0155(16) 0.0045(14) 0.0068(14)
O530 0.0438(12) 0.0418(12) 0.0352(11) 0.0183(10) 0.0119(9) 0.0226(10)
C531 0.0443(19) 0.0249(15) 0.0275(16) 0.0067(13) 0.0069(14) 0.0123(14)
N532 0.0388(15) 0.0553(17) 0.0426(16) 0.0285(14) 0.0120(12) 0.0215(13)
C533 0.0374(17) 0.0386(18) 0.0306(16) 0.0115(14) 0.0043(13) 0.0072(14)
N534 0.0345(13) 0.0409(14) 0.0267(13) 0.0150(11) 0.0075(11) 0.0140(11)
C535 0.0382(18) 0.068(2) 0.050(2) 0.0371(18) 0.0079(15) 0.0184(17)
C536 0.0424(18) 0.0400(18) 0.0295(16) 0.0138(14) 0.0093(13) 0.0161(14)
N537 0.0377(15) 0.0557(17) 0.0436(15) 0.0305(14) 0.0122(12) 0.0193(13)
C538 0.0351(17) 0.0428(18) 0.0276(16) 0.0149(14) 0.0008(13) 0.0098(14)
N539 0.0330(14) 0.0374(14) 0.0297(13) 0.0146(11) 0.0046(11) 0.0106(11)
O540 0.0556(15) 0.0835(18) 0.0900(18) 0.0564(16) 0.0349(14) 0.0466(14)
C541 0.0343(18) 0.057(2) 0.0427(19) 0.0262(17) 0.0043(15) 0.0203(16)
O542 0.0363(12) 0.0442(12) 0.0342(11) 0.0168(10) 0.0083(9) 0.0169(10)
C543 0.0417(18) 0.0365(17) 0.0220(15) 0.0072(13) 0.0083(13) 0.0171(15)
N544 0.0369(14) 0.0429(15) 0.0465(15) 0.0224(13) 0.0086(12) 0.0168(12)
C545 0.0387(17) 0.0404(18) 0.0248(15) 0.0124(14) 0.0013(13) 0.0092(14)
N546 0.0342(14) 0.0386(14) 0.0279(13) 0.0155(11) 0.0072(11) 0.0130(11)
C547 0.0394(18) 0.049(2) 0.054(2) 0.0278(17) 0.0059(15) 0.0184(16)
C548 0.0371(17) 0.0401(18) 0.0265(15) 0.0126(14) 0.0086(13) 0.0151(14)
N549 0.0403(15) 0.0397(15) 0.0461(16) 0.0173(13) 0.0123(12) 0.0159(12)
C550 0.0451(19) 0.0468(19) 0.0413(18) 0.0238(16) 0.0111(15) 0.0190(16)
N551 0.0332(14) 0.0369(14) 0.0346(14) 0.0153(12) 0.0028(11) 0.0105(11)
O552 0.0607(16) 0.0686(17) 0.0785(18) 0.0215(14) 0.0266(14) 0.0345(14)
C553 0.047(2) 0.055(2) 0.067(2) 0.022(2) 0.0136(19) 0.0246(19)
O554 0.0386(12) 0.0508(13) 0.0316(11) 0.0192(10) 0.0069(9) 0.0156(10)
C555 0.0367(18) 0.047(2) 0.0288(16) 0.0163(15) 0.0124(14) 0.0122(15)
N556 0.050(2) 0.0477(19) 0.118(3) -0.0016(19) 0.0280(19) 0.0138(16)
C557 0.044(2) 0.045(2) 0.069(2) 0.0267(18) 0.0164(18) 0.0159(16)
N558 0.0386(15) 0.0384(15) 0.0447(15) 0.0151(13) 0.0091(12) 0.0064(12)
N601 0.0276(13) 0.0317(13) 0.0298(13) 0.0087(11) 0.0096(10) 0.0105(10)
C602 0.0315(16) 0.0312(16) 0.0335(16) 0.0101(13) 0.0103(13) 0.0134(13)
N603 0.0324(13) 0.0335(14) 0.0318(13) 0.0051(11) 0.0095(11) 0.0015(11)
O604 0.0337(11) 0.0391(11) 0.0249(10) 0.0100(9) 0.0097(9) 0.0130(9)
C605 0.0351(16) 0.0221(15) 0.0239(15) -0.0018(12) 0.0097(13) 0.0123(13)
O606 0.0494(13) 0.0381(12) 0.0280(11) 0.0053(10) 0.0098(10) 0.0089(10)
C607 0.0355(17) 0.0322(17) 0.0301(17) 0.0114(14) 0.0080(13) 0.0111(14)
N608 0.0275(12) 0.0281(12) 0.0257(12) 0.0071(10) 0.0095(10) 0.0089(10)
C609 0.0330(16) 0.0269(15) 0.0307(15) 0.0074(13) 0.0098(13) 0.0144(13)
N610 0.0317(13) 0.0299(13) 0.0274(13) 0.0084(11) 0.0101(10) 0.0086(11)
C611 0.0322(16) 0.0248(15) 0.0290(15) 0.0017(12) 0.0100(12) 0.0092(12)
C612 0.0383(17) 0.0335(16) 0.0321(16) 0.0154(13) 0.0115(13) 0.0138(13)
N613 0.0336(13) 0.0254(12) 0.0226(12) 0.0085(10) 0.0111(10) 0.0113(10)
C614 0.0329(15) 0.0229(14) 0.0267(15) 0.0097(12) 0.0084(12) 0.0088(12)
N615 0.0291(12) 0.0270(12) 0.0236(12) 0.0070(10) 0.0082(10) 0.0088(10)
O616 0.0397(11) 0.0261(10) 0.0226(10) 0.0071(8) 0.0083(8) 0.0082(9)
C617 0.0306(15) 0.0165(14) 0.0237(15) 0.0031(12) 0.0064(12) 0.0014(12)
O618 0.0415(12) 0.0335(11) 0.0240(11) 0.0084(9) 0.0075(9) 0.0084(9)
C619 0.0368(17) 0.0279(15) 0.0292(16) 0.0168(14) 0.0129(14) 0.0083(13)
N620 0.0335(13) 0.0273(12) 0.0225(12) 0.0091(10) 0.0100(10) 0.0125(10)
C621 0.0346(15) 0.0226(14) 0.0279(15) 0.0111(12) 0.0137(12) 0.0087(12)
N622 0.0355(13) 0.0262(12) 0.0226(12) 0.0089(10) 0.0104(10) 0.0131(10)
C623 0.0348(16) 0.0291(15) 0.0248(15) 0.0055(12) 0.0073(12) 0.0127(13)
C624 0.0407(17) 0.0315(16) 0.0265(15) 0.0121(13) 0.0166(13) 0.0157(13)
N625 0.0366(13) 0.0277(13) 0.0267(12) 0.0094(10) 0.0110(10) 0.0137(11)
C626 0.0320(16) 0.0323(16) 0.0336(16) 0.0131(13) 0.0172(13) 0.0124(13)
N627 0.0336(13) 0.0293(13) 0.0258(12) 0.0065(10) 0.0098(10) 0.0136(11)
O628 0.0474(12) 0.0381(12) 0.0290(11) 0.0126(9) 0.0110(9) 0.0211(10)
C629 0.0274(15) 0.0285(16) 0.0316(16) 0.0081(13) 0.0067(13) 0.0093(12)
O630 0.0454(12) 0.0356(11) 0.0283(11) 0.0109(9) 0.0055(10) 0.0143(10)
C631 0.0354(17) 0.0345(17) 0.0290(16) 0.0153(14) 0.0162(14) 0.0145(14)
N632 0.0335(13) 0.0330(13) 0.0307(13) 0.0092(11) 0.0096(10) 0.0177(11)
C633 0.0286(15) 0.0357(16) 0.0325(16) 0.0112(13) 0.0116(13) 0.0108(13)
N634 0.0361(13) 0.0286(13) 0.0270(12) 0.0069(11) 0.0093(10) 0.0118(11)
C635 0.0309(16) 0.0329(16) 0.0376(17) 0.0084(14) 0.0074(13) 0.0131(13)
C636 0.0430(17) 0.0331(16) 0.0270(15) 0.0085(13) 0.0137(13) 0.0157(14)
N637 0.0379(14) 0.0298(13) 0.0269(13) 0.0066(11) 0.0089(11) 0.0122(11)
C638 0.0323(16) 0.0332(16) 0.0315(16) 0.0067(13) 0.0127(13) 0.0160(13)
N639 0.0338(13) 0.0311(13) 0.0287(13) 0.0087(11) 0.0097(10) 0.0141(11)
O640 0.0549(13) 0.0396(12) 0.0295(12) 0.0087(10) 0.0045(10) 0.0199(10)
C641 0.0322(16) 0.0366(17) 0.0343(18) 0.0071(15) 0.0060(13) 0.0211(14)
O642 0.0391(12) 0.0386(12) 0.0296(11) 0.0087(9) 0.0047(9) 0.0164(10)
C643 0.0386(17) 0.0336(17) 0.0271(15) 0.0066(13) 0.0178(14) 0.0191(14)
N644 0.0369(13) 0.0314(14) 0.0271(13) 0.0082(11) 0.0078(10) 0.0159(11)
C645 0.0314(16) 0.0386(17) 0.0312(16) 0.0089(13) 0.0123(13) 0.0203(13)
N646 0.0311(13) 0.0304(13) 0.0292(13) 0.0083(11) 0.0083(10) 0.0132(11)
C647 0.0391(18) 0.0376(17) 0.0353(17) 0.0110(14) 0.0060(14) 0.0179(14)
C648 0.0356(16) 0.0325(16) 0.0304(16) 0.0061(13) 0.0087(13) 0.0169(13)
N649 0.0421(15) 0.0332(14) 0.0294(13) 0.0073(11) 0.0110(11) 0.0155(12)
C650 0.0400(17) 0.0304(16) 0.0351(16) 0.0121(14) 0.0103(14) 0.0193(14)
N651 0.0319(13) 0.0363(14) 0.0305(13) 0.0130(11) 0.0112(11) 0.0157(11)
O652 0.0530(13) 0.0555(14) 0.0293(12) 0.0057(11) 0.0042(10) 0.0351(11)
C653 0.0422(18) 0.0475(19) 0.0335(18) 0.0160(16) 0.0065(15) 0.0315(16)
O654 0.0368(11) 0.0358(11) 0.0369(11) 0.0130(9) 0.0061(9) 0.0165(9)
C655 0.0356(17) 0.0225(15) 0.0358(17) 0.0065(13) 0.0090(14) 0.0131(13)
N656 0.0370(15) 0.0577(17) 0.0358(14) 0.0153(13) 0.0138(12) 0.0248(14)
C657 0.0425(18) 0.0372(17) 0.0393(17) 0.0173(15) 0.0117(14) 0.0210(14)
N658 0.0339(14) 0.0340(14) 0.0387(14) 0.0159(12) 0.0085(11) 0.0094(11)
C78 0.059(2) 0.0324(17) 0.0291(16) 0.0109(14) 0.0174(15) 0.0146(15)
N701 0.0461(15) 0.0231(13) 0.0330(14) 0.0100(11) 0.0127(11) 0.0091(11)
C702 0.0466(18) 0.0231(15) 0.0403(17) 0.0111(13) 0.0209(15) 0.0092(14)
N703 0.0506(16) 0.0282(14) 0.0427(16) 0.0096(12) 0.0167(13) 0.0161(12)
O704 0.0419(11) 0.0203(10) 0.0313(11) 0.0054(9) 0.0130(9) 0.0068(9)
C705 0.0401(17) 0.0288(17) 0.0274(15) 0.0106(13) 0.0199(14) 0.0133(14)
O706 0.0478(13) 0.0266(11) 0.0533(13) 0.0017(10) 0.0231(11) 0.0103(10)
C707 0.0393(18) 0.0225(16) 0.049(2) 0.0073(15) 0.0210(15) 0.0053(14)
N708 0.0382(14) 0.0239(12) 0.0321(13) 0.0086(11) 0.0138(11) 0.0099(11)
C709 0.0381(17) 0.0247(15) 0.0380(17) 0.0084(13) 0.0228(14) 0.0073(13)
N710 0.0384(14) 0.0241(13) 0.0347(14) 0.0033(11) 0.0137(11) 0.0075(11)
C711 0.0353(16) 0.0283(15) 0.0338(16) 0.0050(13) 0.0161(13) 0.0138(13)
C712 0.0341(16) 0.0265(16) 0.0436(18) 0.0045(14) 0.0161(14) 0.0031(13)
N713 0.0293(13) 0.0281(13) 0.0271(12) 0.0051(10) 0.0096(10) 0.0118(11)
C714 0.0252(15) 0.0360(17) 0.0349(16) 0.0051(14) 0.0080(13) 0.0129(13)
N715 0.0401(14) 0.0245(13) 0.0372(14) 0.0044(11) 0.0179(11) 0.0092(11)
O716 0.0374(11) 0.0273(11) 0.0267(10) 0.0043(9) 0.0073(9) 0.0113(9)
C717 0.0318(16) 0.0276(16) 0.0298(16) 0.0080(13) 0.0097(13) 0.0169(13)
O718 0.0489(12) 0.0260(11) 0.0393(12) 0.0027(9) 0.0184(10) 0.0139(10)
C719 0.0265(15) 0.0305(17) 0.0285(16) -0.0004(13) 0.0068(12) 0.0072(13)
N720 0.0302(13) 0.0276(13) 0.0248(12) 0.0035(10) 0.0081(10) 0.0103(10)
C721 0.0311(15) 0.0328(16) 0.0294(15) 0.0051(13) 0.0057(12) 0.0164(13)
N722 0.0377(14) 0.0312(13) 0.0258(12) 0.0061(11) 0.0108(11) 0.0167(11)
C723 0.0400(17) 0.0325(16) 0.0294(15) 0.0092(13) 0.0127(13) 0.0194(14)
C724 0.0378(17) 0.0380(17) 0.0266(15) 0.0041(13) 0.0055(13) 0.0182(14)
N725 0.0346(14) 0.0350(14) 0.0295(13) 0.0077(11) 0.0136(11) 0.0167(11)
C726 0.0369(16) 0.0408(17) 0.0267(15) 0.0122(13) 0.0110(13) 0.0218(14)
N727 0.0345(13) 0.0351(14) 0.0311(13) 0.0093(11) 0.0113(11) 0.0194(11)
O728 0.0400(12) 0.0330(11) 0.0362(12) 0.0091(10) 0.0089(9) 0.0144(10)
C729 0.0407(18) 0.0335(17) 0.0339(17) 0.0167(15) 0.0122(14) 0.0211(15)
O730 0.0434(12) 0.0346(12) 0.0372(12) 0.0045(10) 0.0085(9) 0.0207(10)
C731 0.0351(17) 0.0435(19) 0.0219(15) 0.0068(14) 0.0063(12) 0.0200(15)
N732 0.0361(14) 0.0358(14) 0.0418(15) 0.0121(12) 0.0178(12) 0.0172(12)
C733 0.0433(18) 0.0419(18) 0.0298(16) 0.0136(14) 0.0137(14) 0.0221(15)
N734 0.0356(14) 0.0358(14) 0.0344(13) 0.0070(11) 0.0117(11) 0.0203(12)
C735 0.0401(18) 0.0383(18) 0.0501(19) 0.0197(15) 0.0197(15) 0.0208(15)
C736 0.0371(17) 0.0479(19) 0.0313(16) 0.0033(14) 0.0072(14) 0.0226(15)
N737 0.0366(14) 0.0308(13) 0.0400(14) 0.0082(12) 0.0115(12) 0.0157(11)
C738 0.0386(17) 0.0415(18) 0.0326(16) 0.0137(14) 0.0155(13) 0.0195(15)
N739 0.0368(14) 0.0329(14) 0.0327(13) 0.0049(11) 0.0090(11) 0.0189(12)
O740 0.0490(13) 0.0299(12) 0.0540(14) 0.0015(11) 0.0097(11) 0.0157(10)
C741 0.0421(18) 0.0282(17) 0.050(2) 0.0146(16) 0.0174(16) 0.0123(14)
O742 0.0392(12) 0.0310(12) 0.0433(12) 0.0010(10) 0.0111(9) 0.0162(10)
C743 0.0366(17) 0.0383(18) 0.0224(15) 0.0019(13) 0.0120(13) 0.0194(15)
N744 0.0343(14) 0.0310(14) 0.0442(15) 0.0044(12) 0.0064(12) 0.0127(11)
C745 0.0365(17) 0.0343(17) 0.0391(17) 0.0123(14) 0.0186(14) 0.0153(14)
N746 0.0304(13) 0.0342(14) 0.0310(13) 0.0054(11) 0.0091(10) 0.0162(11)
C747 0.0414(18) 0.0306(17) 0.052(2) 0.0084(15) 0.0061(15) 0.0114(14)
C748 0.0373(17) 0.0397(17) 0.0292(16) 0.0048(13) 0.0113(13) 0.0193(14)
N749 0.0384(14) 0.0329(14) 0.0379(15) 0.0021(12) 0.0093(11) 0.0162(12)
C750 0.0310(16) 0.0362(17) 0.0371(17) 0.0080(14) 0.0120(13) 0.0122(13)
N751 0.0301(13) 0.0301(13) 0.0302(13) 0.0033(11) 0.0061(10) 0.0119(11)
O752 0.0369(12) 0.0351(12) 0.0542(14) -0.0031(11) 0.0184(10) 0.0068(10)
C753 0.0227(15) 0.0311(17) 0.0440(19) 0.0009(15) 0.0106(14) 0.0004(13)
O754 0.0366(11) 0.0331(12) 0.0414(12) 0.0053(10) 0.0104(9) 0.0083(10)
C755 0.0291(16) 0.0348(18) 0.0356(17) 0.0074(14) 0.0138(14) 0.0138(14)
N756 0.0493(16) 0.0419(15) 0.0341(14) 0.0052(12) 0.0088(12) 0.0181(13)
C757 0.0289(16) 0.0376(18) 0.0380(17) 0.0056(14) 0.0063(13) 0.0112(14)
N758 0.0415(15) 0.0384(15) 0.0386(15) 0.0103(12) 0.0029(12) 0.0152(12)
N801 0.0443(15) 0.0332(14) 0.0330(13) 0.0140(12) 0.0166(11) 0.0128(12)
C802 0.0462(19) 0.0306(17) 0.0312(17) 0.0027(14) 0.0186(14) -0.0011(14)
N803 0.0531(17) 0.0437(16) 0.0347(15) 0.0152(13) 0.0190(13) 0.0053(13)
O804 0.0308(11) 0.0325(11) 0.0279(10) 0.0110(9) 0.0112(9) 0.0072(9)
C805 0.0367(17) 0.0282(16) 0.0186(14) 0.0004(12) 0.0065(13) 0.0063(13)
O806 0.0662(15) 0.0414(13) 0.0419(13) 0.0034(11) 0.0335(12) 0.0002(11)
C807 0.0470(12) 0.0350(11) 0.0374(11) 0.0032(10) 0.0229(10) 0.0023(10)
N808 0.0317(13) 0.0375(14) 0.0279(13) 0.0078(11) 0.0121(11) 0.0076(11)
C809 0.0376(17) 0.0334(17) 0.0314(16) 0.0020(14) 0.0147(14) 0.0042(14)
N810 0.0470(12) 0.0350(11) 0.0374(11) 0.0032(10) 0.0229(10) 0.0023(10)
C811 0.0362(17) 0.0446(18) 0.0215(15) 0.0060(14) 0.0073(13) 0.0121(14)
C812 0.0423(19) 0.0382(19) 0.054(2) 0.0004(16) 0.0269(16) 0.0057(15)
N813 0.0310(13) 0.0386(14) 0.0273(13) 0.0038(11) 0.0092(10) 0.0109(11)
C814 0.0311(16) 0.0441(19) 0.0349(17) 0.0018(14) 0.0119(14) 0.0094(14)
N815 0.0447(15) 0.0318(14) 0.0426(15) -0.0011(12) 0.0223(13) 0.0036(12)
O816 0.0326(11) 0.0476(13) 0.0335(11) 0.0093(10) 0.0141(9) 0.0112(10)
C817 0.0339(17) 0.0489(19) 0.0241(15) 0.0103(14) 0.0103(13) 0.0116(15)
O818 0.0439(12) 0.0366(12) 0.0419(12) 0.0055(10) 0.0234(10) 0.0081(10)
C819 0.0295(16) 0.0384(18) 0.0394(18) 0.0032(15) 0.0123(14) 0.0085(14)
N820 0.0354(14) 0.0404(15) 0.0366(14) 0.0014(12) 0.0176(12) 0.0103(12)
C821 0.0359(17) 0.0395(18) 0.0326(17) 0.0037(14) 0.0133(13) 0.0108(14)
N822 0.0330(13) 0.0341(14) 0.0327(14) 0.0029(11) 0.0140(11) 0.0095(11)
C823 0.0408(18) 0.0450(19) 0.0305(17) 0.0074(14) 0.0161(14) 0.0097(15)
C824 0.0294(16) 0.0407(18) 0.0320(16) 0.0065(14) 0.0116(13) 0.0114(14)
N825 0.0323(14) 0.0361(14) 0.0298(13) 0.0076(11) 0.0143(11) 0.0098(11)
C826 0.0315(16) 0.0372(17) 0.0284(15) 0.0107(13) 0.0120(13) 0.0141(13)
N827 0.0301(13) 0.0355(14) 0.0278(13) 0.0068(11) 0.0106(11) 0.0096(11)
O828 0.0376(12) 0.0455(12) 0.0401(12) 0.0129(10) 0.0204(10) 0.0163(10)
C829 0.0361(17) 0.0326(16) 0.0368(17) 0.0164(14) 0.0157(14) 0.0152(14)
O830 0.0368(11) 0.0372(11) 0.0341(11) 0.0132(9) 0.0189(9) 0.0149(9)
C831 0.0289(15) 0.0307(16) 0.0344(17) 0.0088(14) 0.0116(13) 0.0175(13)
N832 0.0303(13) 0.0349(14) 0.0276(13) 0.0083(11) 0.0104(10) 0.0100(11)
C833 0.0332(16) 0.0326(16) 0.0333(16) 0.0115(13) 0.0113(13) 0.0157(13)
N834 0.0309(13) 0.0321(13) 0.0280(13) 0.0087(11) 0.0115(10) 0.0128(11)
C835 0.0321(16) 0.0360(17) 0.0353(16) 0.0147(14) 0.0123(13) 0.0096(13)
C836 0.0333(16) 0.0366(17) 0.0284(15) 0.0064(13) 0.0108(13) 0.0169(13)
N837 0.0287(12) 0.0342(13) 0.0287(13) 0.0109(11) 0.0113(10) 0.0147(11)
C838 0.0329(15) 0.0228(14) 0.0317(15) 0.0058(12) 0.0118(13) 0.0119(12)
N839 0.0270(12) 0.0339(13) 0.0299(13) 0.0098(11) 0.0102(10) 0.0127(11)
O840 0.0410(12) 0.0411(12) 0.0356(11) 0.0151(10) 0.0211(10) 0.0199(10)
C841 0.0315(16) 0.0240(15) 0.0332(17) 0.0080(13) 0.0129(13) 0.0079(12)
O842 0.0288(11) 0.0444(12) 0.0321(11) 0.0127(10) 0.0134(9) 0.0094(9)
C843 0.0305(16) 0.0246(15) 0.0244(15) 0.0020(12) 0.0099(12) 0.0109(12)
N844 0.0291(12) 0.0303(13) 0.0274(13) 0.0079(10) 0.0123(10) 0.0133(10)
C845 0.0293(15) 0.0222(14) 0.0275(15) 0.0042(12) 0.0111(12) 0.0100(12)
N846 0.0263(12) 0.0261(12) 0.0264(12) 0.0069(10) 0.0091(10) 0.0111(10)
C847 0.0313(16) 0.0324(16) 0.0374(16) 0.0136(14) 0.0166(13) 0.0145(13)
C848 0.0313(15) 0.0291(15) 0.0273(15) 0.0058(12) 0.0108(12) 0.0103(13)
N849 0.0335(13) 0.0328(13) 0.0324(13) 0.0090(11) 0.0130(11) 0.0187(11)
C850 0.0289(15) 0.0259(15) 0.0337(16) 0.0070(13) 0.0088(12) 0.0086(12)
N851 0.0254(12) 0.0280(13) 0.0358(13) 0.0110(11) 0.0107(10) 0.0102(10)
O852 0.0358(11) 0.0331(11) 0.0413(12) 0.0071(10) 0.0162(9) 0.0150(9)
C853 0.0265(15) 0.0242(15) 0.0413(18) 0.0094(14) 0.0107(13) 0.0077(12)
O854 0.0327(11) 0.0358(11) 0.0314(11) 0.0131(9) 0.0116(9) 0.0103(9)
C855 0.0320(16) 0.0284(16) 0.0237(15) 0.0046(12) 0.0086(12) 0.0088(13)
N856 0.0429(15) 0.0360(14) 0.0528(16) 0.0199(13) 0.0239(13) 0.0249(12)
C857 0.0296(15) 0.0316(16) 0.0377(17) 0.0117(14) 0.0075(13) 0.0106(13)
N858 0.0333(14) 0.0349(14) 0.0418(14) 0.0198(12) 0.0132(11) 0.0154(11)
Na1 0.0338(6) 0.0378(6) 0.0275(6) 0.0099(5) 0.0103(5) 0.0101(5)
O1W 0.0356(11) 0.0401(12) 0.0326(11) 0.0131(9) 0.0090(9) 0.0124(9)
O2W 0.0421(12) 0.0413(12) 0.0423(12) 0.0215(10) 0.0198(10) 0.0169(10)
Na2 0.0452(7) 0.0409(7) 0.0548(8) 0.0195(6) 0.0163(6) 0.0180(6)
O3W 0.0580(15) 0.0583(15) 0.0931(18) 0.0397(14) 0.0347(14) 0.0287(13)
O4W 0.053(2) 0.128(3) 0.108(3) 0.058(3) 0.017(2) 0.056(2)
Na3 0.0452(7) 0.0351(6) 0.0382(6) 0.0119(5) 0.0221(5) 0.0181(5)
O5W 0.0391(12) 0.0511(13) 0.0365(11) 0.0144(10) 0.0124(9) 0.0147(10)
O6W 0.0864(17) 0.0379(13) 0.0513(14) 0.0064(11) 0.0398(13) 0.0137(12)
O7W 0.045(4) 0.043(3) 0.042(3) 0.0122(19) 0.010(3) 0.0148(19)
O8W 0.045(4) 0.043(3) 0.042(3) 0.0122(19) 0.010(3) 0.0148(19)
Na4 0.0336(6) 0.0276(6) 0.0341(6) 0.0110(5) 0.0103(5) 0.0115(5)
O9W 0.0567(14) 0.0377(12) 0.0667(15) 0.0251(11) 0.0315(12) 0.0183(11)
O10W 0.0428(12) 0.0335(11) 0.0430(12) 0.0115(10) 0.0032(10) 0.0145(10)
Na5 0.0528(7) 0.0401(7) 0.0366(6) 0.0103(5) 0.0148(6) 0.0203(6)
O11W 0.111(3) 0.082(3) 0.0438(19) -0.0116(18) 0.0258(19) 0.051(2)
O12W 0.132(6) 0.086(2) 0.064(2) 0.0432(19) 0.039(4) 0.048(5)
O13W 0.132(6) 0.086(2) 0.064(2) 0.0432(19) 0.039(4) 0.048(5)
Na6 0.0361(6) 0.0287(6) 0.0313(6) 0.0083(5) 0.0115(5) 0.0121(5)
O14W 0.0494(15) 0.0557(16) 0.123(2) 0.0476(16) -0.0045(14) 0.0144(12)
Na7 0.0406(7) 0.0448(7) 0.0319(6) 0.0119(5) 0.0123(5) 0.0151(6)
O15W 0.091(2) 0.113(6) 0.040(2) 0.043(3) 0.0358(18) 0.070(4)
O16W 0.091(2) 0.113(6) 0.040(2) 0.043(3) 0.0358(18) 0.070(4)
O17W 0.142(7) 0.078(5) 0.088(6) 0.053(5) 0.078(6) 0.072(5)
O18W 0.142(7) 0.078(5) 0.088(6) 0.053(5) 0.078(6) 0.072(5)
Na8 0.0361(6) 0.0423(7) 0.0307(6) 0.0090(5) 0.0100(5) 0.0145(5)
O19W 0.0307(11) 0.0535(13) 0.0345(11) 0.0160(10) 0.0107(9) 0.0146(10)
O20W 0.0431(13) 0.0420(13) 0.0716(15) 0.0256(12) 0.0242(11) 0.0121(10)
Na9 0.0560(8) 0.0367(7) 0.0467(7) 0.0121(6) 0.0319(6) 0.0158(6)
O21W 0.0553(14) 0.0457(13) 0.0420(12) 0.0134(10) 0.0225(11) 0.0137(11)
O22W 0.0783(17) 0.0426(13) 0.0509(14) 0.0046(11) 0.0371(13) 0.0131(12)
O23W 0.069(4) 0.040(4) 0.050(3) 0.016(2) 0.029(3) 0.013(2)
O24W 0.069(4) 0.040(4) 0.050(3) 0.016(2) 0.029(3) 0.013(2)
Na10 0.0536(8) 0.0398(7) 0.0517(7) 0.0192(6) 0.0210(6) 0.0182(6)
O25W 0.0732(17) 0.0619(16) 0.100(2) 0.0401(15) 0.0491(15) 0.0324(14)
O26W 0.0520(18) 0.111(3) 0.073(2) 0.0476(19) 0.0174(15) 0.0451(18)
Na11 0.0835(9) 0.0481(8) 0.0381(7) 0.0171(6) 0.0263(7) 0.0399(7)
O27W 0.0570(14) 0.0376(12) 0.0489(13) 0.0046(10) -0.0035(11) 0.0219(11)
O28W 0.173(4) 0.088(3) 0.0408(19) 0.0061(18) 0.041(2) 0.100(3)
O29W 0.145(5) 0.088(3) 0.0553(18) 0.0407(18) 0.038(3) 0.058(4)
O30W 0.145(5) 0.088(3) 0.0553(18) 0.0407(18) 0.038(3) 0.058(4)
Na12 0.0547(7) 0.0318(6) 0.0400(7) 0.0096(5) 0.0249(6) 0.0133(6)
O31W 0.0665(17) 0.0682(17) 0.129(2) 0.0568(17) 0.0287(16) 0.0343(14)
Na13 0.0397(6) 0.0320(6) 0.0351(6) 0.0107(5) 0.0111(5) 0.0121(5)
O32W 0.0583(17) 0.0391(16) 0.047(2) 0.0210(15) 0.0181(16) 0.0110(14)
O33W 0.0583(17) 0.0391(16) 0.047(2) 0.0210(15) 0.0181(16) 0.0110(14)
Na14 0.0362(6) 0.0436(7) 0.0305(6) 0.0133(5) 0.0132(5) 0.0190(5)
O34W 0.0852(17) 0.0869(18) 0.0465(13) 0.0294(13) 0.0402(13) 0.0596(15)
O35W 0.087(4) 0.082(4) 0.060(4) 0.044(3) 0.038(3) 0.055(3)
O36W 0.087(4) 0.082(4) 0.060(4) 0.044(3) 0.038(3) 0.055(3)

loop_
_atom_type_symbol
_atom_type_description
_atom_type_scat_dispersion_real
_atom_type_scat_dispersion_imag
_atom_type_scat_source
C C 0.0033 0.0016 'International Tables Vol C Tables 4.2.6.8 and 6.1.1.4'
H H 0.0000 0.0000 'International Tables Vol C Tables 4.2.6.8 and 6.1.1.4'
N N 0.0061 0.0033 'International Tables Vol C Tables 4.2.6.8 and 6.1.1.4'
O O 0.0106 0.0060 'International Tables Vol C Tables 4.2.6.8 and 6.1.1.4'
Na Na 0.0362 0.0249 'International Tables Vol C Tables 4.2.6.8 and 6.1.1.4'
S S 0.1246 0.1234 'International Tables Vol C Tables 4.2.6.8 and 6.1.1.4'
F F 0.0171 0.0103 'International Tables Vol C Tables 4.2.6.8 and 6.1.1.4'

loop_
_geom_angle_atom_site_label_1
_geom_angle_atom_site_label_2
_geom_angle_atom_site_label_3
_geom_angle
_geom_angle_site_symmetry_1
_geom_angle_site_symmetry_3
N201 C12 N101 113.2(2) . .
C105 N101 C12 120.9(2) . .
C105 N101 C102 112.1(2) . .
C12 N101 C102 123.4(2) . .
N101 C102 N103 115.8(2) . .
N101 C102 C109 103.6(2) . .
N103 C102 C109 102.7(2) . .
C107 N103 C102 113.0(3) . .
C105 O104 Na14 128.65(17) . .
C105 O104 Na8 143.01(17) . .
Na14 O104 Na8 86.00(6) . .
O104 C105 N108 125.9(2) . .
O104 C105 N101 125.5(2) . .
N108 C105 N101 108.5(2) . .
C107 O106 Na10 132.0(2) . .
O106 C107 N103 126.7(3) . .
O106 C107 N110 125.1(3) . .
N103 C107 N110 108.2(3) . .
C105 N108 C111 121.7(2) . .
C105 N108 C109 112.8(2) . .
C111 N108 C109 125.0(2) . .
N110 C109 N108 115.8(2) . .
N110 C109 C102 103.3(2) . .
N108 C109 C102 102.5(2) . .
C107 N110 C112 122.8(2) . .
C107 N110 C109 112.4(2) . .
C112 N110 C109 124.7(2) . .
N113 C111 N108 115.3(2) . .
N110 C112 N115 115.3(2) . .
C117 N113 C114 113.0(2) . .
C117 N113 C111 122.9(2) . .
C114 N113 C111 123.9(2) . .
N113 C114 N115 115.4(2) . .
N113 C114 C121 103.1(2) . .
N115 C114 C121 103.5(2) . .
C119 N115 C114 112.5(2) . .
C119 N115 C112 124.5(2) . .
C114 N115 C112 122.1(2) . .
C117 O116 Na8 151.00(19) . .
O116 C117 N113 126.3(3) . .
O116 C117 N120 125.6(3) . .
N113 C117 N120 108.0(2) . .
C119 O118 Na10 136.98(18) . .
O118 C119 N115 125.9(3) . .
O118 C119 N122 125.7(3) . .
N115 C119 N122 108.4(2) . .
C117 N120 C123 121.2(2) . .
C117 N120 C121 112.1(2) . .
C123 N120 C121 122.7(2) . .
N120 C121 N122 114.4(2) . .
N120 C121 C114 103.6(2) . .
N122 C121 C114 103.1(2) . .
C119 N122 C124 124.2(2) . .
C119 N122 C121 112.3(2) . .
C124 N122 C121 121.7(2) . .
N120 C123 N125 113.8(2) . .
N122 C124 N127 114.4(2) . .
C129 N125 C126 112.5(2) . .
C129 N125 C123 122.5(2) . .
C126 N125 C123 122.2(2) . .
N125 C126 N127 114.4(2) . .
N125 C126 C133 103.3(2) . .
N127 C126 C133 103.7(2) . .
C131 N127 C124 121.5(2) . .
C131 N127 C126 111.7(2) . .
C124 N127 C126 123.0(2) . .
O128 C129 N125 126.5(3) . .
O128 C129 N132 125.6(3) . .
N125 C129 N132 107.9(2) . .
C131 O130 Na9 157.59(18) . 2_656
O130 C131 N134 126.3(3) . .
O130 C131 N127 125.1(3) . .
N134 C131 N127 108.6(2) . .
C129 N132 C133 112.6(2) . .
C129 N132 C135 122.9(2) . .
C133 N132 C135 122.7(2) . .
N132 C133 N134 115.1(2) . .
N132 C133 C126 103.2(2) . .
N134 C133 C126 103.2(2) . .
C131 N134 C133 112.1(2) . .
C131 N134 C136 121.0(2) . .
C133 N134 C136 122.8(2) . .
N132 C135 N137 113.4(2) . .
N139 C136 N134 113.4(2) . .
C141 N137 C138 111.7(2) . .
C141 N137 C135 121.1(2) . .
C138 N137 C135 122.6(2) . .
N137 C138 N139 114.3(2) . .
N137 C138 C145 103.4(2) . .
N139 C138 C145 103.4(2) . .
C143 N139 C136 122.7(2) . .
C143 N139 C138 112.3(2) . .
C136 N139 C138 122.7(2) . .
O140 C141 N144 126.1(3) . .
O140 C141 N137 124.8(3) . .
N144 C141 N137 109.0(2) . .
O142 C143 N139 126.3(3) . .
O142 C143 N146 125.4(3) . .
N139 C143 N146 108.3(2) . .
C141 N144 C147 121.5(2) . .
C141 N144 C145 111.3(2) . .
C147 N144 C145 119.9(2) . .
N146 C145 N144 114.1(2) . .
N146 C145 C138 103.6(2) . .
N144 C145 C138 103.8(2) . .
C143 N146 C145 112.0(2) . .
C143 N146 C148 122.0(2) . .
C145 N146 C148 122.3(2) . .
N149 C147 N144 113.4(2) . .
N151 C148 N146 114.1(2) . .
C153 N149 C147 122.2(2) . .
C153 N149 C150 112.8(2) . .
C147 N149 C150 122.6(2) . .
N151 C150 N149 114.0(2) . .
N151 C150 C157 103.8(2) . .
N149 C150 C157 102.5(2) . .
C155 N151 C150 111.0(2) . .
C155 N151 C148 122.2(2) . .
C150 N151 C148 122.6(2) . .
O152 C153 N156 127.2(3) . .
O152 C153 N149 125.1(3) . .
N156 C153 N149 107.7(2) . .
C155 O154 Na9 140.34(18) . .
C155 O154 Na12 111.05(17) . .
Na9 O154 Na12 86.13(6) . .
O154 C155 N158 125.9(3) . .
O154 C155 N151 125.1(3) . .
N158 C155 N151 109.0(2) . .
C153 N156 C157 113.1(2) . .
N158 C157 N156 114.3(2) . .
N158 C157 C150 103.1(2) . .
N156 C157 C150 103.5(2) . .
C155 N158 C157 113.1(2) . .
C205 N201 C12 121.3(2) . .
C205 N201 C202 112.2(2) . .
C12 N201 C202 122.6(2) . .
N203 C202 N201 114.5(2) . .
N203 C202 C209 103.2(2) . .
N201 C202 C209 103.2(2) . .
C207 N203 C202 113.2(2) . .
C205 O204 Na13 136.57(17) . .
C205 O204 Na11 132.05(17) . .
Na13 O204 Na11 90.11(6) . .
O204 C205 N201 125.6(3) . .
O204 C205 N208 125.5(3) . .
N201 C205 N208 108.8(2) . .
O206 C207 N203 126.9(3) . .
O206 C207 N210 125.0(3) . .
N203 C207 N210 108.1(3) . .
C205 N208 C211 122.4(2) . .
C205 N208 C209 112.5(2) . .
C211 N208 C209 124.9(2) . .
N210 C209 N208 115.9(2) . .
N210 C209 C202 103.3(2) . .
N208 C209 C202 103.0(2) . .
C207 N210 C212 123.2(2) . .
C207 N210 C209 112.3(2) . .
C212 N210 C209 124.1(2) . .
N208 C211 N213 114.6(2) . .
N210 C212 N215 115.0(2) . .
C217 N213 C214 112.9(2) . .
C217 N213 C211 122.3(2) . .
C214 N213 C211 124.8(2) . .
N213 C214 N215 115.1(2) . .
N213 C214 C221 103.2(2) . .
N215 C214 C221 102.9(2) . .
C219 N215 C212 122.3(2) . .
C219 N215 C214 112.6(2) . .
C212 N215 C214 124.0(2) . .
C217 O216 Na13 153.31(18) . .
O216 C217 N213 126.8(3) . .
O216 C217 N220 125.2(3) . .
N213 C217 N220 108.0(2) . .
C219 O218 Na12 151.52(19) . .
O218 C219 N222 125.3(3) . .
O218 C219 N215 126.6(3) . .
N222 C219 N215 108.0(2) . .
C217 N220 C223 120.8(2) . .
C217 N220 C221 112.0(2) . .
C223 N220 C221 122.4(2) . .
N222 C221 N220 114.9(2) . .
N222 C221 C214 103.1(2) . .
N220 C221 C214 102.9(2) . .
C219 N222 C224 122.4(2) . .
C219 N222 C221 112.5(2) . .
C224 N222 C221 125.0(2) . .
N225 C223 N220 113.1(2) . .
N227 C224 N222 115.0(2) . .
C229 N225 C223 121.9(2) . .
C229 N225 C226 112.5(2) . .
C223 N225 C226 122.1(2) . .
N227 C226 N225 114.6(2) . .
N227 C226 C233 103.2(2) . .
N225 C226 C233 103.0(2) . .
C231 N227 C224 122.6(2) . .
C231 N227 C226 112.5(2) . .
C224 N227 C226 121.9(2) . .
O228 C229 N225 126.8(3) . .
O228 C229 N232 124.8(3) . .
N225 C229 N232 108.4(3) . .
O230 C231 N227 126.4(3) . .
O230 C231 N234 125.7(3) . .
N227 C231 N234 107.9(3) . .
C229 N232 C235 122.6(3) . .
C229 N232 C233 112.1(3) . .
C235 N232 C233 122.2(3) . .
N234 C233 N232 114.9(2) . .
N234 C233 C226 103.8(2) . .
N232 C233 C226 103.2(2) . .
C231 N234 C236 120.9(2) . .
C231 N234 C233 111.3(2) . .
C236 N234 C233 121.9(2) . .
N237 C235 N232 113.4(2) . .
N234 C236 N239 113.0(2) . .
C241 N237 C235 122.5(3) . .
C241 N237 C238 112.1(3) . .
C235 N237 C238 123.0(3) . .
N237 C238 N239 113.7(2) . .
N237 C238 C245 103.6(2) . .
N239 C238 C245 103.6(2) . .
C243 N239 C238 111.6(3) . .
C243 N239 C236 120.1(3) . .
C238 N239 C236 121.7(3) . .
O240 C241 N237 125.5(3) . .
O240 C241 N244 125.7(3) . .
N237 C241 N244 108.8(3) . .
O242 C243 N246 126.4(3) . .
O242 C243 N239 125.4(3) . .
N246 C243 N239 108.1(3) . .
C241 N244 C245 111.6(3) . .
C241 N244 C247 122.5(3) . .
C245 N244 C247 122.3(3) . .
N246 C245 N244 113.9(3) . .
N246 C245 C238 103.9(2) . .
N244 C245 C238 103.4(2) . .
C243 N246 C245 112.2(3) . .
C243 N246 C248 123.2(2) . .
C245 N246 C248 122.1(2) . .
N249 C247 N244 113.3(3) . .
N251 C248 N246 114.5(2) . .
C253 N249 C247 123.3(3) . .
C253 N249 C250 112.2(3) . .
C247 N249 C250 123.8(3) . .
N249 C250 N251 114.4(2) . .
N249 C250 C257 103.2(2) . .
N251 C250 C257 102.3(3) . .
C255 N251 C248 121.6(3) . .
C255 N251 C250 111.9(3) . .
C248 N251 C250 123.6(3) . .
O252 C253 N256 126.5(3) . .
O252 C253 N249 125.1(3) . .
N256 C253 N249 108.4(3) . .
O254 C255 N258 127.0(3) . .
O254 C255 N251 124.9(3) . .
N258 C255 N251 108.1(3) . .
C253 N256 C257 113.2(3) . .
N258 C257 N256 115.0(3) . .
N258 C257 C250 103.3(3) . .
N256 C257 C250 102.3(3) . .
C255 N258 C257 113.5(3) . .
N301 C34 N401 113.7(2) . .
C305 N301 C302 113.0(2) . .
C305 N301 C34 123.3(2) . .
C302 N301 C34 123.4(2) . .
N301 C302 N303 114.1(2) . .
N301 C302 C309 103.5(2) . .
N303 C302 C309 102.4(2) . .
C307 N303 C302 114.1(2) . .
C305 O304 Na10 132.84(18) . .
O304 C305 N301 126.0(3) . .
O304 C305 N308 125.7(3) . .
N301 C305 N308 108.3(2) . .
O306 C307 N303 128.0(3) . .
O306 C307 N310 124.5(3) . .
N303 C307 N310 107.4(3) . .
C305 N308 C311 122.2(2) . .
C305 N308 C309 112.2(2) . .
C311 N308 C309 124.6(2) . .
N310 C309 N308 115.0(2) . .
N310 C309 C302 103.0(2) . .
N308 C309 C302 102.5(2) . .
C307 N310 C312 121.7(2) . .
C307 N310 C309 112.3(2) . .
C312 N310 C309 126.0(2) . .
N308 C311 N313 115.2(2) . .
N310 C312 N315 114.1(2) . .
C317 N313 C314 113.1(2) . .
C317 N313 C311 122.5(2) . .
C314 N313 C311 123.7(2) . .
N315 C314 N313 115.0(2) . .
N315 C314 C321 103.3(2) . .
N313 C314 C321 103.1(2) . .
C319 N315 C314 112.5(2) . .
C319 N315 C312 122.0(2) . .
C314 N315 C312 123.4(2) . .
C317 O316 Na10 137.73(19) . .
O316 C317 N320 126.3(3) . .
O316 C317 N313 126.4(3) . .
N320 C317 N313 107.4(2) . .
C319 O318 Na13 148.72(18) . .
O318 C319 N322 126.0(3) . .
O318 C319 N315 126.3(3) . .
N322 C319 N315 107.8(2) . .
C317 N320 C323 122.5(2) . .
C317 N320 C321 112.8(2) . .
C323 N320 C321 121.2(2) . .
N320 C321 N322 113.8(2) . .
N320 C321 C314 103.1(2) . .
N322 C321 C314 103.7(2) . .
C319 N322 C324 121.9(2) . .
C319 N322 C321 112.4(2) . .
C324 N322 C321 123.4(2) . .
N320 C323 N325 114.3(2) . .
N322 C324 N327 114.2(2) . .
C329 N325 C323 119.2(3) . .
C329 N325 C326 110.8(3) . .
C323 N325 C326 122.0(2) . .
N327 C326 N325 115.3(2) . .
N327 C326 C333 102.7(2) . .
N325 C326 C333 102.7(2) . .
C331 N327 C326 112.7(2) . .
C331 N327 C324 124.7(2) . .
C326 N327 C324 122.6(2) . .
O328 C329 N332 125.8(3) . .
O328 C329 N325 125.9(3) . .
N332 C329 N325 108.3(3) . .
O330 C331 N327 126.1(3) . .
O330 C331 N334 125.7(3) . .
N327 C331 N334 108.1(3) . .
C329 N332 C333 112.5(3) . .
C329 N332 C335 122.7(3) . .
C333 N332 C335 124.0(3) . .
N332 C333 N334 113.8(2) . .
N332 C333 C326 103.2(2) . .
N334 C333 C326 103.0(2) . .
C331 N334 C336 119.8(2) . .
C331 N334 C333 110.4(2) . .
C336 N334 C333 122.7(2) . .
N337 C335 N332 112.6(2) . .
N339 C336 N334 112.9(2) . .
C341 N337 C338 113.0(2) . .
C341 N337 C335 122.5(3) . .
C338 N337 C335 122.5(3) . .
N337 C338 N339 113.1(2) . .
N337 C338 C345 103.3(2) . .
N339 C338 C345 104.5(2) . .
C343 N339 C336 120.9(2) . .
C343 N339 C338 110.6(2) . .
C336 N339 C338 120.0(2) . .
O340 C341 N337 126.6(3) . .
O340 C341 N344 124.8(3) . .
N337 C341 N344 108.5(3) . .
C343 O342 Na14 139.13(18) . .
O342 C343 N346 125.6(3) . .
O342 C343 N339 125.8(3) . .
N346 C343 N339 108.5(2) . .
C341 N344 C347 122.4(2) . .
C341 N344 C345 111.1(2) . .
C347 N344 C345 123.5(2) . .
N346 C345 N344 113.8(2) . .
N346 C345 C338 102.9(2) . .
N344 C345 C338 103.8(2) . .
C343 N346 C348 123.7(2) . .
C343 N346 C345 112.5(2) . .
C348 N346 C345 121.4(2) . .
N349 C347 N344 114.1(2) . .
N351 C348 N346 114.4(2) . .
C353 N349 C350 112.9(2) . .
C353 N349 C347 122.9(2) . .
C350 N349 C347 122.9(2) . .
N349 C350 N351 114.1(2) . .
N349 C350 C357 103.2(2) . .
N351 C350 C357 102.8(2) . .
C355 N351 C348 123.0(2) . .
C355 N351 C350 111.7(2) . .
C348 N351 C350 123.2(2) . .
O352 C353 N356 126.7(3) . .
O352 C353 N349 125.7(3) . .
N356 C353 N349 107.6(2) . .
C355 O354 Na14 141.12(17) . .
C355 O354 Na8 117.69(16) . .
Na14 O354 Na8 81.89(5) . .
O354 C355 N358 126.5(2) . .
O354 C355 N351 125.0(2) . .
N358 C355 N351 108.4(2) . .
C353 N356 C357 113.2(2) . .
N358 C357 N356 113.8(2) . .
N358 C357 C350 103.4(2) . .
N356 C357 C350 102.5(2) . .
C355 N358 C357 113.2(2) . .
C405 N401 C402 112.9(2) . .
C405 N401 C34 123.2(2) . .
C402 N401 C34 122.4(2) . .
N403 C402 N401 113.7(2) . .
N403 C402 C409 102.6(2) . .
N401 C402 C409 103.1(2) . .
C407 N403 C402 113.8(2) . .
C405 O404 Na12 141.79(18) . .
O404 C405 N401 125.4(3) . .
O404 C405 N408 126.3(3) . .
N401 C405 N408 108.3(3) . .
O406 C407 N403 126.9(3) . .
O406 C407 N410 125.1(3) . .
N403 C407 N410 107.9(2) . .
C405 N408 C411 122.0(2) . .
C405 N408 C409 112.7(2) . .
C411 N408 C409 124.3(2) . .
N410 C409 N408 115.8(2) . .
N410 C409 C402 103.1(2) . .
N408 C409 C402 102.8(2) . .
C407 N410 C412 122.2(2) . .
C407 N410 C409 112.0(2) . .
C412 N410 C409 125.7(2) . .
N408 C411 N413 116.1(2) . .
N410 C412 N415 115.3(2) . .
C417 N413 C414 112.7(2) . .
C417 N413 C411 124.0(2) . .
C414 N413 C411 122.9(2) . .
N413 C414 N415 115.6(2) . .
N413 C414 C421 103.5(2) . .
N415 C414 C421 103.2(2) . .
C419 N415 C412 122.5(2) . .
C419 N415 C414 111.9(2) . .
C412 N415 C414 122.6(2) . .
C417 O416 Na12 142.07(18) . .
O416 C417 N413 125.8(3) . .
O416 C417 N420 125.7(3) . .
N413 C417 N420 108.5(2) . .
C419 O418 Na8 150.90(18) . .
O418 C419 N415 126.4(3) . .
O418 C419 N422 125.0(3) . .
N415 C419 N422 108.6(2) . .
C417 N420 C423 122.3(2) . .
C417 N420 C421 111.1(2) . .
C423 N420 C421 120.4(2) . .
N422 C421 N420 114.3(2) . .
N422 C421 C414 103.6(2) . .
N420 C421 C414 103.5(2) . .
C419 N422 C421 112.3(2) . .
C419 N422 C424 122.1(2) . .
C421 N422 C424 123.3(2) . .
N420 C423 N425 113.5(2) . .
N427 C424 N422 114.0(2) . .
C429 N425 C423 118.8(2) . .
C429 N425 C426 109.9(2) . .
C423 N425 C426 121.7(2) . .
N427 C426 N425 115.3(2) . .
N427 C426 C433 102.5(2) . .
N425 C426 C433 102.6(2) . .
C431 N427 C426 112.8(2) . .
C431 N427 C424 123.8(2) . .
C426 N427 C424 123.3(2) . .
O428 C429 N432 125.8(3) . .
O428 C429 N425 126.2(3) . .
N432 C429 N425 107.9(2) . .
O430 C431 N427 126.2(3) . .
O430 C431 N434 125.9(3) . .
N427 C431 N434 107.9(3) . .
C429 N432 C433 113.3(2) . .
C429 N432 C435 123.2(2) . .
C433 N432 C435 123.2(2) . .
N432 C433 N434 114.9(2) . .
N432 C433 C426 102.8(2) . .
N434 C433 C426 102.8(2) . .
C431 N434 C433 110.8(2) . .
C431 N434 C436 119.7(2) . .
C433 N434 C436 122.7(2) . .
N437 C435 N432 113.3(2) . .
N439 C436 N434 113.1(2) . .
C441 N437 C438 112.7(2) . .
C441 N437 C435 121.8(2) . .
C438 N437 C435 124.4(2) . .
N437 C438 N439 114.5(2) . .
N437 C438 C445 103.5(2) . .
N439 C438 C445 103.4(2) . .
C443 N439 C438 111.4(2) . .
C443 N439 C436 121.7(2) . .
C438 N439 C436 120.6(2) . .
O440 C441 N444 126.1(3) . .
O440 C441 N437 125.6(3) . .
N444 C441 N437 108.4(2) . .
C443 O442 Na11 138.60(19) . .
O442 C443 N446 125.3(3) . .
O442 C443 N439 126.5(3) . .
N446 C443 N439 108.2(2) . .
C441 N444 C447 121.6(2) . .
C441 N444 C445 112.0(2) . .
C447 N444 C445 122.1(2) . .
N446 C445 N444 114.5(2) . .
N446 C445 C438 103.5(2) . .
N444 C445 C438 102.9(2) . .
C443 N446 C445 112.7(2) . .
C443 N446 C448 123.6(2) . .
C445 N446 C448 122.6(2) . .
N449 C447 N444 114.2(2) . .
N451 C448 N446 114.3(2) . .
C453 N449 C447 124.0(2) . .
C453 N449 C450 112.7(2) . .
C447 N449 C450 122.6(2) . .
N449 C450 N451 114.2(2) . .
N449 C450 C457 103.1(2) . .
N451 C450 C457 103.0(2) . .
C455 N451 C448 122.3(2) . .
C455 N451 C450 111.2(2) . .
C448 N451 C450 122.8(2) . .
O452 C453 N456 127.2(3) . .
O452 C453 N449 125.0(3) . .
N456 C453 N449 107.9(3) . .
C455 O454 Na11 144.71(19) . .
C455 O454 Na13 109.02(17) . .
Na11 O454 Na13 85.31(6) . .
O454 C455 N458 125.9(3) . .
O454 C455 N451 125.0(3) . .
N458 C455 N451 109.1(2) . .
C453 N456 C457 113.0(2) . .
N458 C457 N456 114.4(2) . .
N458 C457 C450 103.1(2) . .
N456 C457 C450 102.8(2) . .
C455 N458 C457 113.2(2) . .
N501 C56 N601 114.2(2) . .
C505 N501 C502 113.1(2) . .
C505 N501 C56 123.4(2) . .
C502 N501 C56 123.3(2) . .
N503 C502 N501 114.1(2) . .
N503 C502 C509 102.2(2) . .
N501 C502 C509 103.3(2) . .
C507 N503 C502 113.8(2) . .
C505 O504 Na2 132.39(17) . .
O504 C505 N501 126.1(3) . .
O504 C505 N508 125.7(2) . .
N501 C505 N508 108.2(2) . .
O506 C507 N503 127.9(3) . .
O506 C507 N510 124.4(3) . .
N503 C507 N510 107.7(3) . .
C505 N508 C511 122.1(2) . .
C505 N508 C509 112.0(2) . .
C511 N508 C509 124.5(2) . .
N510 C509 N508 114.9(2) . .
N510 C509 C502 103.1(2) . .
N508 C509 C502 102.8(2) . .
C507 N510 C512 121.6(2) . .
C507 N510 C509 112.1(2) . .
C512 N510 C509 126.2(2) . .
N508 C511 N513 115.0(2) . .
N510 C512 N515 114.5(2) . .
C517 N513 C511 123.7(2) . .
C517 N513 C514 112.1(2) . .
C511 N513 C514 123.5(2) . .
N513 C514 N515 114.5(2) . .
N513 C514 C521 103.7(2) . .
N515 C514 C521 103.0(2) . .
C519 N515 C514 112.1(2) . .
C519 N515 C512 121.9(2) . .
C514 N515 C512 122.7(2) . .
C517 O516 Na2 136.24(18) . .
O516 C517 N520 126.4(3) . .
O516 C517 N513 125.5(3) . .
N520 C517 N513 108.2(2) . .
C519 O518 Na4 152.72(18) . .
O518 C519 N515 126.6(3) . .
O518 C519 N522 125.3(3) . .
N515 C519 N522 108.1(2) . .
C517 N520 C523 121.7(2) . .
C517 N520 C521 112.4(2) . .
C523 N520 C521 121.6(2) . .
N522 C521 N520 113.9(2) . .
N522 C521 C514 103.9(2) . .
N520 C521 C514 103.2(2) . .
C519 N522 C521 112.3(2) . .
C519 N522 C524 122.4(2) . .
C521 N522 C524 123.4(2) . .
N520 C523 N525 113.4(2) . .
N527 C524 N522 113.6(2) . .
C529 N525 C523 119.2(2) . .
C529 N525 C526 111.4(2) . .
C523 N525 C526 123.0(2) . .
N527 C526 N525 115.2(2) . .
N527 C526 C533 103.3(2) . .
N525 C526 C533 102.6(2) . .
C531 N527 C526 112.6(2) . .
C531 N527 C524 123.8(2) . .
C526 N527 C524 123.5(2) . .
O528 C529 N532 125.4(3) . .
O528 C529 N525 126.5(3) . .
N532 C529 N525 108.1(3) . .
O530 C531 N527 126.4(3) . .
O530 C531 N534 125.2(3) . .
N527 C531 N534 108.4(2) . .
C529 N532 C533 112.4(2) . .
C529 N532 C535 122.8(3) . .
C533 N532 C535 123.3(3) . .
N532 C533 N534 114.1(2) . .
N532 C533 C526 103.7(2) . .
N534 C533 C526 102.6(2) . .
C531 N534 C536 120.6(2) . .
C531 N534 C533 110.7(2) . .
C536 N534 C533 122.5(2) . .
N532 C535 N537 112.6(2) . .
N539 C536 N534 113.0(2) . .
C541 N537 C538 112.7(2) . .
C541 N537 C535 122.9(3) . .
C538 N537 C535 122.7(3) . .
N537 C538 N539 114.2(2) . .
N537 C538 C545 103.2(2) . .
N539 C538 C545 103.9(2) . .
C543 N539 C536 120.8(2) . .
C543 N539 C538 110.9(2) . .
C536 N539 C538 120.2(2) . .
O540 C541 N544 125.7(3) . .
O540 C541 N537 125.9(3) . .
N544 C541 N537 108.4(3) . .
C543 O542 Na7 136.96(18) . .
O542 C543 N546 125.3(3) . .
O542 C543 N539 125.9(3) . .
N546 C543 N539 108.7(2) . .
C541 N544 C547 122.3(3) . .
C541 N544 C545 111.8(2) . .
C547 N544 C545 123.0(2) . .
N546 C545 N544 114.4(2) . .
N546 C545 C538 103.6(2) . .
N544 C545 C538 103.6(2) . .
C543 N546 C545 112.1(2) . .
C543 N546 C548 122.9(2) . .
C545 N546 C548 121.3(2) . .
N549 C547 N544 114.0(2) . .
N551 C548 N546 114.1(2) . .
C553 N549 C547 122.9(3) . .
C553 N549 C550 111.7(3) . .
C547 N549 C550 122.9(3) . .
N549 C550 N551 113.9(2) . .
N549 C550 C557 103.3(2) . .
N551 C550 C557 103.0(2) . .
C555 N551 C548 123.1(2) . .
C555 N551 C550 112.0(2) . .
C548 N551 C550 122.5(2) . .
O552 C553 N556 126.1(3) . .
O552 C553 N549 125.0(3) . .
N556 C553 N549 109.0(3) . .
C555 O554 Na7 137.04(19) . .
C555 O554 Na1 113.57(18) . .
Na7 O554 Na1 83.16(6) . .
O554 C555 N558 126.2(3) . .
O554 C555 N551 125.1(3) . .
N558 C555 N551 108.6(3) . .
C553 N556 C557 113.2(3) . .
N556 C557 N558 115.1(3) . .
N556 C557 C550 102.5(3) . .
N558 C557 C550 102.7(2) . .
C555 N558 C557 113.3(2) . .
C605 N601 C602 112.6(2) . .
C605 N601 C56 123.1(2) . .
C602 N601 C56 123.5(2) . .
N601 C602 N603 113.9(2) . .
N601 C602 C609 103.6(2) . .
N603 C602 C609 102.3(2) . .
C607 N603 C602 114.0(2) . .
C605 O604 Na6 142.88(17) . .
O604 C605 N601 125.6(2) . .
O604 C605 N608 125.9(2) . .
N601 C605 N608 108.5(2) . .
O606 C607 N603 127.7(3) . .
O606 C607 N610 124.7(3) . .
N603 C607 N610 107.6(2) . .
C605 N608 C611 122.0(2) . .
C605 N608 C609 112.3(2) . .
C611 N608 C609 124.5(2) . .
N610 C609 N608 115.9(2) . .
N610 C609 C602 103.2(2) . .
N608 C609 C602 102.7(2) . .
C607 N610 C612 122.0(2) . .
C607 N610 C609 112.1(2) . .
C612 N610 C609 125.7(2) . .
N608 C611 N613 115.8(2) . .
N610 C612 N615 114.6(2) . .
C617 N613 C614 112.7(2) . .
C617 N613 C611 124.1(2) . .
C614 N613 C611 122.6(2) . .
N615 C614 N613 115.4(2) . .
N615 C614 C621 103.3(2) . .
N613 C614 C621 103.37(19) . .
C619 N615 C614 111.9(2) . .
C619 N615 C612 122.3(2) . .
C614 N615 C612 122.7(2) . .
C617 O616 Na6 140.10(17) . .
O616 C617 N613 126.2(2) . .
O616 C617 N620 125.7(2) . .
N613 C617 N620 108.1(2) . .
C619 O618 Na1 151.98(17) . .
O618 C619 N615 126.3(3) . .
O618 C619 N622 124.8(2) . .
N615 C619 N622 108.9(2) . .
C617 N620 C623 123.4(2) . .
C617 N620 C621 111.8(2) . .
C623 N620 C621 119.5(2) . .
N622 C621 N620 113.7(2) . .
N622 C621 C614 104.1(2) . .
N620 C621 C614 103.64(19) . .
C619 N622 C621 111.2(2) . .
C619 N622 C624 121.1(2) . .
C621 N622 C624 121.5(2) . .
N620 C623 N625 113.9(2) . .
N627 C624 N622 113.6(2) . .
C629 N625 C623 118.6(2) . .
C629 N625 C626 109.9(2) . .
C623 N625 C626 122.1(2) . .
N627 C626 N625 115.5(2) . .
N627 C626 C633 102.8(2) . .
N625 C626 C633 102.8(2) . .
C631 N627 C626 112.1(2) . .
C631 N627 C624 123.8(2) . .
C626 N627 C624 124.0(2) . .
O628 C629 N632 124.4(2) . .
O628 C629 N625 126.7(2) . .
N632 C629 N625 108.9(2) . .
O630 C631 N634 125.4(3) . .
O630 C631 N627 126.1(2) . .
N634 C631 N627 108.5(2) . .
C629 N632 C633 112.2(2) . .
C629 N632 C635 122.0(2) . .
C633 N632 C635 125.7(2) . .
N632 C633 N634 114.0(2) . .
N632 C633 C626 103.0(2) . .
N634 C633 C626 102.3(2) . .
C631 N634 C636 120.5(2) . .
C631 N634 C633 110.6(2) . .
C636 N634 C633 123.0(2) . .
N637 C635 N632 113.6(2) . .
N639 C636 N634 113.5(2) . .
C641 N637 C638 112.3(2) . .
C641 N637 C635 122.5(2) . .
C638 N637 C635 123.7(2) . .
N637 C638 N639 114.7(2) . .
N637 C638 C645 103.5(2) . .
N639 C638 C645 103.9(2) . .
C643 N639 C636 121.5(2) . .
C643 N639 C638 110.9(2) . .
C636 N639 C638 120.4(2) . .
O640 C641 N644 125.8(3) . .
O640 C641 N637 126.0(3) . .
N644 C641 N637 108.2(2) . .
C643 O642 Na5 137.60(18) . .
O642 C643 N646 125.7(3) . .
O642 C643 N639 125.9(3) . .
N646 C643 N639 108.4(2) . .
C641 N644 C647 121.0(2) . .
C641 N644 C645 111.5(2) . .
C647 N644 C645 121.2(2) . .
N646 C645 N644 114.6(2) . .
N646 C645 C638 103.3(2) . .
N644 C645 C638 103.3(2) . .
C643 N646 C645 112.6(2) . .
C643 N646 C648 123.6(2) . .
C645 N646 C648 122.5(2) . .
N649 C647 N644 114.5(2) . .
N651 C648 N646 114.7(2) . .
C653 N649 C647 123.8(2) . .
C653 N649 C650 112.6(2) . .
C647 N649 C650 123.2(2) . .
N649 C650 N651 114.2(2) . .
N649 C650 C657 103.1(2) . .
N651 C650 C657 103.0(2) . .
C655 N651 C648 122.5(2) . .
C655 N651 C650 111.3(2) . .
C648 N651 C650 122.0(2) . .
O652 C653 N656 126.4(3) . .
O652 C653 N649 125.4(3) . .
N656 C653 N649 108.2(2) . .
C655 O654 Na5 141.19(18) . .
C655 O654 Na4 112.21(16) . .
Na5 O654 Na4 83.47(5) . .
O654 C655 N658 126.3(3) . .
O654 C655 N651 124.8(3) . .
N658 C655 N651 108.9(2) . .
C653 N656 C657 112.4(2) . .
N658 C657 N656 114.2(2) . .
N658 C657 C650 103.1(2) . .
N656 C657 C650 102.8(2) . .
C655 N658 C657 112.8(2) . .
N801 C78 N701 112.7(2) . .
C705 N701 C78 121.5(2) . .
C705 N701 C702 112.4(2) . .
C78 N701 C702 122.3(2) . .
N703 C702 N701 114.5(2) . .
N703 C702 C709 102.9(2) . .
N701 C702 C709 102.8(2) . .
C707 N703 C702 113.4(2) . .
C705 O704 Na4 135.62(16) . .
C705 O704 Na5 132.45(16) . .
Na4 O704 Na5 90.26(6) . .
O704 C705 N701 125.4(3) . .
O704 C705 N708 125.7(3) . .
N701 C705 N708 108.8(2) . .
O706 C707 N703 127.1(3) . .
O706 C707 N710 124.7(3) . .
N703 C707 N710 108.2(2) . .
C705 N708 C711 122.6(2) . .
C705 N708 C709 112.6(2) . .
C711 N708 C709 124.6(2) . .
N710 C709 N708 116.1(2) . .
N710 C709 C702 103.1(2) . .
N708 C709 C702 103.2(2) . .
C707 N710 C709 112.4(2) . .
C707 N710 C712 123.1(2) . .
C709 N710 C712 124.2(2) . .
N708 C711 N713 115.4(2) . .
N710 C712 N715 115.0(2) . .
C717 N713 C714 112.0(2) . .
C717 N713 C711 123.4(2) . .
C714 N713 C711 124.5(2) . .
N713 C714 N715 115.6(2) . .
N713 C714 C721 103.7(2) . .
N715 C714 C721 103.0(2) . .
C719 N715 C712 122.7(2) . .
C719 N715 C714 112.1(2) . .
C712 N715 C714 124.2(2) . .
C717 O716 Na4 151.78(17) . .
O716 C717 N713 125.8(2) . .
O716 C717 N720 125.6(2) . .
N713 C717 N720 108.6(2) . .
C719 O718 Na6 150.65(18) . .
O718 C719 N722 125.7(2) . .
O718 C719 N715 126.0(3) . .
N722 C719 N715 108.3(2) . .
C717 N720 C723 120.3(2) . .
C717 N720 C721 111.8(2) . .
C723 N720 C721 122.2(2) . .
N722 C721 N720 114.8(2) . .
N722 C721 C714 103.1(2) . .
N720 C721 C714 102.8(2) . .
C719 N722 C724 122.6(2) . .
C719 N722 C721 112.6(2) . .
C724 N722 C721 124.8(2) . .
N720 C723 N725 113.6(2) . .
N722 C724 N727 114.5(2) . .
C729 N725 C723 122.2(2) . .
C729 N725 C726 111.5(2) . .
C723 N725 C726 122.3(2) . .
N727 C726 N725 114.7(2) . .
N727 C726 C733 103.8(2) . .
N725 C726 C733 103.2(2) . .
C731 N727 C726 112.3(2) . .
C731 N727 C724 122.5(2) . .
C726 N727 C724 122.5(2) . .
O728 C729 N725 126.6(3) . .
O728 C729 N732 124.7(3) . .
N725 C729 N732 108.7(2) . .
O730 C731 N727 126.3(3) . .
O730 C731 N734 125.9(2) . .
N727 C731 N734 107.7(2) . .
C729 N732 C735 122.5(2) . .
C729 N732 C733 112.1(2) . .
C735 N732 C733 123.3(2) . .
N732 C733 N734 114.7(2) . .
N732 C733 C726 103.4(2) . .
N734 C733 C726 103.0(2) . .
C731 N734 C736 121.2(2) . .
C731 N734 C733 111.5(2) . .
C736 N734 C733 121.5(2) . .
N737 C735 N732 113.4(2) . .
N734 C736 N739 112.6(2) . .
C741 N737 C735 123.1(2) . .
C741 N737 C738 112.5(2) . .
C735 N737 C738 123.5(2) . .
N737 C738 N739 114.7(2) . .
N737 C738 C745 103.3(2) . .
N739 C738 C745 103.9(2) . .
C743 N739 C738 111.1(2) . .
C743 N739 C736 119.8(2) . .
C738 N739 C736 121.5(2) . .
O740 C741 N737 125.5(3) . .
O740 C741 N744 125.8(3) . .
N737 C741 N744 108.7(2) . .
O742 C743 N746 126.1(3) . .
O742 C743 N739 125.7(3) . .
N746 C743 N739 108.1(2) . .
C741 N744 C747 121.6(2) . .
C741 N744 C745 111.3(2) . .
C747 N744 C745 121.5(2) . .
N746 C745 N744 113.8(2) . .
N746 C745 C738 103.3(2) . .
N744 C745 C738 103.1(2) . .
C743 N746 C745 112.5(2) . .
C743 N746 C748 122.9(2) . .
C745 N746 C748 121.7(2) . .
N749 C747 N744 113.5(2) . .
N751 C748 N746 113.5(2) . .
C753 N749 C747 122.4(2) . .
C753 N749 C750 111.9(2) . .
C747 N749 C750 123.4(2) . .
N749 C750 N751 113.7(2) . .
N749 C750 C757 103.2(2) . .
N751 C750 C757 103.2(2) . .
C755 N751 C748 122.1(2) . .
C755 N751 C750 111.9(2) . .
C748 N751 C750 123.7(2) . .
O752 C753 N756 126.5(3) . .
O752 C753 N749 125.0(3) . .
N756 C753 N749 108.5(2) . .
O754 C755 N758 126.4(3) . .
O754 C755 N751 124.6(3) . .
N758 C755 N751 109.0(2) . .
C753 N756 C757 113.1(2) . .
N756 C757 N758 114.8(2) . .
N756 C757 C750 103.2(2) . .
N758 C757 C750 103.1(2) . .
C755 N758 C757 112.6(2) . .
C805 N801 C78 120.6(2) . .
C805 N801 C802 112.0(2) . .
C78 N801 C802 123.6(2) . .
N801 C802 N803 115.5(2) . .
N801 C802 C809 104.0(2) . .
N803 C802 C809 102.2(2) . .
C807 N803 C802 112.9(3) . .
C805 O804 Na1 142.27(17) . .
C805 O804 Na7 128.55(17) . .
Na1 O804 Na7 86.64(6) . .
O804 C805 N808 126.2(3) . .
O804 C805 N801 125.5(3) . .
N808 C805 N801 108.3(2) . .
C807 O806 Na2 133.5(2) . .
O806 C807 N803 126.5(3) . .
O806 C807 N810 124.7(3) . .
N803 C807 N810 108.8(3) . .
C805 N808 C811 121.6(2) . .
C805 N808 C809 113.1(2) . .
C811 N808 C809 124.9(2) . .
N810 C809 N808 116.3(2) . .
N810 C809 C802 103.8(2) . .
N808 C809 C802 102.2(2) . .
C807 N810 C812 123.0(3) . .
C807 N810 C809 111.8(3) . .
C812 N810 C809 125.0(3) . .
N808 C811 N813 115.5(2) . .
N810 C812 N815 115.1(2) . .
C817 N813 C814 112.9(2) . .
C817 N813 C811 122.7(2) . .
C814 N813 C811 124.1(2) . .
N813 C814 N815 114.9(2) . .
N813 C814 C821 103.4(2) . .
N815 C814 C821 103.1(2) . .
C819 N815 C812 124.8(3) . .
C819 N815 C814 112.5(2) . .
C812 N815 C814 121.7(2) . .
C817 O816 Na1 150.2(2) . .
O816 C817 N813 126.3(3) . .
O816 C817 N820 125.6(3) . .
N813 C817 N820 108.0(2) . .
C819 O818 Na2 137.88(18) . .
O818 C819 N822 126.3(3) . .
O818 C819 N815 125.6(3) . .
N822 C819 N815 108.1(3) . .
C817 N820 C823 121.0(2) . .
C817 N820 C821 112.1(2) . .
C823 N820 C821 122.5(2) . .
N820 C821 N822 114.2(2) . .
N820 C821 C814 103.6(2) . .
N822 C821 C814 103.2(2) . .
C819 N822 C821 112.7(2) . .
C819 N822 C824 123.5(2) . .
C821 N822 C824 121.7(2) . .
N820 C823 N825 113.5(2) . .
N827 C824 N822 113.4(2) . .
C829 N825 C826 112.0(2) . .
C829 N825 C823 122.7(2) . .
C826 N825 C823 121.5(2) . .
N827 C826 N825 114.6(2) . .
N827 C826 C833 103.7(2) . .
N825 C826 C833 103.1(2) . .
C831 N827 C824 122.0(2) . .
C831 N827 C826 111.8(2) . .
C824 N827 C826 122.9(2) . .
O828 C829 N832 124.7(3) . .
O828 C829 N825 126.9(3) . .
N832 C829 N825 108.4(2) . .
C831 O830 Na3 154.49(17) . .
O830 C831 N827 125.6(3) . .
O830 C831 N834 125.6(2) . .
N827 C831 N834 108.8(2) . .
C829 N832 C833 112.7(2) . .
C829 N832 C835 123.0(2) . .
C833 N832 C835 123.3(2) . .
N832 C833 N834 114.2(2) . .
N832 C833 C826 103.2(2) . .
N834 C833 C826 103.5(2) . .
C831 N834 C833 111.0(2) . .
C831 N834 C836 120.8(2) . .
C833 N834 C836 123.2(2) . .
N837 C835 N832 112.8(2) . .
N839 C836 N834 113.5(2) . .
C841 N837 C835 121.5(2) . .
C841 N837 C838 112.2(2) . .
C835 N837 C838 123.4(2) . .
N837 C838 N839 114.1(2) . .
N837 C838 C845 103.56(19) . .
N839 C838 C845 103.6(2) . .
C843 N839 C836 122.9(2) . .
C843 N839 C838 111.6(2) . .
C836 N839 C838 122.6(2) . .
O840 C841 N837 125.8(2) . .
O840 C841 N844 125.6(2) . .
N837 C841 N844 108.5(2) . .
O842 C843 N846 125.8(2) . .
O842 C843 N839 125.7(2) . .
N846 C843 N839 108.5(2) . .
C841 N844 C847 120.2(2) . .
C841 N844 C845 111.4(2) . .
C847 N844 C845 120.1(2) . .
N846 C845 N844 114.0(2) . .
N846 C845 C838 103.66(19) . .
N844 C845 C838 103.60(19) . .
C843 N846 C845 112.1(2) . .
C843 N846 C848 122.3(2) . .
C845 N846 C848 122.3(2) . .
N849 C847 N844 113.5(2) . .
N851 C848 N846 114.3(2) . .
C853 N849 C847 121.6(2) . .
C853 N849 C850 112.8(2) . .
C847 N849 C850 123.2(2) . .
N849 C850 N851 114.0(2) . .
N849 C850 C857 102.8(2) . .
N851 C850 C857 103.5(2) . .
C855 N851 C850 111.4(2) . .
C855 N851 C848 122.7(2) . .
C850 N851 C848 123.0(2) . .
O852 C853 N856 126.0(2) . .
O852 C853 N849 126.1(3) . .
N856 C853 N849 107.8(2) . .
C855 O854 Na3 143.02(17) . 2
C855 O854 Na6 110.19(16) . .
Na3 O854 Na6 88.36(6) 2 .
O854 C855 N858 125.8(3) . .
O854 C855 N851 125.6(2) . .
N858 C855 N851 108.7(2) . .
C853 N856 C857 114.0(2) . .
N858 C857 N856 114.7(2) . .
N858 C857 C850 102.4(2) . .
N856 C857 C850 102.5(2) . .
C855 N858 C857 114.0(2) . .
O618 Na1 O816 96.86(6) . .
O618 Na1 O804 85.44(6) . .
O816 Na1 O804 90.40(6) . .
O618 Na1 O2W 85.30(6) . .
O816 Na1 O2W 95.52(6) . .
O804 Na1 O2W 169.54(7) . .
O618 Na1 O1W 90.05(5) . .
O816 Na1 O1W 167.20(7) . .
O804 Na1 O1W 79.38(5) . .
O2W Na1 O1W 95.78(7) . .
O618 Na1 O554 162.55(7) . .
O816 Na1 O554 95.75(6) . .
O804 Na1 O554 82.44(6) . .
O2W Na1 O554 105.45(6) . .
O1W Na1 O554 75.42(5) . .
Na7 O1W Na1 85.04(7) . .
O516 Na2 O504 100.29(6) . .
O516 Na2 O818 137.89(6) . .
O504 Na2 O818 102.50(7) . .
O516 Na2 O3W 115.60(7) . .
O504 Na2 O3W 78.75(7) . .
O818 Na2 O3W 103.34(7) . .
O516 Na2 O4W 83.93(10) . .
O504 Na2 O4W 164.23(10) . .
O818 Na2 O4W 83.60(10) . .
O3W Na2 O4W 85.71(11) . .
O516 Na2 O806 75.05(6) . .
O504 Na2 O806 74.47(6) . .
O818 Na2 O806 77.61(6) . .
O3W Na2 O806 152.68(8) . .
O4W Na2 O806 121.25(10) . .
O8W Na3 O830 82.0(3) . .
O8W Na3 O7W 15.56(19) . .
O830 Na3 O7W 82.3(3) . .
O8W Na3 O5W 112.3(2) . .
O830 Na3 O5W 85.57(6) . .
O7W Na3 O5W 96.9(2) . .
O8W Na3 O854 93.2(3) . 2
O830 Na3 O854 161.70(6) . 2
O7W Na3 O854 88.4(3) . 2
O5W Na3 O854 79.96(6) . 2
O8W Na3 O6W 152.0(2) . .
O830 Na3 O6W 98.78(6) . .
O7W Na3 O6W 167.5(2) . .
O5W Na3 O6W 95.62(9) . .
O854 Na3 O6W 93.76(6) 2 .
Na3 O6W Na6 89.77(8) . 2
O518 Na4 O704 90.23(7) . .
O518 Na4 O716 105.09(6) . .
O704 Na4 O716 90.44(6) . .
O518 Na4 O9W 91.04(6) . .
O704 Na4 O9W 172.86(7) . .
O716 Na4 O9W 96.00(6) . .
O518 Na4 O10W 87.39(5) . .
O704 Na4 O10W 76.61(5) . .
O716 Na4 O10W 162.19(6) . .
O9W Na4 O10W 96.43(8) . .
O518 Na4 O654 161.27(6) . .
O704 Na4 O654 81.49(6) . .
O716 Na4 O654 91.82(6) . .
O9W Na4 O654 95.21(6) . .
O10W Na4 O654 74.39(5) . .
Na5 O10W Na4 84.57(7) . .
O13W Na5 O704 111.5(3) . .
O13W Na5 O11W 79.3(3) . .
O704 Na5 O11W 167.93(10) . .
O13W Na5 O654 163.0(3) . .
O704 Na5 O654 84.03(6) . .
O11W Na5 O654 86.00(10) . .
O13W Na5 O12W 21.8(2) . .
O704 Na5 O12W 98.91(18) . .
O11W Na5 O12W 93.0(2) . .
O654 Na5 O12W 154.4(2) . .
O13W Na5 O10W 99.1(3) . .
O704 Na5 O10W 75.89(5) . .
O11W Na5 O10W 108.52(11) . .
O654 Na5 O10W 77.40(5) . .
O12W Na5 O10W 78.7(2) . .
O13W Na5 O642 88.8(3) . .
O704 Na5 O642 81.34(6) . .
O11W Na5 O642 93.88(10) . .
O654 Na5 O642 100.76(6) . .
O12W Na5 O642 104.80(19) . .
O10W Na5 O642 157.22(6) . .
O718 Na6 O604 91.16(7) . .
O718 Na6 O14W 101.49(7) . .
O604 Na6 O14W 166.18(8) . .
O718 Na6 O616 99.11(6) . .
O604 Na6 O616 99.07(6) . .
O14W Na6 O616 84.51(7) . .
O718 Na6 O6W 81.61(6) . 2
O604 Na6 O6W 82.89(7) . 2
O14W Na6 O6W 93.40(10) . 2
O616 Na6 O6W 177.89(7) . 2
O718 Na6 O854 166.33(6) . .
O604 Na6 O854 79.06(6) . .
O14W Na6 O854 87.52(7) . .
O616 Na6 O854 91.92(6) . .
O6W Na6 O854 87.66(6) 2 .
O18W Na7 O15W 75.6(4) . .
O18W Na7 O804 112.7(4) . .
O15W Na7 O804 171.4(2) . .
O18W Na7 O1W 95.3(5) . .
O15W Na7 O1W 101.9(2) . .
O804 Na7 O1W 79.90(5) . .
O18W Na7 O17W 17.2(4) . .
O15W Na7 O17W 87.8(3) . .
O804 Na7 O17W 100.8(2) . .
O1W Na7 O17W 80.8(3) . .
O18W Na7 O542 89.2(5) . .
O15W Na7 O542 98.2(2) . .
O804 Na7 O542 80.29(6) . .
O1W Na7 O542 159.89(6) . .
O17W Na7 O542 99.6(3) . .
O18W Na7 O554 161.3(4) . .
O15W Na7 O554 89.8(2) . .
O804 Na7 O554 82.49(6) . .
O1W Na7 O554 76.01(5) . .
O17W Na7 O554 155.6(3) . .
O542 Na7 O554 104.75(6) . .
O18W Na7 O16W 90.2(5) . .
O15W Na7 O16W 14.9(3) . .
O804 Na7 O16W 157.1(3) . .
O1W Na7 O16W 97.8(4) . .
O17W Na7 O16W 101.3(4) . .
O542 Na7 O16W 101.8(4) . .
O554 Na7 O16W 74.9(3) . .
O418 Na8 O116 103.79(7) . .
O418 Na8 O104 87.80(7) . .
O116 Na8 O104 88.43(6) . .
O418 Na8 O19W 87.26(6) . .
O116 Na8 O19W 163.31(7) . .
O104 Na8 O19W 79.41(6) . .
O418 Na8 O20W 82.59(6) . .
O116 Na8 O20W 80.89(6) . .
O104 Na8 O20W 163.47(7) . .
O19W Na8 O20W 113.36(8) . .
O418 Na8 O354 162.32(6) . .
O116 Na8 O354 88.56(6) . .
O104 Na8 O354 79.82(6) . .
O19W Na8 O354 78.14(5) . .
O20W Na8 O354 112.25(7) . .
O418 Na8 Na14 114.12(5) . .
Na14 O19W Na8 84.48(7) . .
O23W Na9 O24W 15.0(3) . .
O23W Na9 O130 85.2(2) . 2_656
O24W Na9 O130 84.7(4) . 2_656
O23W Na9 O21W 113.1(3) . .
O24W Na9 O21W 98.1(4) . .
O130 Na9 O21W 86.63(6) 2_656 .
O23W Na9 O22W 156.6(3) . .
O24W Na9 O22W 171.5(4) . .
O130 Na9 O22W 97.18(6) 2_656 .
O21W Na9 O22W 90.35(9) . .
O23W Na9 O154 90.1(2) . .
O24W Na9 O154 86.0(4) . .
O130 Na9 O154 160.87(6) 2_656 .
O21W Na9 O154 78.18(6) . .
O22W Na9 O154 94.49(6) . .
Na9 O22W Na12 90.06(8) . .
O304 Na10 O316 99.21(7) . .
O304 Na10 O25W 79.83(7) . .
O316 Na10 O25W 115.09(7) . .
O304 Na10 O118 101.80(7) . .
O316 Na10 O118 136.33(6) . .
O25W Na10 O118 106.08(7) . .
O304 Na10 O26W 167.64(9) . .
O316 Na10 O26W 85.86(8) . .
O25W Na10 O26W 87.81(10) . .
O118 Na10 O26W 81.63(8) . .
O304 Na10 O106 72.95(6) . .
O316 Na10 O106 73.97(6) . .
O25W Na10 O106 152.49(8) . .
O118 Na10 O106 76.30(6) . .
O26W Na10 O106 119.39(8) . .
O454 Na11 O28W 89.31(9) . .
O454 Na11 O204 82.84(6) . .
O28W Na11 O204 165.19(11) . .
O454 Na11 O30W 169.1(3) . .
O28W Na11 O30W 81.8(4) . .
O204 Na11 O30W 107.2(3) . .
O454 Na11 O29W 155.0(2) . .
O28W Na11 O29W 92.99(17) . .
O204 Na11 O29W 99.44(14) . .
O30W Na11 O29W 21.7(3) . .
O454 Na11 O27W 77.48(6) . .
O28W Na11 O27W 113.70(13) . .
O204 Na11 O27W 76.90(6) . .
O30W Na11 O27W 100.3(5) . .
O29W Na11 O27W 78.8(2) . .
O454 Na11 O442 97.26(6) . .
O28W Na11 O442 88.28(11) . .
O204 Na11 O442 80.32(6) . .
O30W Na11 O442 88.8(5) . .
O29W Na11 O442 107.7(2) . .
O27W Na11 O442 157.07(7) . .
Na13 O27W Na11 84.42(7) . .
O218 Na12 O404 93.45(7) . .
O218 Na12 O416 98.98(6) . .
O404 Na12 O416 98.82(7) . .
O218 Na12 O31W 104.60(7) . .
O404 Na12 O31W 156.24(8) . .
O416 Na12 O31W 93.56(7) . .
O218 Na12 O22W 82.15(6) . .
O404 Na12 O22W 78.70(7) . .
O416 Na12 O22W 177.36(8) . .
O31W Na12 O22W 88.44(9) . .
O218 Na12 O154 167.19(6) . .
O404 Na12 O154 77.80(6) . .
O416 Na12 O154 91.67(6) . .
O31W Na12 O154 81.67(7) . .
O22W Na12 O154 86.92(6) . .
O33W Na13 O318 91.3(3) . .
O33W Na13 O216 105.1(3) . .
O318 Na13 O216 105.47(7) . .
O33W Na13 O204 166.2(3) . .
O318 Na13 O204 86.93(7) . .
O216 Na13 O204 88.56(6) . .
O33W Na13 O32W 24.8(3) . .
O318 Na13 O32W 89.34(7) . .
O216 Na13 O32W 81.84(8) . .
O204 Na13 O32W 168.40(9) . .
O33W Na13 O27W 88.2(3) . .
O318 Na13 O27W 85.30(6) . .
O216 Na13 O27W 162.43(7) . .
O204 Na13 O27W 78.02(6) . .
O32W Na13 O27W 112.64(10) . .
O33W Na13 O454 98.7(3) . .
O318 Na13 O454 156.93(6) . .
O216 Na13 O454 92.02(6) . .
O204 Na13 O454 78.43(6) . .
O32W Na13 O454 108.28(8) . .
O27W Na13 O454 74.34(5) . .
O35W Na14 O34W 79.71(15) . .
O35W Na14 O104 109.60(14) . .
O34W Na14 O104 170.69(7) . .
O35W Na14 O19W 97.07(18) . .
O34W Na14 O19W 97.98(8) . .
O104 Na14 O19W 80.95(5) . .
O35W Na14 O342 85.90(17) . .
O34W Na14 O342 97.91(7) . .
O104 Na14 O342 83.36(6) . .
O19W Na14 O342 164.12(6) . .
O35W Na14 O354 167.16(14) . .
O34W Na14 O354 88.50(7) . .
O104 Na14 O354 82.21(6) . .
O19W Na14 O354 79.44(6) . .
O342 Na14 O354 100.86(6) . .
O35W Na14 O36W 21.78(16) . .
O34W Na14 O36W 89.15(16) . .
O104 Na14 O36W 99.52(16) . .
O19W Na14 O36W 76.30(19) . .
O342 Na14 O36W 104.07(19) . .
O354 Na14 O36W 155.05(19) . .

loop_
_geom_bond_atom_site_label_1
_geom_bond_atom_site_label_2
_geom_bond_distance
_geom_bond_site_symmetry_2
C12 N201 1.437(3) .
C12 N101 1.438(3) .
N101 C105 1.363(3) .
N101 C102 1.444(3) .
C102 N103 1.447(3) .
C102 C109 1.546(4) .
N103 C107 1.352(4) .
O104 C105 1.225(3) .
O104 Na14 2.3383(17) .
O104 Na8 2.4026(17) .
C105 N108 1.355(3) .
O106 C107 1.229(3) .
O106 Na10 2.732(2) .
C107 N110 1.364(4) .
N108 C111 1.444(3) .
N108 C109 1.449(3) .
C109 N110 1.441(3) .
N110 C112 1.437(4) .
C111 N113 1.441(3) .
C112 N115 1.454(4) .
N113 C117 1.369(3) .
N113 C114 1.440(3) .
C114 N115 1.447(3) .
C114 C121 1.549(4) .
N115 C119 1.365(3) .
O116 C117 1.224(3) .
O116 Na8 2.3122(18) .
C117 N120 1.372(3) .
O118 C119 1.229(3) .
O118 Na10 2.4385(19) .
C119 N122 1.367(3) .
N120 C123 1.436(3) .
N120 C121 1.447(3) .
C121 N122 1.457(3) .
N122 C124 1.446(3) .
C123 N125 1.453(3) .
C124 N127 1.456(3) .
N125 C129 1.366(3) .
N125 C126 1.444(3) .
C126 N127 1.456(3) .
C126 C133 1.547(4) .
N127 C131 1.371(3) .
O128 C129 1.228(3) .
C129 N132 1.367(3) .
O130 C131 1.219(3) .
O130 Na9 2.3107(17) 2_656
C131 N134 1.369(3) .
N132 C133 1.444(3) .
N132 C135 1.450(3) .
C133 N134 1.455(3) .
N134 C136 1.461(3) .
C135 N137 1.454(3) .
C136 N139 1.446(3) .
N137 C141 1.369(3) .
N137 C138 1.445(3) .
C138 N139 1.448(3) .
C138 C145 1.549(4) .
N139 C143 1.373(3) .
O140 C141 1.227(3) .
C141 N144 1.368(3) .
O142 C143 1.221(3) .
C143 N146 1.374(3) .
N144 C147 1.450(3) .
N144 C145 1.451(3) .
C145 N146 1.449(3) .
N146 C148 1.459(3) .
C147 N149 1.446(3) .
C148 N151 1.449(3) .
N149 C153 1.370(3) .
N149 C150 1.448(3) .
C150 N151 1.445(3) .
C150 C157 1.547(4) .
N151 C155 1.382(3) .
O152 C153 1.230(3) .
C153 N156 1.350(3) .
O154 C155 1.236(3) .
O154 Na9 2.3993(18) .
O154 Na12 2.6316(19) .
C155 N158 1.342(3) .
N156 C157 1.439(3) .
C157 N158 1.435(3) .
N201 C205 1.358(3) .
N201 C202 1.457(3) .
C202 N203 1.434(3) .
C202 C209 1.555(4) .
N203 C207 1.353(4) .
O204 C205 1.227(3) .
O204 Na13 2.3351(17) .
O204 Na11 2.3459(17) .
C205 N208 1.368(3) .
O206 C207 1.228(3) .
C207 N210 1.379(4) .
N208 C211 1.435(3) .
N208 C209 1.448(3) .
C209 N210 1.436(3) .
N210 C212 1.434(3) .
C211 N213 1.447(3) .
C212 N215 1.444(3) .
N213 C217 1.352(3) .
N213 C214 1.443(3) .
C214 N215 1.448(3) .
C214 C221 1.542(4) .
N215 C219 1.364(3) .
O216 C217 1.223(3) .
O216 Na13 2.3111(18) .
C217 N220 1.377(3) .
O218 C219 1.215(3) .
O218 Na12 2.2922(19) .
C219 N222 1.363(3) .
N220 C223 1.445(3) .
N220 C221 1.451(3) .
C221 N222 1.450(3) .
N222 C224 1.446(3) .
C223 N225 1.442(4) .
C224 N227 1.443(3) .
N225 C229 1.357(4) .
N225 C226 1.454(3) .
C226 N227 1.448(3) .
C226 C233 1.551(4) .
N227 C231 1.373(4) .
O228 C229 1.224(3) .
C229 N232 1.374(4) .
O230 C231 1.219(3) .
C231 N234 1.384(4) .
N232 C235 1.440(4) .
N232 C233 1.456(4) .
C233 N234 1.448(4) .
N234 C236 1.444(4) .
C235 N237 1.432(4) .
C236 N239 1.454(4) .
N237 C241 1.361(4) .
N237 C238 1.446(4) .
C238 N239 1.448(4) .
C238 C245 1.539(4) .
N239 C243 1.382(4) .
O240 C241 1.231(3) .
C241 N244 1.368(4) .
O242 C243 1.221(3) .
C243 N246 1.368(4) .
N244 C245 1.450(4) .
N244 C247 1.455(4) .
C245 N246 1.444(4) .
N246 C248 1.451(4) .
C247 N249 1.429(4) .
C248 N251 1.436(4) .
N249 C253 1.359(4) .
N249 C250 1.446(4) .
C250 N251 1.464(4) .
C250 C257 1.548(5) .
N251 C255 1.364(4) .
O252 C253 1.234(3) .
C253 N256 1.345(4) .
O254 C255 1.228(3) .
C255 N258 1.351(4) .
N256 C257 1.445(4) .
C257 N258 1.432(4) .
C34 N301 1.447(3) .
C34 N401 1.455(3) .
N301 C305 1.358(4) .
N301 C302 1.436(4) .
C302 N303 1.436(4) .
C302 C309 1.554(4) .
N303 C307 1.351(4) .
O304 C305 1.227(3) .
O304 Na10 2.318(2) .
C305 N308 1.369(3) .
O306 C307 1.221(3) .
C307 N310 1.370(4) .
N308 C311 1.440(3) .
N308 C309 1.460(3) .
C309 N310 1.445(3) .
N310 C312 1.445(3) .
C311 N313 1.450(3) .
C312 N315 1.452(3) .
N313 C317 1.369(4) .
N313 C314 1.442(3) .
C314 N315 1.441(3) .
C314 C321 1.543(4) .
N315 C319 1.382(3) .
O316 C317 1.221(3) .
O316 Na10 2.324(2) .
C317 N320 1.365(4) .
O318 C319 1.221(3) .
O318 Na13 2.2983(19) .
C319 N322 1.367(3) .
N320 C323 1.444(4) .
N320 C321 1.446(3) .
C321 N322 1.450(3) .
N322 C324 1.439(3) .
C323 N325 1.457(4) .
C324 N327 1.454(3) .
N325 C329 1.368(4) .
N325 C326 1.459(4) .
C326 N327 1.442(4) .
C326 C333 1.543(4) .
N327 C331 1.365(4) .
O328 C329 1.221(4) .
C329 N332 1.365(4) .
O330 C331 1.219(3) .
C331 N334 1.379(3) .
N332 C333 1.430(4) .
N332 C335 1.448(4) .
C333 N334 1.462(3) .
N334 C336 1.459(3) .
C335 N337 1.442(4) .
C336 N339 1.458(3) .
N337 C341 1.363(4) .
N337 C338 1.434(4) .
C338 N339 1.459(3) .
C338 C345 1.540(4) .
N339 C343 1.380(3) .
O340 C341 1.217(3) .
C341 N344 1.373(4) .
O342 C343 1.225(3) .
O342 Na14 2.4263(18) .
C343 N346 1.372(3) .
N344 C347 1.441(3) .
N344 C345 1.457(3) .
C345 N346 1.452(3) .
N346 C348 1.443(3) .
C347 N349 1.440(3) .
C348 N351 1.439(3) .
N349 C353 1.373(4) .
N349 C350 1.439(3) .
C350 N351 1.454(3) .
C350 C357 1.548(4) .
N351 C355 1.377(3) .
O352 C353 1.224(3) .
C353 N356 1.348(4) .
O354 C355 1.230(3) .
O354 Na14 2.4397(17) .
O354 Na8 2.4940(17) .
C355 N358 1.344(3) .
N356 C357 1.453(4) .
C357 N358 1.435(3) .
N401 C405 1.360(3) .
N401 C402 1.453(3) .
C402 N403 1.432(3) .
C402 C409 1.562(4) .
N403 C407 1.348(3) .
O404 C405 1.222(3) .
O404 Na12 2.309(2) .
C405 N408 1.372(3) .
O406 C407 1.230(3) .
C407 N410 1.379(3) .
N408 C411 1.441(3) .
N408 C409 1.452(3) .
C409 N410 1.438(3) .
N410 C412 1.430(3) .
C411 N413 1.447(3) .
C412 N415 1.443(3) .
N413 C417 1.359(3) .
N413 C414 1.435(3) .
C414 N415 1.453(3) .
C414 C421 1.547(4) .
N415 C419 1.368(3) .
O416 C417 1.226(3) .
O416 Na12 2.3741(18) .
C417 N420 1.383(3) .
O418 C419 1.220(3) .
O418 Na8 2.2555(19) .
C419 N422 1.369(3) .
N420 C423 1.445(3) .
N420 C421 1.449(3) .
C421 N422 1.442(3) .
N422 C424 1.447(3) .
C423 N425 1.468(3) .
C424 N427 1.436(3) .
N425 C429 1.381(3) .
N425 C426 1.474(3) .
C426 N427 1.434(4) .
C426 C433 1.542(4) .
N427 C431 1.368(4) .
O428 C429 1.225(3) .
C429 N432 1.364(3) .
O430 C431 1.222(3) .
C431 N434 1.370(3) .
N432 C433 1.431(3) .
N432 C435 1.446(3) .
C433 N434 1.459(4) .
N434 C436 1.463(3) .
C435 N437 1.441(3) .
C436 N439 1.456(3) .
N437 C441 1.365(3) .
N437 C438 1.434(3) .
C438 N439 1.454(3) .
C438 C445 1.549(4) .
N439 C443 1.378(4) .
O440 C441 1.223(3) .
C441 N444 1.364(4) .
O442 C443 1.231(3) .
O442 Na11 2.680(2) .
C443 N446 1.370(3) .
N444 C447 1.444(3) .
N444 C445 1.453(3) .
C445 N446 1.439(3) .
N446 C448 1.448(3) .
C447 N449 1.432(3) .
C448 N451 1.448(3) .
N449 C453 1.374(4) .
N449 C450 1.437(3) .
C450 N451 1.449(3) .
C450 C457 1.550(4) .
N451 C455 1.371(3) .
O452 C453 1.227(3) .
C453 N456 1.351(4) .
O454 C455 1.234(3) .
O454 Na11 2.3315(19) .
O454 Na13 2.5524(19) .
C455 N458 1.336(3) .
N456 C457 1.447(4) .
C457 N458 1.431(3) .
C56 N501 1.447(3) .
C56 N601 1.451(3) .
N501 C505 1.360(3) .
N501 C502 1.440(3) .
C502 N503 1.440(3) .
C502 C509 1.549(4) .
N503 C507 1.348(4) .
O504 C505 1.223(3) .
O504 Na2 2.3346(18) .
C505 N508 1.371(3) .
O506 C507 1.231(3) .
C507 N510 1.364(3) .
N508 C511 1.443(3) .
N508 C509 1.462(3) .
C509 N510 1.443(3) .
N510 C512 1.440(3) .
C511 N513 1.443(3) .
C512 N515 1.450(3) .
N513 C517 1.372(3) .
N513 C514 1.447(3) .
C514 N515 1.448(3) .
C514 C521 1.543(4) .
N515 C519 1.366(3) .
O516 C517 1.228(3) .
O516 Na2 2.3262(19) .
C517 N520 1.369(3) .
O518 C519 1.225(3) .
O518 Na4 2.2669(18) .
C519 N522 1.373(3) .
N520 C523 1.436(3) .
N520 C521 1.447(3) .
C521 N522 1.432(3) .
N522 C524 1.454(3) .
C523 N525 1.450(3) .
C524 N527 1.450(3) .
N525 C529 1.378(3) .
N525 C526 1.453(3) .
C526 N527 1.440(3) .
C526 C533 1.545(4) .
N527 C531 1.365(3) .
O528 C529 1.220(3) .
C529 N532 1.368(4) .
O530 C531 1.225(3) .
C531 N534 1.372(3) .
N532 C533 1.434(4) .
N532 C535 1.441(3) .
C533 N534 1.469(3) .
N534 C536 1.460(3) .
C535 N537 1.446(4) .
C536 N539 1.450(3) .
N537 C541 1.369(4) .
N537 C538 1.441(4) .
C538 N539 1.456(3) .
C538 C545 1.541(4) .
N539 C543 1.377(3) .
O540 C541 1.225(3) .
C541 N544 1.362(4) .
O542 C543 1.227(3) .
O542 Na7 2.4365(18) .
C543 N546 1.370(3) .
N544 C547 1.446(4) .
N544 C545 1.456(4) .
C545 N546 1.446(3) .
N546 C548 1.449(3) .
C547 N549 1.435(4) .
C548 N551 1.442(3) .
N549 C553 1.372(4) .
N549 C550 1.437(4) .
C550 N551 1.454(3) .
C550 C557 1.560(4) .
N551 C555 1.370(3) .
O552 C553 1.241(4) .
C553 N556 1.335(4) .
O554 C555 1.228(3) .
O554 Na7 2.4498(19) .
O554 Na1 2.4541(18) .
C555 N558 1.350(4) .
N556 C557 1.438(4) .
C557 N558 1.442(4) .
N601 C605 1.361(3) .
N601 C602 1.439(3) .
C602 N603 1.441(3) .
C602 C609 1.556(4) .
N603 C607 1.346(3) .
O604 C605 1.229(3) .
O604 Na6 2.3001(18) .
C605 N608 1.372(3) .
O606 C607 1.224(3) .
C607 N610 1.381(3) .
N608 C611 1.439(3) .
N608 C609 1.450(3) .
C609 N610 1.440(3) .
N610 C612 1.433(3) .
C611 N613 1.446(3) .
C612 N615 1.447(3) .
N613 C617 1.366(3) .
N613 C614 1.445(3) .
C614 N615 1.443(3) .
C614 C621 1.542(3) .
N615 C619 1.368(3) .
O616 C617 1.228(3) .
O616 Na6 2.4239(17) .
C617 N620 1.378(3) .
O618 C619 1.225(3) .
O618 Na1 2.2499(17) .
C619 N622 1.370(3) .
N620 C623 1.440(3) .
N620 C621 1.450(3) .
C621 N622 1.446(3) .
N622 C624 1.451(3) .
C623 N625 1.464(3) .
C624 N627 1.446(3) .
N625 C629 1.372(3) .
N625 C626 1.470(3) .
C626 N627 1.440(3) .
C626 C633 1.541(4) .
N627 C631 1.367(3) .
O628 C629 1.229(3) .
C629 N632 1.367(3) .
O630 C631 1.223(3) .
C631 N634 1.366(3) .
N632 C633 1.434(3) .
N632 C635 1.446(3) .
C633 N634 1.470(3) .
N634 C636 1.462(3) .
C635 N637 1.439(3) .
C636 N639 1.450(3) .
N637 C641 1.369(3) .
N637 C638 1.436(3) .
C638 N639 1.455(3) .
C638 C645 1.540(4) .
N639 C643 1.381(3) .
O640 C641 1.231(3) .
C641 N644 1.367(3) .
O642 C643 1.232(3) .
O642 Na5 2.5768(19) .
C643 N646 1.367(3) .
N644 C647 1.447(3) .
N644 C645 1.448(3) .
C645 N646 1.445(3) .
N646 C648 1.448(3) .
C647 N649 1.434(3) .
C648 N651 1.440(3) .
N649 C653 1.372(3) .
N649 C650 1.439(3) .
C650 N651 1.448(3) .
C650 C657 1.550(4) .
N651 C655 1.377(3) .
O652 C653 1.230(3) .
C653 N656 1.356(4) .
O654 C655 1.235(3) .
O654 Na5 2.3878(18) .
O654 Na4 2.5460(18) .
C655 N658 1.341(3) .
N656 C657 1.454(3) .
C657 N658 1.437(3) .
C78 N801 1.441(3) .
C78 N701 1.449(3) .
N701 C705 1.359(3) .
N701 C702 1.455(3) .
C702 N703 1.430(3) .
C702 C709 1.561(4) .
N703 C707 1.354(4) .
O704 C705 1.232(3) .
O704 Na4 2.2954(17) .
O704 Na5 2.3417(17) .
C705 N708 1.360(3) .
O706 C707 1.226(3) .
C707 N710 1.371(4) .
N708 C711 1.438(3) .
N708 C709 1.445(3) .
C709 N710 1.436(3) .
N710 C712 1.439(3) .
C711 N713 1.441(3) .
C712 N715 1.450(3) .
N713 C717 1.362(3) .
N713 C714 1.441(3) .
C714 N715 1.454(3) .
C714 C721 1.546(4) .
N715 C719 1.366(3) .
O716 C717 1.226(3) .
O716 Na4 2.3053(17) .
C717 N720 1.374(3) .
O718 C719 1.221(3) .
O718 Na6 2.2719(18) .
C719 N722 1.363(3) .
N720 C723 1.436(3) .
N720 C721 1.450(3) .
C721 N722 1.447(3) .
N722 C724 1.441(3) .
C723 N725 1.448(3) .
C724 N727 1.447(3) .
N725 C729 1.362(3) .
N725 C726 1.453(3) .
C726 N727 1.445(3) .
C726 C733 1.538(4) .
N727 C731 1.372(3) .
O728 C729 1.234(3) .
C729 N732 1.363(3) .
O730 C731 1.221(3) .
C731 N734 1.375(3) .
N732 C735 1.439(3) .
N732 C733 1.445(3) .
C733 N734 1.460(3) .
N734 C736 1.452(3) .
C735 N737 1.434(3) .
C736 N739 1.457(3) .
N737 C741 1.364(4) .
N737 C738 1.440(3) .
C738 N739 1.444(3) .
C738 C745 1.543(4) .
N739 C743 1.381(3) .
O740 C741 1.232(3) .
C741 N744 1.364(3) .
O742 C743 1.221(3) .
C743 N746 1.369(3) .
N744 C747 1.453(3) .
N744 C745 1.462(3) .
C745 N746 1.440(3) .
N746 C748 1.449(3) .
C747 N749 1.442(4) .
C748 N751 1.444(3) .
N749 C753 1.370(4) .
N749 C750 1.447(3) .
C750 N751 1.456(3) .
C750 C757 1.545(4) .
N751 C755 1.360(3) .
O752 C753 1.231(3) .
C753 N756 1.347(4) .
O754 C755 1.234(3) .
C755 N758 1.352(3) .
N756 C757 1.438(3) .
C757 N758 1.448(3) .
N801 C805 1.366(3) .
N801 C802 1.445(3) .
C802 N803 1.453(3) .
C802 C809 1.549(4) .
N803 C807 1.349(4) .
O804 C805 1.225(3) .
O804 Na1 2.3707(17) .
O804 Na7 2.3732(17) .
C805 N808 1.362(3) .
O806 C807 1.237(3) .
O806 Na2 2.665(2) .
C807 N810 1.365(4) .
N808 C811 1.435(3) .
N808 C809 1.450(3) .
C809 N810 1.442(3) .
N810 C812 1.441(4) .
C811 N813 1.443(3) .
C812 N815 1.448(4) .
N813 C817 1.366(3) .
N813 C814 1.439(3) .
C814 N815 1.452(4) .
C814 C821 1.546(4) .
N815 C819 1.364(3) .
O816 C817 1.225(3) .
O816 Na1 2.3312(19) .
C817 N820 1.377(4) .
O818 C819 1.232(3) .
O818 Na2 2.4221(19) .
C819 N822 1.364(4) .
N820 C823 1.431(4) .
N820 C821 1.446(3) .
C821 N822 1.448(3) .
N822 C824 1.454(3) .
C823 N825 1.458(3) .
C824 N827 1.445(3) .
N825 C829 1.364(3) .
N825 C826 1.450(3) .
C826 N827 1.448(3) .
C826 C833 1.547(4) .
N827 C831 1.371(3) .
O828 C829 1.231(3) .
C829 N832 1.360(3) .
O830 C831 1.221(3) .
O830 Na3 2.3102(17) .
C831 N834 1.377(3) .
N832 C833 1.442(3) .
N832 C835 1.453(3) .
C833 N834 1.455(3) .
N834 C836 1.457(3) .
C835 N837 1.443(3) .
C836 N839 1.450(3) .
N837 C841 1.364(3) .
N837 C838 1.448(3) .
C838 N839 1.452(3) .
C838 C845 1.543(3) .
N839 C843 1.376(3) .
O840 C841 1.222(3) .
C841 N844 1.378(3) .
O842 C843 1.222(3) .
C843 N846 1.368(3) .
N844 C847 1.450(3) .
N844 C845 1.452(3) .
C845 N846 1.448(3) .
N846 C848 1.455(3) .
C847 N849 1.444(3) .
C848 N851 1.454(3) .
N849 C853 1.363(3) .
N849 C850 1.450(3) .
C850 N851 1.453(3) .
C850 C857 1.558(4) .
N851 C855 1.369(3) .
O852 C853 1.230(3) .
C853 N856 1.346(3) .
O854 C855 1.233(3) .
O854 Na3 2.3797(17) 2
O854 Na6 2.5762(18) .
C855 N858 1.344(3) .
N856 C857 1.441(3) .
C857 N858 1.433(3) .
Na1 O2W 2.391(2) .
Na1 O1W 2.422(2) .
O1W Na7 2.394(2) .
Na2 O3W 2.426(3) .
Na2 O4W 2.460(3) .
Na3 O8W 2.273(11) .
Na3 O7W 2.311(10) .
Na3 O5W 2.347(2) .
Na3 O854 2.3797(17) 2
Na3 O6W 2.418(2) .
O6W Na6 2.480(2) 2
Na4 O9W 2.356(2) .
Na4 O10W 2.445(2) .
O10W Na5 2.439(2) .
Na5 O13W 2.302(10) .
Na5 O11W 2.376(3) .
Na5 O12W 2.429(6) .
Na6 O14W 2.392(2) .
Na6 O6W 2.480(2) 2
Na7 O18W 2.299(17) .
Na7 O15W 2.330(7) .
Na7 O17W 2.407(9) .
Na7 O16W 2.510(12) .
Na8 O19W 2.411(2) .
Na8 O20W 2.435(2) .
O19W Na14 2.399(2) .
Na9 O23W 2.260(9) .
Na9 O24W 2.300(17) .
Na9 O130 2.3108(17) 2_656
Na9 O21W 2.359(2) .
Na9 O22W 2.387(2) .
O22W Na12 2.474(2) .
Na10 O25W 2.429(3) .
Na10 O26W 2.468(3) .
Na11 O28W 2.339(3) .
Na11 O30W 2.372(13) .
Na11 O29W 2.408(5) .
Na11 O27W 2.489(3) .
O27W Na13 2.442(2) .
Na12 O31W 2.399(3) .
Na13 O33W 2.265(11) .
Na13 O32W 2.385(3) .
Na14 O35W 2.330(6) .
Na14 O34W 2.334(2) .
Na14 O36W 2.444(6) .

loop_
_geom_hbond_atom_site_label_D
_geom_hbond_atom_site_label_H
_geom_hbond_atom_site_label_A
_geom_hbond_distance_DH
_geom_hbond_distance_HA
_geom_hbond_distance_DA
_geom_hbond_angle_DHA
_geom_hbond_site_symmetry_A
N703 H703 O606 0.88 2.13 2.995(3) 169.4 .
N658 H658 O252 0.88 2.18 2.948(2) 145.6 2_666
N603 H603 O806 0.88 2.00 2.837(3) 159.5 .
N558 H558 O152 0.88 2.26 3.059(2) 151.0 2_556
N503 H503 O706 0.88 2.02 2.825(3) 152.1 .
N458 H458 O752 0.88 2.16 2.819(2) 131.2 2_666
N403 H403 O106 0.88 1.99 2.833(3) 160.7 .
N358 H358 O852 0.88 2.05 2.875(2) 154.9 2_556
N303 H303 O206 0.88 2.02 2.833(3) 152.3 .
N203 H203 O406 0.88 2.11 2.984(3) 170.4 .
N158 H158 O31W 0.88 2.17 2.945(2) 146.3 .
N103 H103 O306 0.88 2.41 3.276(4) 167.0 .
N803 H803 O506 0.88 2.50 3.365(4) 167.9 .
N858 H858 O14W 0.88 2.14 2.923(2) 147.5 .

loop_
_geom_torsion_atom_site_label_1
_geom_torsion_atom_site_label_2
_geom_torsion_atom_site_label_3
_geom_torsion_atom_site_label_4
_geom_torsion
N201 C12 N101 C105 -114.6(3)
N201 C12 N101 C102 88.3(3)
C105 N101 C102 N103 107.4(3)
C12 N101 C102 N103 -93.7(3)
C105 N101 C102 C109 -4.1(3)
C12 N101 C102 C109 154.7(2)
N101 C102 N103 C107 -116.0(3)
C109 C102 N103 C107 -3.9(3)
C12 N101 C105 O104 18.6(4)
C102 N101 C105 O104 178.0(2)
C12 N101 C105 N108 -159.1(2)
C102 N101 C105 N108 0.4(3)
C102 N103 C107 O106 -178.1(3)
C102 N103 C107 N110 0.2(3)
O104 C105 N108 C111 -1.5(4)
N101 C105 N108 C111 176.1(2)
O104 C105 N108 C109 -173.6(2)
N101 C105 N108 C109 4.1(3)
C105 N108 C109 N110 -118.0(3)
C111 N108 C109 N110 70.2(3)
C105 N108 C109 C102 -6.3(3)
C111 N108 C109 C102 -178.1(2)
N101 C102 C109 N110 126.7(2)
N103 C102 C109 N110 5.8(3)
N101 C102 C109 N108 6.0(3)
N103 C102 C109 N108 -114.9(2)
O106 C107 N110 C112 -1.7(4)
N103 C107 N110 C112 180.0(2)
O106 C107 N110 C109 -177.6(3)
N103 C107 N110 C109 4.2(3)
N108 C109 N110 C107 104.9(3)
C102 C109 N110 C107 -6.3(3)
N108 C109 N110 C112 -70.8(3)
C102 C109 N110 C112 177.9(2)
C105 N108 C111 N113 102.6(3)
C109 N108 C111 N113 -86.4(3)
C107 N110 C112 N115 -86.8(3)
C109 N110 C112 N115 88.6(3)
N108 C111 N113 C117 -97.1(3)
N108 C111 N113 C114 88.1(3)
C117 N113 C114 N115 110.0(3)
C111 N113 C114 N115 -74.7(3)
C117 N113 C114 C121 -2.1(3)
C111 N113 C114 C121 173.2(2)
N113 C114 N115 C119 -116.9(3)
C121 C114 N115 C119 -5.0(3)
N113 C114 N115 C112 74.0(3)
C121 C114 N115 C112 -174.2(2)
N110 C112 N115 C119 103.3(3)
N110 C112 N115 C114 -88.9(3)
C114 N113 C117 O116 178.9(2)
C111 N113 C117 O116 3.6(4)
C114 N113 C117 N120 0.4(3)
C111 N113 C117 N120 -174.9(2)
C114 N115 C119 O118 -172.6(3)
C112 N115 C119 O118 -3.7(4)
C114 N115 C119 N122 6.4(3)
C112 N115 C119 N122 175.3(2)
O116 C117 N120 C123 -18.7(4)
N113 C117 N120 C123 159.8(2)
O116 C117 N120 C121 -176.8(2)
N113 C117 N120 C121 1.7(3)
C117 N120 C121 N122 -114.3(3)
C123 N120 C121 N122 88.0(3)
C117 N120 C121 C114 -2.9(3)
C123 N120 C121 C114 -160.6(2)
N113 C114 C121 N120 2.8(3)
N115 C114 C121 N120 -117.8(2)
N113 C114 C121 N122 122.3(2)
N115 C114 C121 N122 1.7(3)
O118 C119 N122 C124 9.0(4)
N115 C119 N122 C124 -170.0(2)
O118 C119 N122 C121 173.9(3)
N115 C119 N122 C121 -5.1(3)
N120 C121 N122 C119 113.8(3)
C114 C121 N122 C119 2.0(3)
N120 C121 N122 C124 -80.9(3)
C114 C121 N122 C124 167.3(2)
C117 N120 C123 N125 117.2(3)
C121 N120 C123 N125 -87.0(3)
C119 N122 C124 N127 -116.8(3)
C121 N122 C124 N127 79.7(3)
N120 C123 N125 C129 -119.8(3)
N120 C123 N125 C126 80.8(3)
C129 N125 C126 N127 117.8(2)
C123 N125 C126 N127 -80.9(3)
C129 N125 C126 C133 5.8(3)
C123 N125 C126 C133 167.0(2)
N122 C124 N127 C131 118.3(3)
N122 C124 N127 C126 -85.5(3)
N125 C126 N127 C131 -115.6(2)
C133 C126 N127 C131 -3.8(3)
N125 C126 N127 C124 86.2(3)
C133 C126 N127 C124 -162.1(2)
C126 N125 C129 O128 172.9(3)
C123 N125 C129 O128 11.6(4)
C126 N125 C129 N132 -7.3(3)
C123 N125 C129 N132 -168.6(2)
C124 N127 C131 O130 -14.4(4)
C126 N127 C131 O130 -173.0(2)
C124 N127 C131 N134 166.7(2)
C126 N127 C131 N134 8.1(3)
O128 C129 N132 C133 -174.3(2)
N125 C129 N132 C133 5.9(3)
O128 C129 N132 C135 -9.5(4)
N125 C129 N132 C135 170.7(2)
C129 N132 C133 N134 -113.8(3)
C135 N132 C133 N134 81.3(3)
C129 N132 C133 C126 -2.2(3)
C135 N132 C133 C126 -167.1(2)
N125 C126 C133 N132 -2.0(3)
N127 C126 C133 N132 -121.7(2)
N125 C126 C133 N134 118.1(2)
N127 C126 C133 N134 -1.5(2)
O130 C131 N134 C133 171.9(2)
N127 C131 N134 C133 -9.2(3)
O130 C131 N134 C136 13.9(4)
N127 C131 N134 C136 -167.2(2)
N132 C133 N134 C131 118.1(2)
C126 C133 N134 C131 6.5(3)
N132 C133 N134 C136 -84.3(3)
C126 C133 N134 C136 164.0(2)
C129 N132 C135 N137 114.8(3)
C133 N132 C135 N137 -81.9(3)
C131 N134 C136 N139 -119.8(3)
C133 N134 C136 N139 84.6(3)
N132 C135 N137 C141 -120.1(3)
N132 C135 N137 C138 86.0(3)
C141 N137 C138 N139 118.2(2)
C135 N137 C138 N139 -85.8(3)
C141 N137 C138 C145 6.5(3)
C135 N137 C138 C145 162.5(2)
N134 C136 N139 C143 116.5(3)
N134 C136 N139 C138 -82.2(3)
N137 C138 N139 C143 -114.5(2)
C145 C138 N139 C143 -2.9(3)
N137 C138 N139 C136 82.4(3)
C145 C138 N139 C136 -165.9(2)
C138 N137 C141 O140 172.3(2)
C135 N137 C141 O140 15.9(4)
C138 N137 C141 N144 -9.7(3)
C135 N137 C141 N144 -166.1(2)
C136 N139 C143 O142 -12.7(4)
C138 N139 C143 O142 -175.7(2)
C136 N139 C143 N146 169.0(2)
C138 N139 C143 N146 6.0(3)
O140 C141 N144 C147 -23.2(4)
N137 C141 N144 C147 158.8(2)
O140 C141 N144 C145 -173.2(3)
N137 C141 N144 C145 8.8(3)
C141 N144 C145 N146 -116.6(2)
C147 N144 C145 N146 92.9(3)
C141 N144 C145 C138 -4.5(3)
C147 N144 C145 C138 -155.1(2)
N137 C138 C145 N146 118.4(2)
N139 C138 C145 N146 -1.1(2)
N137 C138 C145 N144 -1.1(3)
N139 C138 C145 N144 -120.6(2)
O142 C143 N146 C145 174.9(2)
N139 C143 N146 C145 -6.8(3)
O142 C143 N146 C148 16.3(4)
N139 C143 N146 C148 -165.4(2)
N144 C145 N146 C143 116.9(2)
C138 C145 N146 C143 4.8(3)
N144 C145 N146 C148 -84.5(3)
C138 C145 N146 C148 163.4(2)
C141 N144 C147 N149 127.2(3)
C145 N144 C147 N149 -85.3(3)
C143 N146 C148 N151 -128.2(2)
C145 N146 C148 N151 75.3(3)
N144 C147 N149 C153 -120.0(3)
N144 C147 N149 C150 78.5(3)
C153 N149 C150 N151 113.1(3)
C147 N149 C150 N151 -83.8(3)
C153 N149 C150 C157 1.7(3)
C147 N149 C150 C157 164.7(2)
N149 C150 N151 C155 -112.3(2)
C157 C150 N151 C155 -1.6(3)
N149 C150 N151 C148 90.3(3)
C157 C150 N151 C148 -159.0(2)
N146 C148 N151 C155 122.5(3)
N146 C148 N151 C150 -82.7(3)
C147 N149 C153 O152 11.3(4)
C150 N149 C153 O152 174.4(3)
C147 N149 C153 N156 -168.0(2)
C150 N149 C153 N156 -4.9(3)
C150 N151 C155 O154 179.3(2)
C148 N151 C155 O154 -23.3(4)
C150 N151 C155 N158 0.2(3)
C148 N151 C155 N158 157.7(2)
O152 C153 N156 C157 -173.0(3)
N149 C153 N156 C157 6.3(3)
C153 N156 C157 N158 -116.5(3)
C153 N156 C157 C150 -5.1(3)
N151 C150 C157 N158 2.3(3)
N149 C150 C157 N158 121.2(2)
N151 C150 C157 N156 -117.0(2)
N149 C150 C157 N156 1.9(3)
O154 C155 N158 C157 -177.5(3)
N151 C155 N158 C157 1.5(3)
N156 C157 N158 C155 109.1(3)
C150 C157 N158 C155 -2.4(3)
N101 C12 N201 C205 -138.1(2)
N101 C12 N201 C202 66.0(3)
C205 N201 C202 N203 115.0(3)
C12 N201 C202 N203 -87.1(3)
C205 N201 C202 C209 3.6(3)
C12 N201 C202 C209 161.5(2)
N201 C202 N203 C207 -112.1(3)
C209 C202 N203 C207 -0.6(3)
C12 N201 C205 O204 14.1(4)
C202 N201 C205 O204 172.3(2)
C12 N201 C205 N208 -163.8(2)
C202 N201 C205 N208 -5.6(3)
C202 N203 C207 O206 -177.9(3)
C202 N203 C207 N210 -0.1(3)
O204 C205 N208 C211 1.4(4)
N201 C205 N208 C211 179.3(2)
O204 C205 N208 C209 -172.7(2)
N201 C205 N208 C209 5.3(3)
C205 N208 C209 N210 -114.8(3)
C211 N208 C209 N210 71.3(3)
C205 N208 C209 C202 -2.8(3)
C211 N208 C209 C202 -176.7(2)
N203 C202 C209 N210 1.1(3)
N201 C202 C209 N210 120.6(2)
N203 C202 C209 N208 -120.0(2)
N201 C202 C209 N208 -0.4(3)
O206 C207 N210 C212 5.7(4)
N203 C207 N210 C212 -172.2(2)
O206 C207 N210 C209 178.7(3)
N203 C207 N210 C209 0.9(3)
N208 C209 N210 C207 110.6(3)
C202 C209 N210 C207 -1.2(3)
N208 C209 N210 C212 -76.4(3)
C202 C209 N210 C212 171.8(2)
C205 N208 C211 N213 103.9(3)
C209 N208 C211 N213 -82.7(3)
C207 N210 C212 N215 -98.2(3)
C209 N210 C212 N215 89.6(3)
N208 C211 N213 C217 -90.9(3)
N208 C211 N213 C214 89.1(3)
C217 N213 C214 N215 102.8(3)
C211 N213 C214 N215 -77.2(3)
C217 N213 C214 C221 -8.5(3)
C211 N213 C214 C221 171.5(2)
N210 C212 N215 C219 108.5(3)
N210 C212 N215 C214 -84.3(3)
N213 C214 N215 C219 -120.1(3)
C221 C214 N215 C219 -8.6(3)
N213 C214 N215 C212 71.6(3)
C221 C214 N215 C212 -176.8(2)
C214 N213 C217 O216 -177.6(3)
C211 N213 C217 O216 2.4(4)
C214 N213 C217 N220 3.8(3)
C211 N213 C217 N220 -176.2(2)
C212 N215 C219 O218 -4.1(4)
C214 N215 C219 O218 -172.6(3)
C212 N215 C219 N222 172.8(2)
C214 N215 C219 N222 4.2(3)
O216 C217 N220 C223 -19.4(4)
N213 C217 N220 C223 159.2(2)
O216 C217 N220 C221 -175.5(3)
N213 C217 N220 C221 3.1(3)
C217 N220 C221 N222 -119.2(3)
C223 N220 C221 N222 85.1(3)
C217 N220 C221 C214 -8.0(3)
C223 N220 C221 C214 -163.7(2)
N213 C214 C221 N222 129.2(2)
N215 C214 C221 N222 9.1(3)
N213 C214 C221 N220 9.4(3)
N215 C214 C221 N220 -110.6(2)
O218 C219 N222 C224 -2.4(4)
N215 C219 N222 C224 -179.3(2)
O218 C219 N222 C221 179.4(3)
N215 C219 N222 C221 2.5(3)
N220 C221 N222 C219 103.6(3)
C214 C221 N222 C219 -7.5(3)
N220 C221 N222 C224 -74.5(3)
C214 C221 N222 C224 174.4(2)
C217 N220 C223 N225 116.3(3)
C221 N220 C223 N225 -90.1(3)
C219 N222 C224 N227 -100.7(3)
C221 N222 C224 N227 77.3(3)
N220 C223 N225 C229 -120.9(3)
N220 C223 N225 C226 81.8(3)
C229 N225 C226 N227 120.9(3)
C223 N225 C226 N227 -79.9(3)
C229 N225 C226 C233 9.6(3)
C223 N225 C226 C233 168.8(2)
N222 C224 N227 C231 114.4(3)
N222 C224 N227 C226 -86.8(3)
N225 C226 N227 C231 -112.4(3)
C233 C226 N227 C231 -1.3(3)
N225 C226 N227 C224 86.8(3)
C233 C226 N227 C224 -162.0(2)
C223 N225 C229 O228 11.6(5)
C226 N225 C229 O228 170.8(3)
C223 N225 C229 N232 -168.5(2)
C226 N225 C229 N232 -9.3(3)
C224 N227 C231 O230 -12.2(4)
C226 N227 C231 O230 -172.8(3)
C224 N227 C231 N234 168.6(2)
C226 N227 C231 N234 8.0(3)
O228 C229 N232 C235 -15.0(5)
N225 C229 N232 C235 165.1(3)
O228 C229 N232 C233 -175.4(3)
N225 C229 N232 C233 4.7(3)
C229 N232 C233 N234 -111.0(3)
C235 N232 C233 N234 88.5(3)
C229 N232 C233 C226 1.2(3)
C235 N232 C233 C226 -159.3(3)
N227 C226 C233 N234 -5.5(3)
N225 C226 C233 N234 114.0(2)
N227 C226 C233 N232 -125.7(2)
N225 C226 C233 N232 -6.1(3)
O230 C231 N234 C236 15.5(4)
N227 C231 N234 C236 -165.3(2)
O230 C231 N234 C233 168.9(3)
N227 C231 N234 C233 -12.0(3)
N232 C233 N234 C231 122.6(3)
C226 C233 N234 C231 10.8(3)
N232 C233 N234 C236 -84.3(3)
C226 C233 N234 C236 163.8(2)
C229 N232 C235 N237 118.8(3)
C233 N232 C235 N237 -82.7(4)
C231 N234 C236 N239 -130.0(3)
C233 N234 C236 N239 79.4(4)
N232 C235 N237 C241 -119.2(3)
N232 C235 N237 C238 79.6(4)
C241 N237 C238 N239 112.0(3)
C235 N237 C238 N239 -85.1(3)
C241 N237 C238 C245 0.2(3)
C235 N237 C238 C245 163.2(3)
N237 C238 N239 C243 -119.0(3)
C245 C238 N239 C243 -7.2(3)
N237 C238 N239 C236 89.5(3)
C245 C238 N239 C236 -158.7(2)
N234 C236 N239 C243 126.2(3)
N234 C236 N239 C238 -84.7(3)
C235 N237 C241 O240 13.7(5)
C238 N237 C241 O240 176.7(3)
C235 N237 C241 N244 -167.0(3)
C238 N237 C241 N244 -4.0(3)
C238 N239 C243 O242 -173.0(3)
C236 N239 C243 O242 -21.0(4)
C238 N239 C243 N246 8.2(3)
C236 N239 C243 N246 160.1(2)
O240 C241 N244 C245 -174.3(3)
N237 C241 N244 C245 6.4(3)
O240 C241 N244 C247 -15.0(5)
N237 C241 N244 C247 165.7(3)
C241 N244 C245 N246 -118.1(3)
C247 N244 C245 N246 82.7(3)
C241 N244 C245 C238 -6.0(3)
C247 N244 C245 C238 -165.3(3)
N237 C238 C245 N246 122.6(2)
N239 C238 C245 N246 3.6(3)
N237 C238 C245 N244 3.3(3)
N239 C238 C245 N244 -115.6(2)
O242 C243 N246 C245 175.6(3)
N239 C243 N246 C245 -5.6(3)
O242 C243 N246 C248 13.1(5)
N239 C243 N246 C248 -168.1(2)
N244 C245 N246 C243 112.8(3)
C238 C245 N246 C243 1.0(3)
N244 C245 N246 C248 -84.4(3)
C238 C245 N246 C248 163.8(2)
C241 N244 C247 N249 119.1(3)
C245 N244 C247 N249 -83.9(4)
C243 N246 C248 N251 -113.4(3)
C245 N246 C248 N251 85.7(3)
N244 C247 N249 C253 -103.8(3)
N244 C247 N249 C250 86.4(4)
C253 N249 C250 N251 106.5(3)
C247 N249 C250 N251 -82.7(4)
C253 N249 C250 C257 -3.8(3)
C247 N249 C250 C257 167.0(3)
N246 C248 N251 C255 118.4(3)
N246 C248 N251 C250 -82.1(3)
N249 C250 N251 C255 -120.1(3)
C257 C250 N251 C255 -9.3(3)
N249 C250 N251 C248 78.6(4)
C257 C250 N251 C248 -170.6(3)
C247 N249 C253 O252 8.5(5)
C250 N249 C253 O252 179.3(3)
C247 N249 C253 N256 -172.0(3)
C250 N249 C253 N256 -1.1(3)
C248 N251 C255 O254 -11.2(4)
C250 N251 C255 O254 -172.9(3)
C248 N251 C255 N258 169.1(2)
C250 N251 C255 N258 7.4(3)
O252 C253 N256 C257 -174.3(3)
N249 C253 N256 C257 6.2(3)
C253 N256 C257 N258 -119.4(3)
C253 N256 C257 C250 -8.1(3)
N249 C250 C257 N258 126.5(2)
N251 C250 C257 N258 7.5(3)
N249 C250 C257 N256 6.7(3)
N251 C250 C257 N256 -112.3(2)
O254 C255 N258 C257 178.4(3)
N251 C255 N258 C257 -1.9(4)
N256 C257 N258 C255 106.8(3)
C250 C257 N258 C255 -3.8(3)
N401 C34 N301 C305 111.2(3)
N401 C34 N301 C302 -74.8(3)
C305 N301 C302 N303 -105.0(3)
C34 N301 C302 N303 80.5(3)
C305 N301 C302 C309 5.5(3)
C34 N301 C302 C309 -169.1(2)
N301 C302 N303 C307 114.5(3)
C309 C302 N303 C307 3.4(3)
C302 N301 C305 O304 179.2(3)
C34 N301 C305 O304 -6.2(4)
C302 N301 C305 N308 -1.8(3)
C34 N301 C305 N308 172.8(2)
C302 N303 C307 O306 -176.8(3)
C302 N303 C307 N310 2.5(4)
O304 C305 N308 C311 6.8(4)
N301 C305 N308 C311 -172.2(2)
O304 C305 N308 C309 175.9(2)
N301 C305 N308 C309 -3.1(3)
C305 N308 C309 N310 117.1(3)
C311 N308 C309 N310 -74.2(3)
C305 N308 C309 C302 6.2(3)
C311 N308 C309 C302 174.9(2)
N301 C302 C309 N310 -126.3(2)
N303 C302 C309 N310 -7.4(3)
N301 C302 C309 N308 -6.6(3)
N303 C302 C309 N308 112.3(2)
O306 C307 N310 C312 -7.4(5)
N303 C307 N310 C312 173.3(2)
O306 C307 N310 C309 171.3(3)
N303 C307 N310 C309 -8.0(3)
N308 C309 N310 C307 -101.0(3)
C302 C309 N310 C307 9.7(3)
N308 C309 N310 C312 77.7(3)
C302 C309 N310 C312 -171.7(2)
C305 N308 C311 N313 -109.9(3)
C309 N308 C311 N313 82.4(3)
C307 N310 C312 N315 92.9(3)
C309 N310 C312 N315 -85.7(3)
N308 C311 N313 C317 104.3(3)
N308 C311 N313 C314 -85.9(3)
C317 N313 C314 N315 -109.0(3)
C311 N313 C314 N315 80.3(3)
C317 N313 C314 C321 2.7(3)
C311 N313 C314 C321 -168.0(2)
N313 C314 N315 C319 117.6(3)
C321 C314 N315 C319 6.0(3)
N313 C314 N315 C312 -78.7(3)
C321 C314 N315 C312 169.7(2)
N310 C312 N315 C319 -114.3(3)
N310 C312 N315 C314 83.5(3)
C314 N313 C317 O316 -177.2(3)
C311 N313 C317 O316 -6.4(4)
C314 N313 C317 N320 1.5(3)
C311 N313 C317 N320 172.3(2)
C314 N315 C319 O318 174.6(3)
C312 N315 C319 O318 10.7(4)
C314 N315 C319 N322 -5.2(3)
C312 N315 C319 N322 -169.2(2)
O316 C317 N320 C323 14.0(4)
N313 C317 N320 C323 -164.8(2)
O316 C317 N320 C321 173.1(3)
N313 C317 N320 C321 -5.6(3)
C317 N320 C321 N322 118.7(3)
C323 N320 C321 N322 -81.8(3)
C317 N320 C321 C314 7.1(3)
C323 N320 C321 C314 166.5(2)
N315 C314 C321 N320 114.6(2)
N313 C314 C321 N320 -5.5(3)
N315 C314 C321 N322 -4.4(3)
N313 C314 C321 N322 -124.5(2)
O318 C319 N322 C324 -14.6(4)
N315 C319 N322 C324 165.3(2)
O318 C319 N322 C321 -177.8(3)
N315 C319 N322 C321 2.0(3)
N320 C321 N322 C319 -109.7(3)
C314 C321 N322 C319 1.6(3)
N320 C321 N322 C324 87.3(3)
C314 C321 N322 C324 -161.4(2)
C317 N320 C323 N325 -119.8(3)
C321 N320 C323 N325 82.7(3)
C319 N322 C324 N327 112.5(3)
C321 N322 C324 N327 -86.1(3)
N320 C323 N325 C329 127.6(3)
N320 C323 N325 C326 -86.3(3)
C329 N325 C326 N327 -126.3(3)
C323 N325 C326 N327 85.1(3)
C329 N325 C326 C333 -15.4(3)
C323 N325 C326 C333 -164.1(2)
N325 C326 N327 C331 101.8(3)
C333 C326 N327 C331 -9.0(3)
N325 C326 N327 C324 -79.8(3)
C333 C326 N327 C324 169.4(2)
N322 C324 N327 C331 -102.6(3)
N322 C324 N327 C326 79.2(3)
C323 N325 C329 O328 -19.6(4)
C326 N325 C329 O328 -169.3(3)
C323 N325 C329 N332 160.2(2)
C326 N325 C329 N332 10.6(3)
C326 N327 C331 O330 179.4(3)
C324 N327 C331 O330 1.1(4)
C326 N327 C331 N334 -1.7(3)
C324 N327 C331 N334 179.9(2)
O328 C329 N332 C333 179.4(3)
N325 C329 N332 C333 -0.4(3)
O328 C329 N332 C335 9.2(5)
N325 C329 N332 C335 -170.7(3)
C329 N332 C333 N334 101.9(3)
C335 N332 C333 N334 -88.0(3)
C329 N332 C333 C326 -9.0(3)
C335 N332 C333 C326 161.1(3)
N327 C326 C333 N332 134.0(2)
N325 C326 C333 N332 14.1(3)
N327 C326 C333 N334 15.4(3)
N325 C326 C333 N334 -104.6(2)
O330 C331 N334 C336 -17.0(4)
N327 C331 N334 C336 164.1(2)
O330 C331 N334 C333 -168.4(3)
N327 C331 N334 C333 12.8(3)
N332 C333 N334 C331 -128.6(3)
C326 C333 N334 C331 -17.6(3)
N332 C333 N334 C336 81.0(3)
C326 C333 N334 C336 -168.0(2)
C329 N332 C335 N337 -105.7(3)
C333 N332 C335 N337 85.2(4)
C331 N334 C336 N339 132.4(2)
C333 N334 C336 N339 -79.9(3)
N332 C335 N337 C341 117.3(3)
N332 C335 N337 C338 -80.0(4)
C341 N337 C338 N339 -109.7(3)
C335 N337 C338 N339 86.1(3)
C341 N337 C338 C345 2.7(3)
C335 N337 C338 C345 -161.5(2)
N334 C336 N339 C343 -128.6(3)
N334 C336 N339 C338 86.5(3)
N337 C338 N339 C343 120.8(3)
C345 C338 N339 C343 9.1(3)
N337 C338 N339 C336 -91.0(3)
C345 C338 N339 C336 157.3(2)
C338 N337 C341 O340 -179.3(3)
C335 N337 C341 O340 -15.1(5)
C338 N337 C341 N344 0.4(3)
C335 N337 C341 N344 164.5(3)
C336 N339 C343 O342 23.3(4)
C338 N339 C343 O342 171.2(3)
C336 N339 C343 N346 -157.9(2)
C338 N339 C343 N346 -10.1(3)
O340 C341 N344 C347 15.2(4)
N337 C341 N344 C347 -164.4(2)
O340 C341 N344 C345 176.1(3)
N337 C341 N344 C345 -3.5(3)
C341 N344 C345 N346 116.1(2)
C347 N344 C345 N346 -83.3(3)
C341 N344 C345 C338 5.0(3)
C347 N344 C345 C338 165.6(2)
N337 C338 C345 N346 -123.3(2)
N339 C338 C345 N346 -4.7(3)
N337 C338 C345 N344 -4.4(3)
N339 C338 C345 N344 114.2(2)
O342 C343 N346 C348 -11.8(4)
N339 C343 N346 C348 169.5(2)
O342 C343 N346 C345 -174.4(3)
N339 C343 N346 C345 6.8(3)
N344 C345 N346 C343 -112.7(3)
C338 C345 N346 C343 -1.0(3)
N344 C345 N346 C348 84.2(3)
C338 C345 N346 C348 -164.2(2)
C341 N344 C347 N349 -119.0(3)
C345 N344 C347 N349 82.4(3)
C343 N346 C348 N351 114.2(3)
C345 N346 C348 N351 -84.7(3)
N344 C347 N349 C353 110.2(3)
N344 C347 N349 C350 -83.7(3)
C353 N349 C350 N351 -108.9(3)
C347 N349 C350 N351 83.7(3)
C353 N349 C350 C357 1.8(3)
C347 N349 C350 C357 -165.5(2)
N346 C348 N351 C355 -114.4(3)
N346 C348 N351 C350 83.3(3)
N349 C350 N351 C355 113.6(2)
C357 C350 N351 C355 2.6(3)
N349 C350 N351 C348 -82.4(3)
C357 C350 N351 C348 166.7(2)
C350 N349 C353 O352 -178.1(3)
C347 N349 C353 O352 -10.8(4)
C350 N349 C353 N356 3.2(3)
C347 N349 C353 N356 170.5(2)
C348 N351 C355 O354 17.4(4)
C350 N351 C355 O354 -178.5(2)
C348 N351 C355 N358 -162.7(2)
C350 N351 C355 N358 1.4(3)
O352 C353 N356 C357 173.9(3)
N349 C353 N356 C357 -7.4(3)
C353 N356 C357 N358 119.2(3)
C353 N356 C357 C350 8.3(3)
N349 C350 C357 N358 -124.2(2)
N351 C350 C357 N358 -5.3(3)
N349 C350 C357 N356 -5.7(3)
N351 C350 C357 N356 113.2(2)
O354 C355 N358 C357 174.5(2)
N351 C355 N358 C357 -5.4(3)
N356 C357 N358 C355 -103.6(3)
C350 C357 N358 C355 6.8(3)
N301 C34 N401 C405 106.2(3)
N301 C34 N401 C402 -88.9(3)
C405 N401 C402 N403 -108.7(3)
C34 N401 C402 N403 84.9(3)
C405 N401 C402 C409 1.6(3)
C34 N401 C402 C409 -164.7(2)
N401 C402 N403 C407 112.7(3)
C409 C402 N403 C407 2.1(3)
C402 N401 C405 O404 -177.5(2)
C34 N401 C405 O404 -11.3(4)
C402 N401 C405 N408 1.1(3)
C34 N401 C405 N408 167.3(2)
C402 N403 C407 O406 -179.1(3)
C402 N403 C407 N410 2.7(3)
O404 C405 N408 C411 5.6(4)
N401 C405 N408 C411 -173.0(2)
O404 C405 N408 C409 174.9(3)
N401 C405 N408 C409 -3.7(3)
C405 N408 C409 N410 116.0(3)
C411 N408 C409 N410 -75.0(3)
C405 N408 C409 C402 4.5(3)
C411 N408 C409 C402 173.5(2)
N403 C402 C409 N410 -5.8(3)
N401 C402 C409 N410 -124.2(2)
N403 C402 C409 N408 114.9(2)
N401 C402 C409 N408 -3.5(3)
O406 C407 N410 C412 -3.5(4)
N403 C407 N410 C412 174.7(2)
O406 C407 N410 C409 174.8(3)
N403 C407 N410 C409 -7.0(3)
N408 C409 N410 C407 -103.4(3)
C402 C409 N410 C407 7.9(3)
N408 C409 N410 C412 74.8(3)
C402 C409 N410 C412 -173.8(2)
C405 N408 C411 N413 -107.7(3)
C409 N408 C411 N413 84.2(3)
C407 N410 C412 N415 94.4(3)
C409 N410 C412 N415 -83.6(3)
N408 C411 N413 C417 103.9(3)
N408 C411 N413 C414 -84.1(3)
C417 N413 C414 N415 -109.2(3)
C411 N413 C414 N415 77.9(3)
C417 N413 C414 C421 2.9(3)
C411 N413 C414 C421 -170.0(2)
N410 C412 N415 C419 -115.8(3)
N410 C412 N415 C414 85.2(3)
N413 C414 N415 C419 119.3(2)
C421 C414 N415 C419 7.0(3)
N413 C414 N415 C412 -79.8(3)
C421 C414 N415 C412 168.0(2)
C414 N413 C417 O416 -176.7(2)
C411 N413 C417 O416 -3.9(4)
C414 N413 C417 N420 2.7(3)
C411 N413 C417 N420 175.4(2)
C412 N415 C419 O418 13.5(4)
C414 N415 C419 O418 174.5(3)
C412 N415 C419 N422 -166.6(2)
C414 N415 C419 N422 -5.5(3)
O416 C417 N420 C423 19.5(4)
N413 C417 N420 C423 -159.8(2)
O416 C417 N420 C421 171.7(2)
N413 C417 N420 C421 -7.6(3)
C417 N420 C421 N422 120.9(2)
C423 N420 C421 N422 -86.2(3)
C417 N420 C421 C414 9.0(3)
C423 N420 C421 C414 161.8(2)
N413 C414 C421 N422 -126.5(2)
N415 C414 C421 N422 -5.6(3)
N413 C414 C421 N420 -6.9(3)
N415 C414 C421 N420 113.9(2)
O418 C419 N422 C421 -178.6(2)
N415 C419 N422 C421 1.4(3)
O418 C419 N422 C424 -15.5(4)
N415 C419 N422 C424 164.5(2)
N420 C421 N422 C419 -109.0(3)
C414 C421 N422 C419 2.8(3)
N420 C421 N422 C424 88.1(3)
C414 C421 N422 C424 -160.0(2)
C417 N420 C423 N425 -127.5(3)
C421 N420 C423 N425 82.8(3)
C419 N422 C424 N427 116.6(3)
C421 N422 C424 N427 -82.2(3)
N420 C423 N425 C429 133.9(3)
N420 C423 N425 C426 -83.3(3)
C429 N425 C426 N427 -129.0(2)
C423 N425 C426 N427 85.2(3)
C429 N425 C426 C433 -18.5(3)
C423 N425 C426 C433 -164.2(2)
N425 C426 N427 C431 98.7(3)
C433 C426 N427 C431 -11.9(3)
N425 C426 N427 C424 -83.4(3)
C433 C426 N427 C424 165.9(2)
N422 C424 N427 C431 -103.2(3)
N422 C424 N427 C426 79.1(3)
C423 N425 C429 O428 -21.3(4)
C426 N425 C429 O428 -168.2(3)
C423 N425 C429 N432 159.9(2)
C426 N425 C429 N432 13.0(3)
C426 N427 C431 O430 -177.4(3)
C424 N427 C431 O430 4.7(4)
C426 N427 C431 N434 1.6(3)
C424 N427 C431 N434 -176.2(2)
O428 C429 N432 C433 180.0(3)
N425 C429 N432 C433 -1.2(3)
O428 C429 N432 C435 6.2(4)
N425 C429 N432 C435 -175.0(2)
C429 N432 C433 N434 100.6(3)
C435 N432 C433 N434 -85.6(3)
C429 N432 C433 C426 -10.1(3)
C435 N432 C433 C426 163.6(2)
N427 C426 C433 N432 136.3(2)
N425 C426 C433 N432 16.5(3)
N427 C426 C433 N434 16.7(3)
N425 C426 C433 N434 -103.1(2)
O430 C431 N434 C433 -170.4(3)
N427 C431 N434 C433 10.5(3)
O430 C431 N434 C436 -18.6(4)
N427 C431 N434 C436 162.4(2)
N432 C433 N434 C431 -128.0(2)
C426 C433 N434 C431 -17.2(3)
N432 C433 N434 C436 81.1(3)
C426 C433 N434 C436 -168.1(2)
C429 N432 C435 N437 -102.8(3)
C433 N432 C435 N437 84.1(3)
C431 N434 C436 N439 129.9(3)
C433 N434 C436 N439 -81.7(3)
N432 C435 N437 C441 112.2(3)
N432 C435 N437 C438 -80.6(3)
C441 N437 C438 N439 -108.9(3)
C435 N437 C438 N439 82.9(3)
C441 N437 C438 C445 2.9(3)
C435 N437 C438 C445 -165.3(2)
N437 C438 N439 C443 120.8(2)
C445 C438 N439 C443 9.0(3)
N437 C438 N439 C436 -86.5(3)
C445 C438 N439 C436 161.7(2)
N434 C436 N439 C443 -123.8(3)
N434 C436 N439 C438 86.2(3)
C438 N437 C441 O440 -178.6(3)
C435 N437 C441 O440 -10.0(4)
C438 N437 C441 N444 1.8(3)
C435 N437 C441 N444 170.4(2)
C438 N439 C443 O442 173.5(3)
C436 N439 C443 O442 21.1(4)
C438 N439 C443 N446 -8.5(3)
C436 N439 C443 N446 -160.9(2)
O440 C441 N444 C447 17.0(4)
N437 C441 N444 C447 -163.3(2)
O440 C441 N444 C445 174.1(3)
N437 C441 N444 C445 -6.3(3)
C441 N444 C445 N446 119.3(3)
C447 N444 C445 N446 -83.8(3)
C441 N444 C445 C438 7.7(3)
C447 N444 C445 C438 164.7(2)
N437 C438 C445 N446 -125.6(2)
N439 C438 C445 N446 -6.0(3)
N437 C438 C445 N444 -6.1(3)
N439 C438 C445 N444 113.6(2)
O442 C443 N446 C445 -177.7(2)
N439 C443 N446 C445 4.2(3)
O442 C443 N446 C448 -9.6(4)
N439 C443 N446 C448 172.3(2)
N444 C445 N446 C443 -109.9(3)
C438 C445 N446 C443 1.3(3)
N444 C445 N446 C448 81.9(3)
C438 C445 N446 C448 -166.9(2)
C441 N444 C447 N449 -120.1(3)
C445 N444 C447 N449 85.1(3)
C443 N446 C448 N451 110.7(3)
C445 N446 C448 N451 -82.4(3)
N444 C447 N449 C453 106.0(3)
N444 C447 N449 C450 -84.3(3)
C453 N449 C450 N451 -106.7(3)
C447 N449 C450 N451 82.5(3)
C453 N449 C450 C457 4.3(3)
C447 N449 C450 C457 -166.5(2)
N446 C448 N451 C455 -119.3(3)
N446 C448 N451 C450 84.2(3)
N449 C450 N451 C455 117.7(3)
C457 C450 N451 C455 6.6(3)
N449 C450 N451 C448 -83.5(3)
C457 C450 N451 C448 165.4(2)
C447 N449 C453 O452 -10.3(4)
C450 N449 C453 O452 179.0(3)
C447 N449 C453 N456 170.5(2)
C450 N449 C453 N456 -0.1(3)
C448 N451 C455 O454 17.5(4)
C450 N451 C455 O454 176.5(2)
C448 N451 C455 N458 -162.9(2)
C450 N451 C455 N458 -3.9(3)
O452 C453 N456 C457 176.2(3)
N449 C453 N456 C457 -4.7(3)
C453 N456 C457 N458 118.1(3)
C453 N456 C457 C450 7.1(3)
N449 C450 C457 N458 -125.6(2)
N451 C450 C457 N458 -6.6(3)
N449 C450 C457 N456 -6.5(3)
N451 C450 C457 N456 112.6(2)
O454 C455 N458 C457 178.7(3)
N451 C455 N458 C457 -0.9(3)
N456 C457 N458 C455 -105.9(3)
C450 C457 N458 C455 4.9(3)
N601 C56 N501 C505 107.4(3)
N601 C56 N501 C502 -77.3(3)
C505 N501 C502 N503 -103.2(3)
C56 N501 C502 N503 81.1(3)
C505 N501 C502 C509 6.9(3)
C56 N501 C502 C509 -168.9(2)
N501 C502 N503 C507 115.2(3)
C509 C502 N503 C507 4.5(3)
C502 N501 C505 O504 178.7(2)
C56 N501 C505 O504 -5.5(4)
C502 N501 C505 N508 -3.0(3)
C56 N501 C505 N508 172.8(2)
C502 N503 C507 O506 -177.2(3)
C502 N503 C507 N510 2.1(4)
O504 C505 N508 C511 8.5(4)
N501 C505 N508 C511 -169.8(2)
O504 C505 N508 C509 175.6(2)
N501 C505 N508 C509 -2.8(3)
C505 N508 C509 N510 117.9(2)
C511 N508 C509 N510 -75.4(3)
C505 N508 C509 C502 6.7(3)
C511 N508 C509 C502 173.4(2)
N503 C502 C509 N510 -8.8(3)
N501 C502 C509 N510 -127.4(2)
N503 C502 C509 N508 110.9(2)
N501 C502 C509 N508 -7.7(3)
O506 C507 N510 C512 -6.0(5)
N503 C507 N510 C512 174.7(2)
O506 C507 N510 C509 170.7(3)
N503 C507 N510 C509 -8.6(3)
N508 C509 N510 C507 -100.1(3)
C502 C509 N510 C507 10.9(3)
N508 C509 N510 C512 76.4(3)
C502 C509 N510 C512 -172.5(2)
C505 N508 C511 N513 -110.8(3)
C509 N508 C511 N513 83.7(3)
C507 N510 C512 N515 91.9(3)
C509 N510 C512 N515 -84.3(3)
N508 C511 N513 C517 105.0(3)
N508 C511 N513 C514 -85.3(3)
C517 N513 C514 N515 -108.8(2)
C511 N513 C514 N515 80.5(3)
C517 N513 C514 C521 2.6(3)
C511 N513 C514 C521 -168.1(2)
N513 C514 N515 C519 119.5(2)
C521 C514 N515 C519 7.7(3)
N513 C514 N515 C512 -80.5(3)
C521 C514 N515 C512 167.7(2)
N510 C512 N515 C519 -117.2(3)
N510 C512 N515 C514 84.7(3)
C511 N513 C517 O516 -6.3(4)
C514 N513 C517 O516 -177.0(2)
C511 N513 C517 N520 172.7(2)
C514 N513 C517 N520 2.0(3)
C514 N515 C519 O518 173.0(2)
C512 N515 C519 O518 12.8(4)
C514 N515 C519 N522 -6.9(3)
C512 N515 C519 N522 -167.1(2)
O516 C517 N520 C523 15.5(4)
N513 C517 N520 C523 -163.5(2)
O516 C517 N520 C521 172.6(3)
N513 C517 N520 C521 -6.4(3)
C517 N520 C521 N522 119.7(2)
C523 N520 C521 N522 -83.2(3)
C517 N520 C521 C514 7.7(3)
C523 N520 C521 C514 164.8(2)
N513 C514 C521 N522 -125.0(2)
N515 C514 C521 N522 -5.4(3)
N513 C514 C521 N520 -5.9(3)
N515 C514 C521 N520 113.7(2)
O518 C519 N522 C521 -176.9(2)
N515 C519 N522 C521 2.9(3)
O518 C519 N522 C524 -12.5(4)
N515 C519 N522 C524 167.4(2)
N520 C521 N522 C519 -109.7(2)
C514 C521 N522 C519 1.8(3)
N520 C521 N522 C524 86.0(3)
C514 C521 N522 C524 -162.5(2)
C517 N520 C523 N525 -120.9(3)
C521 N520 C523 N525 84.1(3)
C519 N522 C524 N527 112.1(3)
C521 N522 C524 N527 -85.2(3)
N520 C523 N525 C529 124.9(3)
N520 C523 N525 C526 -85.8(3)
C529 N525 C526 N527 -125.5(2)
C523 N525 C526 N527 83.1(3)
C529 N525 C526 C533 -14.0(3)
C523 N525 C526 C533 -165.5(2)
N525 C526 N527 C531 104.1(3)
C533 C526 N527 C531 -6.9(3)
N525 C526 N527 C524 -79.6(3)
C533 C526 N527 C524 169.4(2)
N522 C524 N527 C531 -103.8(3)
N522 C524 N527 C526 80.3(3)
C523 N525 C529 O528 -17.7(4)
C526 N525 C529 O528 -170.4(3)
C523 N525 C529 N532 163.1(2)
C526 N525 C529 N532 10.5(3)
C526 N527 C531 O530 178.9(3)
C524 N527 C531 O530 2.6(4)
C526 N527 C531 N534 -2.9(3)
C524 N527 C531 N534 -179.2(2)
O528 C529 N532 C533 179.1(3)
N525 C529 N532 C533 -1.8(3)
O528 C529 N532 C535 12.8(4)
N525 C529 N532 C535 -168.1(2)
C529 N532 C533 N534 104.0(3)
C535 N532 C533 N534 -89.8(3)
C529 N532 C533 C526 -6.8(3)
C535 N532 C533 C526 159.4(2)
N527 C526 C533 N532 132.1(2)
N525 C526 C533 N532 12.0(3)
N527 C526 C533 N534 13.1(3)
N525 C526 C533 N534 -107.0(2)
O530 C531 N534 C536 -16.4(4)
N527 C531 N534 C536 165.4(2)
O530 C531 N534 C533 -169.4(3)
N527 C531 N534 C533 12.3(3)
N532 C533 N534 C531 -127.4(2)
C526 C533 N534 C531 -15.9(3)
N532 C533 N534 C536 80.2(3)
C526 C533 N534 C536 -168.4(2)
C529 N532 C535 N537 -108.6(3)
C533 N532 C535 N537 86.6(3)
C531 N534 C536 N539 131.5(3)
C533 N534 C536 N539 -78.6(3)
N532 C535 N537 C541 117.9(3)
N532 C535 N537 C538 -78.1(3)
C541 N537 C538 N539 -111.0(3)
C535 N537 C538 N539 83.5(3)
C541 N537 C538 C545 1.2(3)
C535 N537 C538 C545 -164.3(2)
N534 C536 N539 C543 -127.1(3)
N534 C536 N539 C538 87.2(3)
N537 C538 N539 C543 119.9(3)
C545 C538 N539 C543 8.1(3)
N537 C538 N539 C536 -91.3(3)
C545 C538 N539 C536 157.0(2)
C538 N537 C541 O540 -177.6(3)
C535 N537 C541 O540 -12.1(5)
C538 N537 C541 N544 1.9(3)
C535 N537 C541 N544 167.3(2)
C536 N539 C543 O542 22.7(4)
C538 N539 C543 O542 171.3(3)
C536 N539 C543 N546 -158.2(2)
C538 N539 C543 N546 -9.6(3)
O540 C541 N544 C547 14.0(5)
N537 C541 N544 C547 -165.5(2)
O540 C541 N544 C545 175.1(3)
N537 C541 N544 C545 -4.4(3)
C541 N544 C545 N546 117.0(3)
C547 N544 C545 N546 -82.1(3)
C541 N544 C545 C538 4.9(3)
C547 N544 C545 C538 165.9(2)
N537 C538 C545 N546 -123.2(2)
N539 C538 C545 N546 -3.7(3)
N537 C538 C545 N544 -3.5(3)
N539 C538 C545 N544 116.0(2)
O542 C543 N546 C545 -173.8(3)
N539 C543 N546 C545 7.1(3)
O542 C543 N546 C548 -15.5(4)
N539 C543 N546 C548 165.4(2)
N544 C545 N546 C543 -113.9(3)
C538 C545 N546 C543 -1.8(3)
N544 C545 N546 C548 87.4(3)
C538 C545 N546 C548 -160.6(2)
C541 N544 C547 N549 -122.2(3)
C545 N544 C547 N549 78.7(3)
C543 N546 C548 N551 118.1(3)
C545 N546 C548 N551 -85.5(3)
N544 C547 N549 C553 114.5(3)
N544 C547 N549 C550 -85.0(3)
C553 N549 C550 N551 -109.7(3)
C547 N549 C550 N551 87.9(3)
C553 N549 C550 C557 1.3(3)
C547 N549 C550 C557 -161.2(2)
N546 C548 N551 C555 -118.6(3)
N546 C548 N551 C550 80.7(3)
N549 C550 N551 C555 115.1(3)
C557 C550 N551 C555 4.0(3)
N549 C550 N551 C548 -82.3(3)
C557 C550 N551 C548 166.6(2)
C547 N549 C553 O552 -15.9(5)
C550 N549 C553 O552 -178.3(3)
C547 N549 C553 N556 165.5(3)
C550 N549 C553 N556 3.1(4)
C548 N551 C555 O554 17.5(4)
C550 N551 C555 O554 180.0(3)
C548 N551 C555 N558 -163.0(2)
C550 N551 C555 N558 -0.5(3)
O552 C553 N556 C557 174.7(3)
N549 C553 N556 C557 -6.7(4)
C553 N556 C557 N558 117.8(3)
C553 N556 C557 C550 7.1(4)
N549 C550 C557 N556 -4.7(3)
N551 C550 C557 N556 114.1(3)
N549 C550 C557 N558 -124.4(2)
N551 C550 C557 N558 -5.7(3)
O554 C555 N558 C557 175.7(3)
N551 C555 N558 C557 -3.8(3)
N556 C557 N558 C555 -104.5(3)
C550 C557 N558 C555 6.0(3)
N501 C56 N601 C605 105.0(3)
N501 C56 N601 C602 -85.7(3)
C605 N601 C602 N603 -106.6(2)
C56 N601 C602 N603 83.1(3)
C605 N601 C602 C609 3.7(3)
C56 N601 C602 C609 -166.6(2)
N601 C602 N603 C607 115.0(3)
C609 C602 N603 C607 4.0(3)
C602 N601 C605 O604 -178.4(2)
C56 N601 C605 O604 -8.0(4)
C602 N601 C605 N608 -0.1(3)
C56 N601 C605 N608 170.2(2)
C602 N603 C607 O606 -179.2(3)
C602 N603 C607 N610 1.7(3)
O604 C605 N608 C611 6.9(4)
N601 C605 N608 C611 -171.4(2)
O604 C605 N608 C609 174.2(2)
N601 C605 N608 C609 -4.0(3)
C605 N608 C609 N610 117.7(2)
C611 N608 C609 N610 -75.3(3)
C605 N608 C609 C602 6.0(3)
C611 N608 C609 C602 173.0(2)
N601 C602 C609 N610 -126.4(2)
N603 C602 C609 N610 -7.8(2)
N601 C602 C609 N608 -5.6(2)
N603 C602 C609 N608 113.1(2)
O606 C607 N610 C612 -2.3(4)
N603 C607 N610 C612 176.7(2)
O606 C607 N610 C609 173.5(3)
N603 C607 N610 C609 -7.5(3)
N608 C609 N610 C607 -101.9(3)
C602 C609 N610 C607 9.6(3)
N608 C609 N610 C612 73.7(3)
C602 C609 N610 C612 -174.8(2)
C605 N608 C611 N613 -108.6(3)
C609 N608 C611 N613 85.6(3)
C607 N610 C612 N615 92.0(3)
C609 N610 C612 N615 -83.2(3)
N608 C611 N613 C617 105.8(3)
N608 C611 N613 C614 -83.7(3)
C617 N613 C614 N615 -111.3(2)
C611 N613 C614 N615 77.2(3)
C617 N613 C614 C621 0.7(3)
C611 N613 C614 C621 -170.8(2)
N613 C614 N615 C619 118.6(2)
C621 C614 N615 C619 6.5(3)
N613 C614 N615 C612 -81.1(3)
C621 C614 N615 C612 166.9(2)
N610 C612 N615 C619 -114.6(3)
N610 C612 N615 C614 87.0(3)
C614 N613 C617 O616 -175.9(2)
C611 N613 C617 O616 -4.6(4)
C614 N613 C617 N620 3.3(3)
C611 N613 C617 N620 174.6(2)
C614 N615 C619 O618 171.5(2)
C612 N615 C619 O618 11.1(4)
C614 N615 C619 N622 -8.1(3)
C612 N615 C619 N622 -168.5(2)
O616 C617 N620 C623 18.9(4)
N613 C617 N620 C623 -160.3(2)
O616 C617 N620 C621 173.0(2)
N613 C617 N620 C621 -6.3(3)
C617 N620 C621 N622 118.8(2)
C623 N620 C621 N622 -86.0(3)
C617 N620 C621 C614 6.4(3)
C623 N620 C621 C614 161.6(2)
N615 C614 C621 N622 -2.6(2)
N613 C614 C621 N622 -123.2(2)
N615 C614 C621 N620 116.5(2)
N613 C614 C621 N620 -4.1(2)
O618 C619 N622 C621 -173.5(2)
N615 C619 N622 C621 6.1(3)
O618 C619 N622 C624 -20.7(4)
N615 C619 N622 C624 158.9(2)
N620 C621 N622 C619 -114.0(2)
C614 C621 N622 C619 -1.9(3)
N620 C621 N622 C624 93.3(3)
C614 C621 N622 C624 -154.6(2)
C617 N620 C623 N625 -127.2(2)
C621 N620 C623 N625 80.7(3)
C619 N622 C624 N627 124.8(2)
C621 N622 C624 N627 -85.1(3)
N620 C623 N625 C629 131.6(2)
N620 C623 N625 C626 -85.2(3)
C629 N625 C626 N627 -127.8(2)
C623 N625 C626 N627 86.3(3)
C629 N625 C626 C633 -16.7(3)
C623 N625 C626 C633 -162.6(2)
N625 C626 N627 C631 96.8(3)
C633 C626 N627 C631 -14.4(3)
N625 C626 N627 C624 -79.7(3)
C633 C626 N627 C624 169.2(2)
N622 C624 N627 C631 -99.8(3)
N622 C624 N627 C626 76.2(3)
C623 N625 C629 O628 -24.2(4)
C626 N625 C629 O628 -171.5(3)
C623 N625 C629 N632 157.3(2)
C626 N625 C629 N632 10.0(3)
C626 N627 C631 O630 -176.1(2)
C624 N627 C631 O630 0.4(4)
C626 N627 C631 N634 3.7(3)
C624 N627 C631 N634 -179.8(2)
O628 C629 N632 C633 -176.6(2)
N625 C629 N632 C633 1.9(3)
O628 C629 N632 C635 4.4(4)
N625 C629 N632 C635 -177.0(2)
C629 N632 C633 N634 97.9(3)
C635 N632 C633 N634 -83.3(3)
C629 N632 C633 C626 -12.1(3)
C635 N632 C633 C626 166.8(2)
N627 C626 C633 N632 136.9(2)
N625 C626 C633 N632 16.6(2)
N627 C626 C633 N634 18.4(2)
N625 C626 C633 N634 -101.9(2)
O630 C631 N634 C636 -16.7(4)
N627 C631 N634 C636 163.5(2)
O630 C631 N634 C633 -170.6(2)
N627 C631 N634 C633 9.6(3)
N632 C633 N634 C631 -128.1(2)
C626 C633 N634 C631 -17.7(3)
N632 C633 N634 C636 78.8(3)
C626 C633 N634 C636 -170.8(2)
C629 N632 C635 N637 -97.2(3)
C633 N632 C635 N637 84.0(3)
C631 N634 C636 N639 126.6(2)
C633 N634 C636 N639 -82.8(3)
N632 C635 N637 C641 115.0(3)
N632 C635 N637 C638 -80.0(3)
C641 N637 C638 N639 -110.6(2)
C635 N637 C638 N639 83.2(3)
C641 N637 C638 C645 1.9(3)
C635 N637 C638 C645 -164.4(2)
N634 C636 N639 C643 -125.6(2)
N634 C636 N639 C638 86.9(3)
N637 C638 N639 C643 122.7(2)
C645 C638 N639 C643 10.4(3)
N637 C638 N639 C636 -86.6(3)
C645 C638 N639 C636 161.1(2)
C638 N637 C641 O640 -175.9(2)
C635 N637 C641 O640 -9.4(4)
C638 N637 C641 N644 5.0(3)
C635 N637 C641 N644 171.5(2)
C636 N639 C643 O642 21.8(4)
C638 N639 C643 O642 172.2(2)
C636 N639 C643 N646 -160.0(2)
C638 N639 C643 N646 -9.7(3)
O640 C641 N644 C647 18.0(4)
N637 C641 N644 C647 -162.9(2)
O640 C641 N644 C645 170.4(2)
N637 C641 N644 C645 -10.5(3)
C641 N644 C645 N646 122.8(2)
C647 N644 C645 N646 -84.9(3)
C641 N644 C645 C638 11.2(3)
C647 N644 C645 C638 163.5(2)
N637 C638 C645 N646 -127.3(2)
N639 C638 C645 N646 -7.1(2)
N637 C638 C645 N644 -7.5(2)
N639 C638 C645 N644 112.6(2)
O642 C643 N646 C645 -177.2(2)
N639 C643 N646 C645 4.7(3)
O642 C643 N646 C648 -10.2(4)
N639 C643 N646 C648 171.7(2)
N644 C645 N646 C643 -109.8(2)
C638 C645 N646 C643 1.8(3)
N644 C645 N646 C648 83.0(3)
C638 C645 N646 C648 -165.4(2)
C641 N644 C647 N649 -126.2(3)
C645 N644 C647 N649 84.1(3)
C643 N646 C648 N651 112.2(3)
C645 N646 C648 N651 -82.0(3)
N644 C647 N649 C653 104.8(3)
N644 C647 N649 C650 -83.1(3)
C653 N649 C650 N651 -104.1(3)
C647 N649 C650 N651 83.0(3)
C653 N649 C650 C657 6.8(3)
C647 N649 C650 C657 -166.0(2)
N646 C648 N651 C655 -121.1(3)
N646 C648 N651 C650 84.0(3)
N649 C650 N651 C655 118.4(2)
C657 C650 N651 C655 7.4(3)
N649 C650 N651 C648 -84.2(3)
C657 C650 N651 C648 164.8(2)
C647 N649 C653 O652 -9.6(4)
C650 N649 C653 O652 177.6(2)
C647 N649 C653 N656 171.3(2)
C650 N649 C653 N656 -1.5(3)
C648 N651 C655 O654 20.7(4)
C650 N651 C655 O654 177.9(2)
C648 N651 C655 N658 -159.9(2)
C650 N651 C655 N658 -2.7(3)
O652 C653 N656 C657 175.7(3)
N649 C653 N656 C657 -5.1(3)
C653 N656 C657 N658 119.9(3)
C653 N656 C657 C650 8.9(3)
N649 C650 C657 N658 -128.0(2)
N651 C650 C657 N658 -8.9(3)
N649 C650 C657 N656 -8.9(3)
N651 C650 C657 N656 110.1(2)
O654 C655 N658 C657 175.5(2)
N651 C655 N658 C657 -3.9(3)
N656 C657 N658 C655 -102.6(3)
C650 C657 N658 C655 8.2(3)
N801 C78 N701 C705 -138.7(2)
N801 C78 N701 C702 65.0(3)
C705 N701 C702 N703 113.5(3)
C78 N701 C702 N703 -88.2(3)
C705 N701 C702 C709 2.8(3)
C78 N701 C702 C709 161.1(2)
N701 C702 N703 C707 -112.6(3)
C709 C702 N703 C707 -2.0(3)
C78 N701 C705 O704 14.0(4)
C702 N701 C705 O704 172.5(2)
C78 N701 C705 N708 -163.7(2)
C702 N701 C705 N708 -5.3(3)
C702 N703 C707 O706 -177.0(3)
C702 N703 C707 N710 0.5(3)
O704 C705 N708 C711 2.2(4)
N701 C705 N708 C711 180.0(2)
O704 C705 N708 C709 -172.1(2)
N701 C705 N708 C709 5.7(3)
C705 N708 C709 N710 -115.7(3)
C711 N708 C709 N710 70.1(3)
C705 N708 C709 C702 -3.7(3)
C711 N708 C709 C702 -177.9(2)
N703 C702 C709 N710 2.5(3)
N701 C702 C709 N710 121.7(2)
N703 C702 C709 N708 -118.7(2)
N701 C702 C709 N708 0.5(3)
O706 C707 N710 C709 179.0(3)
N703 C707 N710 C709 1.4(3)
O706 C707 N710 C712 4.5(4)
N703 C707 N710 C712 -173.1(2)
N708 C709 N710 C707 109.5(3)
C702 C709 N710 C707 -2.5(3)
N708 C709 N710 C712 -76.1(3)
C702 C709 N710 C712 171.9(2)
C705 N708 C711 N713 103.3(3)
C709 N708 C711 N713 -83.1(3)
C707 N710 C712 N715 -96.3(3)
C709 N710 C712 N715 89.9(3)
N708 C711 N713 C717 -89.3(3)
N708 C711 N713 C714 89.4(3)
C717 N713 C714 N715 103.1(3)
C711 N713 C714 N715 -75.7(3)
C717 N713 C714 C721 -8.8(3)
C711 N713 C714 C721 172.4(2)
N710 C712 N715 C719 108.9(3)
N710 C712 N715 C714 -83.7(3)
N713 C714 N715 C719 -121.2(2)
C721 C714 N715 C719 -8.9(3)
N713 C714 N715 C712 70.3(3)
C721 C714 N715 C712 -177.4(2)
C714 N713 C717 O716 -178.8(2)
C711 N713 C717 O716 0.1(4)
C714 N713 C717 N720 3.2(3)
C711 N713 C717 N720 -177.9(2)
C712 N715 C719 O718 -4.4(4)
C714 N715 C719 O718 -173.2(3)
C712 N715 C719 N722 173.4(2)
C714 N715 C719 N722 4.7(3)
O716 C717 N720 C723 -19.8(4)
N713 C717 N720 C723 158.2(2)
O716 C717 N720 C721 -173.6(2)
N713 C717 N720 C721 4.5(3)
C717 N720 C721 N722 -120.6(2)
C723 N720 C721 N722 86.3(3)
C717 N720 C721 C714 -9.5(3)
C723 N720 C721 C714 -162.6(2)
N713 C714 C721 N722 130.1(2)
N715 C714 C721 N722 9.3(2)
N713 C714 C721 N720 10.5(2)
N715 C714 C721 N720 -110.3(2)
O718 C719 N722 C724 0.2(4)
N715 C719 N722 C724 -177.6(2)
O718 C719 N722 C721 180.0(2)
N715 C719 N722 C721 2.2(3)
N720 C721 N722 C719 103.6(3)
C714 C721 N722 C719 -7.4(3)
N720 C721 N722 C724 -76.7(3)
C714 C721 N722 C724 172.4(2)
C717 N720 C723 N725 120.0(2)
C721 N720 C723 N725 -89.1(3)
C719 N722 C724 N727 -103.1(3)
C721 N722 C724 N727 77.2(3)
N720 C723 N725 C729 -123.6(3)
N720 C723 N725 C726 80.7(3)
C729 N725 C726 N727 122.4(2)
C723 N725 C726 N727 -79.6(3)
C729 N725 C726 C733 10.2(3)
C723 N725 C726 C733 168.2(2)
N725 C726 N727 C731 -111.3(2)
C733 C726 N727 C731 0.6(3)
N725 C726 N727 C724 87.0(3)
C733 C726 N727 C724 -161.1(2)
N722 C724 N727 C731 114.2(3)
N722 C724 N727 C726 -85.8(3)
C723 N725 C729 O728 13.5(4)
C726 N725 C729 O728 171.5(3)
C723 N725 C729 N732 -167.1(2)
C726 N725 C729 N732 -9.1(3)
C726 N727 C731 O730 -173.1(3)
C724 N727 C731 O730 -11.3(4)
C726 N727 C731 N734 7.2(3)
C724 N727 C731 N734 169.0(2)
O728 C729 N732 C735 -12.7(4)
N725 C729 N732 C735 168.0(2)
O728 C729 N732 C733 -176.8(2)
N725 C729 N732 C733 3.9(3)
C729 N732 C733 N734 -108.9(3)
C735 N732 C733 N734 87.2(3)
C729 N732 C733 C726 2.4(3)
C735 N732 C733 C726 -161.5(2)
N727 C726 C733 N732 -127.3(2)
N725 C726 C733 N732 -7.2(3)
N727 C726 C733 N734 -7.6(3)
N725 C726 C733 N734 112.4(2)
O730 C731 N734 C736 13.8(4)
N727 C731 N734 C736 -166.5(2)
O730 C731 N734 C733 167.6(3)
N727 C731 N734 C733 -12.7(3)
N732 C733 N734 C731 124.2(2)
C726 C733 N734 C731 12.6(3)
N732 C733 N734 C736 -82.1(3)
C726 C733 N734 C736 166.3(2)
C729 N732 C735 N737 113.2(3)
C733 N732 C735 N737 -84.5(3)
C731 N734 C736 N739 -127.5(3)
C733 N734 C736 N739 81.4(3)
N732 C735 N737 C741 -112.3(3)
N732 C735 N737 C738 79.4(3)
C741 N737 C738 N739 108.3(3)
C735 N737 C738 N739 -82.3(3)
C741 N737 C738 C745 -4.1(3)
C735 N737 C738 C745 165.3(2)
N737 C738 N739 C743 -122.7(2)
C745 C738 N739 C743 -10.7(3)
N737 C738 N739 C736 87.8(3)
C745 C738 N739 C736 -160.1(2)
N734 C736 N739 C743 126.1(3)
N734 C736 N739 C738 -87.0(3)
C735 N737 C741 O740 8.3(4)
C738 N737 C741 O740 177.8(3)
C735 N737 C741 N744 -172.0(2)
C738 N737 C741 N744 -2.5(3)
C738 N739 C743 O742 -171.2(3)
C736 N739 C743 O742 -21.1(4)
C738 N739 C743 N746 10.0(3)
C736 N739 C743 N746 160.1(2)
O740 C741 N744 C747 -17.7(4)
N737 C741 N744 C747 162.6(3)
O740 C741 N744 C745 -171.6(3)
N737 C741 N744 C745 8.6(3)
C741 N744 C745 N746 -121.8(2)
C747 N744 C745 N746 84.2(3)
C741 N744 C745 C738 -10.7(3)
C747 N744 C745 C738 -164.7(2)
N737 C738 C745 N746 127.2(2)
N739 C738 C745 N746 7.2(3)
N737 C738 C745 N744 8.5(3)
N739 C738 C745 N744 -111.5(2)
O742 C743 N746 C745 176.3(3)
N739 C743 N746 C745 -4.9(3)
O742 C743 N746 C748 15.4(4)
N739 C743 N746 C748 -165.8(2)
N744 C745 N746 C743 109.4(2)
C738 C745 N746 C743 -1.6(3)
N744 C745 N746 C748 -89.5(3)
C738 C745 N746 C748 159.5(2)
C741 N744 C747 N749 128.6(3)
C745 N744 C747 N749 -80.1(3)
C743 N746 C748 N751 -115.6(3)
C745 N746 C748 N751 85.2(3)
N744 C747 N749 C753 -113.1(3)
N744 C747 N749 C750 85.4(3)
C753 N749 C750 N751 110.3(3)
C747 N749 C750 N751 -86.6(3)
C753 N749 C750 C757 -0.8(3)
C747 N749 C750 C757 162.4(2)
N746 C748 N751 C755 118.5(3)
N746 C748 N751 C750 -79.9(3)
N749 C750 N751 C755 -115.3(3)
C757 C750 N751 C755 -4.2(3)
N749 C750 N751 C748 81.4(3)
C757 C750 N751 C748 -167.5(2)
C747 N749 C753 O752 15.7(4)
C750 N749 C753 O752 179.1(2)
C747 N749 C753 N756 -163.8(2)
C750 N749 C753 N756 -0.4(3)
C748 N751 C755 O754 -12.5(4)
C750 N751 C755 O754 -176.1(2)
C748 N751 C755 N758 167.6(2)
C750 N751 C755 N758 4.0(3)
O752 C753 N756 C757 -177.8(3)
N749 C753 N756 C757 1.6(3)
C753 N756 C757 N758 -113.5(3)
C753 N756 C757 C750 -2.1(3)
N749 C750 C757 N756 1.7(3)
N751 C750 C757 N756 -117.0(2)
N749 C750 C757 N758 121.5(2)
N751 C750 C757 N758 2.8(3)
O754 C755 N758 C757 178.1(3)
N751 C755 N758 C757 -1.9(3)
N756 C757 N758 C755 110.8(3)
C750 C757 N758 C755 -0.7(3)
N701 C78 N801 C805 -114.9(3)
N701 C78 N801 C802 88.9(3)
C805 N801 C802 N803 108.1(3)
C78 N801 C802 N803 -93.9(3)
C805 N801 C802 C809 -3.1(3)
C78 N801 C802 C809 154.9(2)
N801 C802 N803 C807 -116.8(3)
C809 C802 N803 C807 -4.5(3)
C78 N801 C805 O804 18.0(4)
C802 N801 C805 O804 176.8(2)
C78 N801 C805 N808 -159.9(2)
C802 N801 C805 N808 -1.1(3)
C802 N803 C807 O806 -177.4(3)
C802 N803 C807 N810 0.6(3)
O804 C805 N808 C811 -0.2(4)
N801 C805 N808 C811 177.7(2)
O804 C805 N808 C809 -172.4(2)
N801 C805 N808 C809 5.4(3)
C805 N808 C809 N810 -119.3(3)
C811 N808 C809 N810 68.8(3)
C805 N808 C809 C802 -7.0(3)
C811 N808 C809 C802 -179.0(2)
N801 C802 C809 N810 127.1(2)
N803 C802 C809 N810 6.5(3)
N801 C802 C809 N808 5.8(3)
N803 C802 C809 N808 -114.8(2)
O806 C807 N810 C812 -2.4(4)
N803 C807 N810 C812 179.5(2)
O806 C807 N810 C809 -177.8(3)
N803 C807 N810 C809 4.2(3)
N808 C809 N810 C807 104.6(3)
C802 C809 N810 C807 -6.8(3)
N808 C809 N810 C812 -70.7(3)
C802 C809 N810 C812 178.0(2)
C805 N808 C811 N813 103.6(3)
C809 N808 C811 N813 -85.1(3)
C807 N810 C812 N815 -85.9(3)
C809 N810 C812 N815 88.9(3)
N808 C811 N813 C817 -98.5(3)
N808 C811 N813 C814 89.2(3)
C817 N813 C814 N815 111.1(3)
C811 N813 C814 N815 -75.9(3)
C817 N813 C814 C821 -0.5(3)
C811 N813 C814 C821 172.5(2)
N810 C812 N815 C819 103.2(3)
N810 C812 N815 C814 -88.8(3)
N813 C814 N815 C819 -116.3(3)
C821 C814 N815 C819 -4.5(3)
N813 C814 N815 C812 74.3(3)
C821 C814 N815 C812 -173.9(3)
C814 N813 C817 O816 177.6(3)
C811 N813 C817 O816 4.6(4)
C814 N813 C817 N820 -1.4(3)
C811 N813 C817 N820 -174.4(2)
C812 N815 C819 O818 -3.5(5)
C814 N815 C819 O818 -172.4(3)
C812 N815 C819 N822 175.0(3)
C814 N815 C819 N822 6.0(3)
O816 C817 N820 C823 -19.2(4)
N813 C817 N820 C823 159.8(2)
O816 C817 N820 C821 -176.2(3)
N813 C817 N820 C821 2.8(3)
C817 N820 C821 N822 -114.5(3)
C823 N820 C821 N822 88.9(3)
C817 N820 C821 C814 -3.0(3)
C823 N820 C821 C814 -159.6(2)
N813 C814 C821 N820 2.0(3)
N815 C814 C821 N820 -118.0(2)
N813 C814 C821 N822 121.4(2)
N815 C814 C821 N822 1.4(3)
O818 C819 N822 C821 173.4(3)
N815 C819 N822 C821 -5.0(3)
O818 C819 N822 C824 9.9(4)
N815 C819 N822 C824 -168.6(2)
N820 C821 N822 C819 113.9(3)
C814 C821 N822 C819 2.1(3)
N820 C821 N822 C824 -82.3(3)
C814 C821 N822 C824 166.0(2)
C817 N820 C823 N825 118.6(3)
C821 N820 C823 N825 -86.9(3)
C819 N822 C824 N827 -117.9(3)
C821 N822 C824 N827 80.0(3)
N820 C823 N825 C829 -123.5(3)
N820 C823 N825 C826 80.1(3)
C829 N825 C826 N827 119.9(2)
C823 N825 C826 N827 -81.5(3)
C829 N825 C826 C833 7.9(3)
C823 N825 C826 C833 166.5(2)
N822 C824 N827 C831 116.6(3)
N822 C824 N827 C826 -85.6(3)
N825 C826 N827 C831 -112.4(2)
C833 C826 N827 C831 -0.8(3)
N825 C826 N827 C824 87.8(3)
C833 C826 N827 C824 -160.5(2)
C826 N825 C829 O828 173.0(3)
C823 N825 C829 O828 14.7(4)
C826 N825 C829 N832 -7.6(3)
C823 N825 C829 N832 -165.9(2)
C824 N827 C831 O830 -13.3(4)
C826 N827 C831 O830 -173.3(2)
C824 N827 C831 N834 167.4(2)
C826 N827 C831 N834 7.4(3)
O828 C829 N832 C833 -176.8(3)
N825 C829 N832 C833 3.8(3)
O828 C829 N832 C835 -8.0(4)
N825 C829 N832 C835 172.5(2)
C829 N832 C833 N834 -110.6(3)
C835 N832 C833 N834 80.8(3)
C829 N832 C833 C826 1.1(3)
C835 N832 C833 C826 -167.6(2)
N827 C826 C833 N832 -124.9(2)
N825 C826 C833 N832 -5.1(3)
N827 C826 C833 N834 -5.6(2)
N825 C826 C833 N834 114.2(2)
O830 C831 N834 C833 169.3(2)
N827 C831 N834 C833 -11.4(3)
O830 C831 N834 C836 13.4(4)
N827 C831 N834 C836 -167.3(2)
N832 C833 N834 C831 121.9(2)
C826 C833 N834 C831 10.4(3)
N832 C833 N834 C836 -83.0(3)
C826 C833 N834 C836 165.6(2)
C829 N832 C835 N837 109.0(3)
C833 N832 C835 N837 -83.5(3)
C831 N834 C836 N839 -121.2(3)
C833 N834 C836 N839 85.9(3)
N832 C835 N837 C841 -113.7(3)
N832 C835 N837 C838 86.9(3)
C841 N837 C838 N839 114.3(2)
C835 N837 C838 N839 -84.6(3)
C841 N837 C838 C845 2.4(3)
C835 N837 C838 C845 163.6(2)
N834 C836 N839 C843 117.6(3)
N834 C836 N839 C838 -83.2(3)
N837 C838 N839 C843 -118.0(2)
C845 C838 N839 C843 -6.2(3)
N837 C838 N839 C836 80.6(3)
C845 C838 N839 C836 -167.5(2)
C835 N837 C841 O840 12.8(4)
C838 N837 C841 O840 174.3(2)
C835 N837 C841 N844 -168.8(2)
C838 N837 C841 N844 -7.3(3)
C836 N839 C843 O842 -12.9(4)
C838 N839 C843 O842 -174.2(2)
C836 N839 C843 N846 168.4(2)
C838 N839 C843 N846 7.1(3)
O840 C841 N844 C847 -23.9(4)
N837 C841 N844 C847 157.7(2)
O840 C841 N844 C845 -172.2(2)
N837 C841 N844 C845 9.5(3)
C841 N844 C845 N846 -119.6(2)
C847 N844 C845 N846 92.1(3)
C841 N844 C845 C838 -7.6(3)
C847 N844 C845 C838 -155.9(2)
N837 C838 C845 N846 122.3(2)
N839 C838 C845 N846 3.0(2)
N837 C838 C845 N844 3.0(2)
N839 C838 C845 N844 -116.3(2)
O842 C843 N846 C845 176.3(2)
N839 C843 N846 C845 -4.9(3)
O842 C843 N846 C848 16.5(4)
N839 C843 N846 C848 -164.8(2)
N844 C845 N846 C843 112.9(2)
C838 C845 N846 C843 1.0(3)
N844 C845 N846 C848 -87.2(3)
C838 C845 N846 C848 160.9(2)
C841 N844 C847 N849 131.7(2)
C845 N844 C847 N849 -82.8(3)
C843 N846 C848 N851 -125.9(2)
C845 N846 C848 N851 76.3(3)
N844 C847 N849 C853 -119.6(3)
N844 C847 N849 C850 79.3(3)
C853 N849 C850 N851 111.7(2)
C847 N849 C850 N851 -85.7(3)
C853 N849 C850 C857 0.4(3)
C847 N849 C850 C857 163.0(2)
N849 C850 N851 C855 -110.7(2)
C857 C850 N851 C855 0.2(3)
N849 C850 N851 C848 88.1(3)
C857 C850 N851 C848 -161.0(2)
N846 C848 N851 C855 121.2(3)
N846 C848 N851 C850 -79.7(3)
C847 N849 C853 O852 15.0(4)
C850 N849 C853 O852 177.9(2)
C847 N849 C853 N856 -164.4(2)
C850 N849 C853 N856 -1.5(3)
C850 N851 C855 O854 178.4(2)
C848 N851 C855 O854 -20.4(4)
C850 N851 C855 N858 -1.5(3)
C848 N851 C855 N858 159.8(2)
O852 C853 N856 C857 -177.3(2)
N849 C853 N856 C857 2.1(3)
C853 N856 C857 N858 -111.8(3)
C853 N856 C857 C850 -1.8(3)
N849 C850 C857 N858 119.9(2)
N851 C850 C857 N858 1.0(3)
N849 C850 C857 N856 0.8(2)
N851 C850 C857 N856 -118.1(2)
O854 C855 N858 C857 -177.6(2)
N851 C855 N858 C857 2.2(3)
N856 C857 N858 C855 108.1(3)
C850 C857 N858 C855 -2.0(3)

loop_
_platon_squeeze_void_nr
_platon_squeeze_void_average_x
_platon_squeeze_void_average_y
_platon_squeeze_void_average_z
_platon_squeeze_void_volume
_platon_squeeze_void_count_electrons
1 0.471 -0.008 0.010 5892 2121
2 0.784 -0.006 0.244 14 10
3 0.216 0.006 0.756 14 9
4 0.258 0.141 0.519 7 -1
5 0.218 0.471 0.206 12 9
6 0.781 0.529 0.794 12 8
7 0.742 0.859 0.481 7 -1
